data_1566613
loop_
_publ_author_name
'Shi, Wan-Qi'
'Guan, Zong-Jie'
'Li, Jiao-Jiao'
'Han, Xu-Shuang'
'Wang, Quan-Ming'

_publ_section_title
;
 Site-Specified Doping of Silver Atoms into Au25 Nanocluster as Directed
 by Ligand Binding Preference
;
_journal_name_full 'Chemical Science'
_journal_paper_doi 10.1039/D2SC00012A
_journal_year 2022
_chemical_formula_moiety 'C227 H209 Ag6 Au19 O17 P6 S17, 2(B F4)'
_chemical_formula_sum 'C227 H209 Ag6 Au19 B2 F8 O17 P6 S17'
_chemical_formula_weight 8502.97
_chemical_name_systematic Au19Ag6
_space_group_crystal_system triclinic
_space_group_IT_number 2
_space_group_name_Hall '-P 1'
_space_group_name_H-M_alt 'P -1'
_atom_sites_solution_hydrogens geom
_atom_sites_solution_primary iterative
_audit_creation_date 2022-02-23
_audit_creation_method
;
Olex2 1.3
(compiled 2020.07.31 svn.rc2a77460 for OlexSys, GUI svn.r6145)
;
_audit_update_record
;
2022-02-25 deposited with the CCDC.	2022-03-14 downloaded from the CCDC.
;
_cell_angle_alpha 72.945(3)
_cell_angle_beta 82.104(2)
_cell_angle_gamma 63.917(3)
_cell_formula_units_Z 2
_cell_length_a 20.4536(6)
_cell_length_b 20.7898(7)
_cell_length_c 33.6586(9)
_cell_measurement_reflns_used 10064
_cell_measurement_temperature 172.98(10)
_cell_measurement_theta_max 60.9830
_cell_measurement_theta_min 3.5920
_cell_volume 12289.0(7)
_computing_cell_refinement 'CrysAlisPro 1.171.39.7e (Rigaku OD, 2015)'
_computing_data_collection 'CrysAlisPro 1.171.39.7e (Rigaku OD, 2015)'
_computing_data_reduction 'CrysAlisPro 1.171.39.7e (Rigaku OD, 2015)'
_computing_molecular_graphics 'Olex2 1.3 (Dolomanov et al., 2009)'
_computing_publication_material 'Olex2 1.3 (Dolomanov et al., 2009)'
_computing_structure_refinement 'SHELXL 2014/7 (Sheldrick, 2015)'
_computing_structure_solution 'olex2.solve 1.3 (Bourhis et al., 2015)'
_diffrn_ambient_environment N~2~
_diffrn_ambient_temperature 172.98(10)
_diffrn_detector 'CCD plate'
_diffrn_detector_area_resol_mean 10.4273
_diffrn_detector_type AtlasS2
_diffrn_measured_fraction_theta_full 0.962
_diffrn_measured_fraction_theta_max 0.962
_diffrn_measurement_details
;
List of Runs (angles in degrees, time in seconds):

  # Type    Start    End  Width  t~exp~   \w     \q     \k     \f   Frames
#--------------------------------------------------------------------------
  1  \w   -100.00 -19.00   1.00    8.00    --  -41.81 -57.00 -90.00   81
  2  \w   -114.00 -29.00   1.00    8.00    --  -41.81 -57.00   0.00   85
  3  \w    -73.00  29.00   1.00    8.00    --  -41.81  77.00 120.00  102
  4  \w      7.00  34.00   1.00    8.00    --   41.81 -99.00-120.00   27
  5  \w     11.00 106.00   1.00   24.00    --   89.04 -95.00 -90.00   95
  6  \w     20.00 113.00   1.00   24.00    --   89.04 -45.00  60.00   93
  7  \w     66.00 161.00   1.00   24.00    --   89.04  61.00  60.00   95
  8  \w    112.00 146.00   1.00   24.00    --   89.04  77.00 -90.00   34
  9  \w    104.00 160.00   1.00   24.00    --   89.04  77.00   0.00   56
 10  \w     56.00 112.00   1.00   24.00    --   89.04-125.00 120.00   56
 11  \w     67.00  96.00   1.00   24.00    --   89.04-125.00  60.00   29
 12  \w     58.00 105.00   1.00   24.00    --   89.04 -95.00 150.00   47
 13  \w    103.00 165.00   1.00   24.00    --   89.04  77.00 -30.00   62
 14  \w     90.00 122.00   1.00   24.00    --   89.04 -77.00 120.00   32
 15  \w    104.00 142.00   1.00   24.00    --   89.04  77.00 120.00   38
 16  \w     16.00 115.00   1.00   24.00    --   89.04 -45.00 -90.00   99
;
_diffrn_measurement_device 'four-circle diffractometer'
_diffrn_measurement_device_type 'SuperNova, Dual, Cu at home/near, AtlasS2'
_diffrn_measurement_method '\w scans'
_diffrn_orient_matrix_type 'CrysAlisPro convention (1999,Acta A55,543-557)'
_diffrn_orient_matrix_UB_11 -0.0106165000
_diffrn_orient_matrix_UB_12 0.0665775000
_diffrn_orient_matrix_UB_13 0.0155915000
_diffrn_orient_matrix_UB_21 0.0586544000
_diffrn_orient_matrix_UB_22 0.0128694000
_diffrn_orient_matrix_UB_23 -0.0310135000
_diffrn_orient_matrix_UB_31 -0.0590305000
_diffrn_orient_matrix_UB_32 0.0520405000
_diffrn_orient_matrix_UB_33 -0.0329756000
_diffrn_radiation_monochromator mirror
_diffrn_radiation_probe x-ray
_diffrn_radiation_type 'Cu K\a'
_diffrn_radiation_wavelength 1.54184
_diffrn_reflns_av_R_equivalents 0.0992
_diffrn_reflns_av_unetI/netI 0.1322
_diffrn_reflns_Laue_measured_fraction_full 0.962
_diffrn_reflns_Laue_measured_fraction_max 0.962
_diffrn_reflns_limit_h_max 18
_diffrn_reflns_limit_h_min -23
_diffrn_reflns_limit_k_max 23
_diffrn_reflns_limit_k_min -24
_diffrn_reflns_limit_l_max 38
_diffrn_reflns_limit_l_min -39
_diffrn_reflns_number 77948
_diffrn_reflns_point_group_measured_fraction_full 0.962
_diffrn_reflns_point_group_measured_fraction_max 0.962
_diffrn_reflns_theta_full 64.497
_diffrn_reflns_theta_max 64.497
_diffrn_reflns_theta_min 3.634
_diffrn_source 'micro-focus sealed X-ray tube'
_diffrn_source_type 'SuperNova (Cu) X-ray Source'
_exptl_absorpt_coefficient_mu 26.656
_exptl_absorpt_correction_T_max 1.00000
_exptl_absorpt_correction_T_min 0.21082
_exptl_absorpt_correction_type multi-scan
_exptl_absorpt_process_details
;
CrysAlisPro 1.171.39.7e (Rigaku Oxford Diffraction, 2015)
Empirical absorption correction using spherical harmonics,
 implemented in SCALE3 ABSPACK scaling algorithm.
;
_exptl_crystal_colour 'metallic dark brown'
_exptl_crystal_colour_lustre metallic
_exptl_crystal_colour_modifier dark
_exptl_crystal_colour_primary brown
_exptl_crystal_density_diffrn 2.298
_exptl_crystal_description block
_exptl_crystal_F_000 7868
_exptl_crystal_size_max 0.1
_exptl_crystal_size_mid 0.03
_exptl_crystal_size_min 0.03
_refine_diff_density_max 2.255
_refine_diff_density_min -2.319
_refine_diff_density_rms 0.259
_refine_ls_extinction_method none
_refine_ls_goodness_of_fit_ref 0.944
_refine_ls_hydrogen_treatment constr
_refine_ls_matrix_type full
_refine_ls_number_parameters 2266
_refine_ls_number_reflns 39715
_refine_ls_number_restraints 1743
_refine_ls_restrained_S_all 0.926
_refine_ls_R_factor_all 0.1545
_refine_ls_R_factor_gt 0.0853
_refine_ls_shift/su_max 0.001
_refine_ls_shift/su_mean 0.000
_refine_ls_structure_factor_coef Fsqd
_refine_ls_weighting_details 'w=1/[\s^2^(Fo^2^)+(0.1163P)^2^] where P=(Fo^2^+2Fc^2^)/3'
_refine_ls_weighting_scheme calc
_refine_ls_wR_factor_gt 0.2067
_refine_ls_wR_factor_ref 0.2444
_reflns_Friedel_coverage 0.000
_reflns_number_gt 20393
_reflns_number_total 39715
_reflns_threshold_expression 'I > 2\s(I)'
_cod_data_source_file d2sc00012a2.cif
_cod_data_source_block 3
_cod_database_code 1566613
_shelx_shelxl_version_number 2014/7
_chemical_oxdiff_formula 'C11 H10 N O'
_shelx_space_group_comment
;
The symmetry employed for this shelxl refinement is uniquely defined
by the following loop, which should always be used as a source of
symmetry information in preference to the above space-group names.
They are only intended as comments.
;
_shelx_estimated_absorpt_t_max 0.502
_shelx_estimated_absorpt_t_min 0.176
_reflns_odcompleteness_completeness 97.05
_reflns_odcompleteness_iscentric 1
_reflns_odcompleteness_theta 61.08
_olex2_refinement_description
;
1. Fixed Uiso
 At 1.2 times of:
  All C(H) groups
 At 1.5 times of:
  All C(H,H,H) groups
2. Restrained distances
 O5-C57
 1.41 with sigma of 0.02
 C177_$2-C147_$1
 3.5 with sigma of 0.01
 H14A-C144
 3.134 with sigma of 0.01
 O7-C74
 1.41 with sigma of 0.02
 O5-C54
 1.41 with sigma of 0.02
 C177-O17
 1.4 with sigma of 0.02
 C144-O14
 1.4 with sigma of 0.02
 O17-C174
 1.4 with sigma of 0.02
 F199-F122
 2.38 with sigma of 0.02
 O2-C27
 1.41 with sigma of 0.02
 C24-O2
 1.41 with sigma of 0.02
 F81-F199
 2.38 with sigma of 0.02
 F1-F199
 2.38 with sigma of 0.02
 F81-F1
 2.38 with sigma of 0.02
 F81-F122
 2.38 with sigma of 0.02
 F122-F1
 2.38 with sigma of 0.02
 F199-B30 = F1-B30 = F81-B30 = F122-B30
 1.46 with sigma of 0.02
 C174-C177
 2.51 with sigma of 0.02
 C27-C24
 2.51 with sigma of 0.02
 F8-F7
 2.38 with sigma of 0.02
 F8-F5
 2.38 with sigma of 0.02
 F8-F2
 2.38 with sigma of 0.02
 F2-F5
 2.38 with sigma of 0.02
 F5-F7
 2.38 with sigma of 0.02
 F7-F2
 2.38 with sigma of 0.02
 F7-B53 = F5-B53 = F2-B53 = F8-B53
 1.46 with sigma of 0.02
 O4-C47
 1.41 with sigma of 0.02
 O3-C37
 1.41 with sigma of 0.02
 O12-C127
 1.41 with sigma of 0.02
 O10-C107
 1.41 with sigma of 0.02
 O13-C137
 1.41 with sigma of 0.02
 O13-C134
 1.41 with sigma of 0.02
 O12-C124
 1.41 with sigma of 0.02
 O11-C114
 1.41 with sigma of 0.02
 O11-C117
 1.41 with sigma of 0.02
 O1-C17
 1.41 with sigma of 0.02
 C104-O10
 1.41 with sigma of 0.02
 C97-O9
 1.41 with sigma of 0.02
 C34-O3
 1.41 with sigma of 0.02
 C14-O1
 1.41 with sigma of 0.02
 C44-O4
 1.41 with sigma of 0.02
 O7-C77
 1.41 with sigma of 0.02
 C164-O16
 1.41 with sigma of 0.02
 O9-C94
 1.41 with sigma of 0.02
 O16-C167
 1.41 with sigma of 0.02
 O15-C154
 1.41 with sigma of 0.02
 O15-C157
 1.41 with sigma of 0.02
 O6-C64
 1.41 with sigma of 0.02
 O8-C84
 1.41 with sigma of 0.02
 O8-C87
 1.41 with sigma of 0.02
 O6-C67
 1.41 with sigma of 0.02
 H11A-C114
 3.19 with sigma of 0.02
 H13A-C134
 3.19 with sigma of 0.02
 H17D-C174
 3.265 with sigma of 0.01
 O14-C144
 1.4 with sigma of 0.02
3. Uiso/Uaniso restraints and constraints
Au16 \\sim S14 \\sim O14 \\sim C141 \\sim C142 \\sim C143 \\sim C144 \\sim C145
\\sim C146 \\sim C147: within 2A with sigma of 0.001 and sigma for terminal
atoms of 0.002 within 2A
Au8 \\sim S17 \\sim O17 \\sim C171 \\sim C172 \\sim C173 \\sim C174 \\sim C175
\\sim C176 \\sim C177: within 2A with sigma of 0.001 and sigma for terminal
atoms of 0.002 within 2A
Au9 \\sim S2 \\sim O2 \\sim C21 \\sim C22 \\sim C23 \\sim C24 \\sim C25 \\sim
C26 \\sim C27: within 2A with sigma of 0.001 and sigma for terminal atoms of
0.002 within 2A
Au18 \\sim P4 \\sim C401 \\sim C402 \\sim C403 \\sim C404 \\sim C405 \\sim C406
\\sim C407 \\sim C408 \\sim C409 \\sim C410 \\sim C411 \\sim C412 \\sim C413
\\sim C414 \\sim C415 \\sim C416 \\sim C417 \\sim C418: within 2A with sigma of
0.001 and sigma for terminal atoms of 0.002 within 2A
Au11 \\sim P1 \\sim C111 \\sim C112: within 2A with sigma of 0.001 and sigma
for terminal atoms of 0.002 within 2A
Au10 \\sim P6 \\sim C601 \\sim C602 \\sim C603 \\sim C604 \\sim C605 \\sim C606
\\sim C607 \\sim C608 \\sim C609 \\sim C610 \\sim C611 \\sim C612 \\sim C613
\\sim C614 \\sim C615 \\sim C616 \\sim C617 \\sim C618: within 2A with sigma of
0.001 and sigma for terminal atoms of 0.002 within 2A
Au14 \\sim P2 \\sim C201 \\sim C202 \\sim C203 \\sim C204 \\sim C205 \\sim C206
\\sim C207 \\sim C212 \\sim C211 \\sim C210 \\sim C209 \\sim C208 \\sim C213
\\sim C214 \\sim C215 \\sim C216 \\sim C217 \\sim C218: within 2A with sigma of
0.001 and sigma for terminal atoms of 0.002 within 2A
Ag1 \\sim Ag2 \\sim S9 \\sim O9 \\sim C91 \\sim C92 \\sim C93 \\sim C94 \\sim
C95 \\sim C96 \\sim C97: within 2A with sigma of 0.001 and sigma for terminal
atoms of 0.002 within 2A
Au13 \\sim S8 \\sim O8 \\sim C81 \\sim C82 \\sim C83 \\sim C84 \\sim C85 \\sim
C86 \\sim C87: within 2A with sigma of 0.001 and sigma for terminal atoms of
0.002 within 2A
Au2 \\sim S6 \\sim O6 \\sim C61 \\sim C66 \\sim C65 \\sim C64 \\sim C63 \\sim
C62 \\sim C67: within 2A with sigma of 0.001 and sigma for terminal atoms of
0.002 within 2A
Au5 \\sim S13 \\sim O13 \\sim C131 \\sim C132 \\sim C133 \\sim C134 \\sim C135
\\sim C136 \\sim C137: within 2A with sigma of 0.001 and sigma for terminal
atoms of 0.002 within 2A
Au18 \\sim S11 \\sim O11 \\sim C111 \\sim C116 \\sim C115 \\sim C114 \\sim C113
\\sim C112 \\sim C117: within 2A with sigma of 0.001 and sigma for terminal
atoms of 0.002 within 2A
Au17 \\sim S12 \\sim O12 \\sim C121 \\sim C122 \\sim C123 \\sim C124 \\sim C125
\\sim C126 \\sim C127: within 2A with sigma of 0.001 and sigma for terminal
atoms of 0.002 within 2A
Au3 \\sim S10 \\sim O10 \\sim C101 \\sim C102 \\sim C103 \\sim C104 \\sim C105
\\sim C106 \\sim C107: within 2A with sigma of 0.001 and sigma for terminal
atoms of 0.002 within 2A
Au6 \\sim S16 \\sim O16 \\sim C161 \\sim C162 \\sim C163 \\sim C164 \\sim C165
\\sim C166 \\sim C167: within 2A with sigma of 0.001 and sigma for terminal
atoms of 0.002 within 2A
Au12 \\sim S3 \\sim O3 \\sim C31 \\sim C32 \\sim C33 \\sim C34 \\sim C35 \\sim
C36 \\sim C37: within 2A with sigma of 0.001 and sigma for terminal atoms of
0.002 within 2A
Au16 \\sim S15 \\sim O15 \\sim C151 \\sim C156 \\sim C155 \\sim C154 \\sim C153
\\sim C152 \\sim C157: within 2A with sigma of 0.001 and sigma for terminal
atoms of 0.002 within 2A
Au4 \\sim S4 \\sim O4 \\sim C41 \\sim C42 \\sim C43 \\sim C44 \\sim C45 \\sim
C46 \\sim C47: within 2A with sigma of 0.001 and sigma for terminal atoms of
0.002 within 2A
Ag4 \\sim S1 \\sim O1 \\sim C11 \\sim C12 \\sim C13 \\sim C14 \\sim C15 \\sim
C16 \\sim C17: within 2A with sigma of 0.001 and sigma for terminal atoms of
0.002 within 2A
Au19 \\sim P5 \\sim C501 \\sim C502 \\sim C503 \\sim C504 \\sim C505 \\sim C506
\\sim C507 \\sim C512 \\sim C511 \\sim C510 \\sim C509 \\sim C508 \\sim C513
\\sim C514 \\sim C515 \\sim C516 \\sim C517 \\sim C518: within 2A with sigma of
0.001 and sigma for terminal atoms of 0.002 within 2A
Au11 \\sim P1 \\sim C1 \\sim C6 \\sim C5 \\sim C4 \\sim C3 \\sim C2 \\sim C1A
\\sim C1F \\sim C1E \\sim C1D \\sim C1C \\sim C1B \\sim C7 \\sim C8 \\sim C9
\\sim C10 \\sim C18 \\sim C19: within 2A with sigma of 0.001 and sigma for
terminal atoms of 0.002 within 2A
F1 \\sim F81 \\sim F122 \\sim F199 \\sim B30: within 2A with sigma of 0.001 and
sigma for terminal atoms of 0.002 within 2A
F2 \\sim F5 \\sim F7 \\sim F8 \\sim B53: within 2A with sigma of 0.001 and
sigma for terminal atoms of 0.002 within 2A
C317 \\sim Au15 \\sim P3 \\sim C301 \\sim C302 \\sim C303 \\sim C304 \\sim C305
\\sim C306 \\sim C307 \\sim C310 \\sim C311 \\sim C312 \\sim C313 \\sim C318
\\sim C316 \\sim C315 \\sim C314 \\sim C309 \\sim C308: within 2A with sigma of
0.001 and sigma for terminal atoms of 0.002 within 2A
S5 \\sim O5 \\sim C52 \\sim C53 \\sim C54 \\sim C55 \\sim C56 \\sim C51 \\sim
C57 \\sim Au12 \\sim Au13: within 2A with sigma of 0.001 and sigma for terminal
atoms of 0.002 within 2A
C77 \\sim O7 \\sim C74 \\sim C75 \\sim C76 \\sim C71 \\sim C72 \\sim C73 \\sim
S7 \\sim Ag3 \\sim Au8: within 2A with sigma of 0.001 and sigma for terminal
atoms of 0.002 within 2A
4.a Aromatic/amide H refined with riding coordinates:
 C6(H6), C5(H5), C4(H4), C3(H3), C2(H2), C1F(H1F), C1E(H1E), C1D(H1D),
 C1C(H1C), C1B(H1B), C7(H7), C8(H8), C9(H9), C10(H10), C18(H18), C12(H12),
 C13(H13), C15(H15), C16(H16), C22(H22), C23(H23), C25(H25), C26(H26), C32(H32),
  C33(H33), C35(H35), C36(H36), C42(H42), C43(H43), C45(H45), C46(H46),
 C52(H52), C53(H53), C55(H55), C56(H56), C66(H66), C65(H65), C63(H63), C62(H62),
  C72(H72), C73(H73), C75(H75), C76(H76), C82(H82), C83(H83), C85(H85),
 C86(H86), C92(H92), C93(H93), C95(H95), C96(H96), C102(H102), C103(H103),
 C105(H105), C106(H106), C116(H116), C115(H115), C113(H113), C112(H112),
 C122(H122), C123(H123), C125(H125), C126(H126), C132(H132), C133(H133),
 C135(H135), C136(H136), C142(H142), C143(H143), C145(H145), C146(H146),
 C156(H156), C155(H155), C153(H153), C152(H152), C162(H162), C163(H163),
 C165(H165), C166(H166), C172(H172), C173(H173), C175(H175), C176(H176),
 C202(H202), C203(H203), C204(H204), C205(H205), C206(H206), C212(H212),
 C211(H211), C210(H210), C209(H209), C208(H208), C214(H214), C215(H215),
 C216(H216), C217(H217), C218(H218), C306(H306), C305(H305), C304(H304),
 C303(H303), C302(H302), C312(H312), C311(H311), C310(H310), C309(H309),
 C308(H308), C318(H318), C317(H317), C316(H316), C315(H315), C314(H314),
 C402(H402), C403(H403), C404(H404), C405(H405), C406(H406), C408(H408),
 C409(H409), C410(H410), C411(H411), C412(H412), C414(H414), C415(H415),
 C416(H416), C417(H417), C418(H418), C502(H502), C503(H503), C504(H504),
 C505(H505), C506(H506), C512(H512), C511(H511), C510(H510), C509(H509),
 C508(H508), C514(H514), C515(H515), C516(H516), C517(H517), C518(H518),
 C602(H602), C603(H603), C604(H604), C605(H605), C606(H606), C608(H608),
 C609(H609), C610(H610), C611(H611), C612(H612), C614(H614), C615(H615),
 C616(H616), C617(H617), C618(H618)
4.b Fitted hexagon refined as free rotating group:
 C1(C6,C5,C4,C3,C2), C1A(C1F,C1E,C1D,C1C,C1B), C7(C8,C9,C10,C18,C19), C11(C12,
 C13,C14,C15,C16), C21(C22,C23,C24,C25,C26), C31(C32,C33,C34,C35,C36), C41(C42,
 C43,C44,C45,C46), C52(C53,C54,C55,C56,C51), C61(C66,C65,C64,C63,C62), C72(C73,
 C74,C75,C76,C71), C81(C82,C83,C84,C85,C86), C91(C92,C93,C94,C95,C96),
 C101(C102,C103,C104,C105,C106), C111(C116,C115,C114,C113,C112), C121(C122,C123,
 C124,C125,C126), C131(C132,C133,C134,C135,C136), C141(C142,C143,C144,C145,
 C146), C151(C156,C155,C154,C153,C152), C161(C162,C163,C164,C165,C166),
 C171(C172,C173,C174,C175,C176), C201(C202,C203,C204,C205,C206), C207(C212,C211,
 C210,C209,C208), C213(C214,C215,C216,C217,C218), C301(C306,C305,C304,C303,
 C302), C307(C312,C311,C310,C309,C308), C313(C318,C317,C316,C315,C314),
 C401(C402,C403,C404,C405,C406), C407(C408,C409,C410,C411,C412), C413(C414,C415,
 C416,C417,C418), C501(C502,C503,C504,C505,C506), C507(C512,C511,C510,C509,
 C508), C513(C514,C515,C516,C517,C518), C601(C602,C603,C604,C605,C606),
 C607(C608,C609,C610,C611,C612), C613(C614,C615,C616,C617,C618)
4.c Idealised Me refined as rotating group:
 C17(H17A,H17B,H17C), C27(H27A,H27B,H27C), C37(H37A,H37B,H37C), C47(H47A,H47B,
 H47C), C57(H57A,H57B,H57C), C67(H67A,H67B,H67C), C77(H77A,H77B,H77C), C87(H87A,
 H87B,H87C), C97(H97A,H97B,H97C), C107(H10A,H10B,H10C), C117(H11A,H11B,H11C),
 C127(H12A,H12B,H12C), C137(H13A,H13B,H13C), C147(H14A,H14B,H14C), C157(H15A,
 H15B,H15C), C167(H16A,H16B,H16C), C177(H17D,H17E,H17F)
;
_smtbx_masks_void_probe_radius 1.2
_smtbx_masks_void_truncation_radius 1.2
_olex2_submission_special_instructions 'No special instructions were received'
_oxdiff_exptl_absorpt_empirical_details
;
Empirical correction (ABSPACK) includes:
- Absorption correction using spherical harmonics
- Frame scaling
;
_oxdiff_exptl_absorpt_empirical_full_max 3.462
_oxdiff_exptl_absorpt_empirical_full_min 0.596

loop_
_space_group_symop_operation_xyz
'x, y, z'
'-x, -y, -z'

loop_
_atom_site_label
_atom_site_type_symbol
_atom_site_fract_x
_atom_site_fract_y
_atom_site_fract_z
_atom_site_U_iso_or_equiv
_atom_site_adp_type
_atom_site_occupancy
_atom_site_site_symmetry_order
_atom_site_calc_flag
_atom_site_refinement_flags_posn
_atom_site_refinement_flags_adp
_atom_site_refinement_flags_occupancy
_atom_site_disorder_assembly
_atom_site_disorder_group
Au1 Au 0.78717(5) 0.28165(6) 0.74794(3) 0.0596(3) Uani 1 1 d . . . . .
Au2 Au 0.80064(6) 0.15652(6) 0.81413(3) 0.0665(3) Uani 1 1 d . . . . .
Au3 Au 0.79130(6) 0.27705(6) 0.83130(3) 0.0661(3) Uani 1 1 d . . . . .
Au4 Au 0.89239(6) 0.16151(6) 0.72066(3) 0.0706(3) Uani 1 1 d . . . . .
Au5 Au 0.79552(6) 0.27230(6) 0.66570(3) 0.0658(3) Uani 1 1 d . . . . .
Au6 Au 0.75860(6) 0.41919(6) 0.68988(3) 0.0656(3) Uani 1 1 d . . . . .
Au7 Au 0.68067(6) 0.41737(6) 0.76070(3) 0.0659(3) Uani 1 1 d . . . . .
Au8 Au 0.84836(7) 0.10033(7) 0.66326(3) 0.0787(3) Uani 1 1 d . . . . .
Au9 Au 0.94142(6) 0.22556(7) 0.62011(3) 0.0752(3) Uani 1 1 d . . . . .
Au10 Au 0.83327(6) 0.33934(7) 0.55405(3) 0.0695(3) Uani 1 1 d . . . . .
Au11 Au 0.97713(9) -0.03052(8) 0.71072(4) 0.1013(5) Uani 1 1 d . . . . .
Au12 Au 0.90936(6) 0.08519(7) 0.88408(3) 0.0696(3) Uani 1 1 d . . . . .
Au13 Au 0.71474(6) 0.19753(7) 0.89979(3) 0.0747(3) Uani 1 1 d . . . . .
Au14 Au 0.90808(6) -0.05334(7) 0.86415(3) 0.0712(3) Uani 1 1 d . . . . .
Au15 Au 0.71742(6) 0.32252(7) 0.92916(3) 0.0763(3) Uani 1 1 d . . . . .
Au16 Au 0.70654(6) 0.55604(7) 0.73362(3) 0.0727(3) Uani 1 1 d . . . . .
Au17 Au 0.60688(6) 0.52755(7) 0.66142(3) 0.0711(3) Uani 1 1 d . . . . .
Au18 Au 0.60230(7) 0.57890(7) 0.80901(4) 0.0784(3) Uani 1 1 d . . . . .
Au19 Au 0.69984(7) 0.53807(7) 0.58588(3) 0.0767(3) Uani 1 1 d . . . . .
Ag1 Ag 0.65888(11) 0.28231(12) 0.80815(6) 0.0792(6) Uani 1 1 d . . . . .
Ag2 Ag 0.65288(10) 0.36304(11) 0.69773(6) 0.0705(5) Uani 1 1 d . . . . .
Ag3 Ag 0.74717(12) 0.17126(12) 0.73010(6) 0.0799(6) Uani 1 1 d . . . . .
Ag4 Ag 0.92671(11) 0.18360(11) 0.79747(6) 0.0718(5) Uani 1 1 d . . . . .
Ag5 Ag 0.90817(11) 0.29981(12) 0.68983(6) 0.0725(5) Uani 1 1 d . . . . .
Ag6 Ag 0.82941(11) 0.39257(12) 0.76633(6) 0.0741(5) Uani 1 1 d . . . . .
S1 S 0.9480(4) 0.2936(5) 0.7578(2) 0.0841(16) Uani 1 1 d . U . . .
S2 S 0.9785(5) 0.3131(5) 0.6230(2) 0.0978(19) Uani 1 1 d . U . . .
S3 S 1.0093(4) 0.0600(5) 0.8408(2) 0.0859(17) Uani 1 1 d . U . . .
S4 S 0.9867(5) 0.0428(5) 0.7469(3) 0.102(2) Uani 1 1 d . U . . .
S5 S 0.8175(4) 0.1029(4) 0.9333(2) 0.0808(15) Uani 1 1 d . U . . .
S6 S 0.8208(4) 0.0345(4) 0.8161(2) 0.0815(16) Uani 1 1 d . U . . .
S7 S 0.7876(5) 0.0484(5) 0.7170(2) 0.0913(18) Uani 1 1 d . U . . .
S8 S 0.6057(5) 0.2968(6) 0.8771(3) 0.114(2) Uani 1 1 d . U . . .
S9 S 0.6269(5) 0.2609(5) 0.7471(3) 0.100(2) Uani 1 1 d . U . . .
S10 S 0.7714(4) 0.3644(4) 0.8687(2) 0.0804(16) Uani 1 1 d . U . . .
S11 S 0.6030(4) 0.4644(4) 0.8151(2) 0.0782(15) Uani 1 1 d . U . . .
S12 S 0.5713(4) 0.4544(4) 0.6382(2) 0.0769(16) Uani 1 1 d . U . . .
S13 S 0.7373(4) 0.3395(4) 0.60015(19) 0.0758(15) Uani 1 1 d . U . . .
S14 S 0.6283(4) 0.6172(4) 0.6784(2) 0.0854(17) Uani 1 1 d . U . . .
S15 S 0.7802(4) 0.5065(4) 0.7907(2) 0.0839(16) Uani 1 1 d . U . . .
S16 S 0.8064(4) 0.4643(4) 0.6245(2) 0.0804(16) Uani 1 1 d . U . . .
S17 S 0.9074(6) 0.1427(6) 0.6056(3) 0.114(2) Uani 1 1 d . U . . .
P1 P 0.9732(6) -0.1252(6) 0.6922(3) 0.119(2) Uani 1 1 d . U . . .
P2 P 0.9988(4) -0.1583(5) 0.8986(2) 0.0847(14) Uani 1 1 d . U . . .
P3 P 0.6621(5) 0.3001(6) 0.9918(3) 0.1023(17) Uani 1 1 d . U . . .
P4 P 0.5967(5) 0.6855(5) 0.8166(3) 0.1012(16) Uani 1 1 d . U . . .
P5 P 0.6098(5) 0.6147(5) 0.5390(2) 0.0900(15) Uani 1 1 d . U . . .
P6 P 0.9063(4) 0.3556(5) 0.4984(2) 0.0823(14) Uani 1 1 d . U . . .
O1 O 1.1740(9) 0.3734(11) 0.7955(6) 0.088(2) Uani 1 1 d D U . . .
O2 O 1.2887(9) 0.1760(12) 0.6611(6) 0.106(2) Uani 1 1 d D U . . .
O3 O 1.2384(9) 0.1255(11) 0.8888(6) 0.090(2) Uani 1 1 d D U . . .
O4 O 1.2810(9) 0.0369(11) 0.7438(7) 0.107(2) Uani 1 1 d D U . . .
O5 O 0.7857(10) -0.1811(9) 0.9918(5) 0.0856(19) Uani 1 1 d D U . . .
O6 O 0.5673(9) -0.0423(10) 0.8399(6) 0.0862(19) Uani 1 1 d D U . . .
O7 O 0.5341(10) 0.0357(11) 0.6594(5) 0.094(2) Uani 1 1 d D U . . .
O8 O 0.3744(11) 0.1898(13) 0.9134(8) 0.119(3) Uani 1 1 d D U . . .
O9 O 0.3698(10) 0.1924(12) 0.7686(7) 0.104(2) Uani 1 1 d D U . . .
O10 O 1.0321(9) 0.3801(10) 0.9163(5) 0.0843(19) Uani 1 1 d D U . . .
O11 O 0.3037(8) 0.4900(11) 0.8058(5) 0.0832(19) Uani 1 1 d D U . . .
O12 O 0.2722(8) 0.5073(10) 0.7002(5) 0.0827(19) Uani 1 1 d D U . . .
O13 O 0.5918(9) 0.1861(10) 0.5460(5) 0.0795(18) Uani 1 1 d D U . . .
O14 O 0.3243(8) 0.7933(11) 0.7267(6) 0.092(2) Uani 1 1 d D U . . .
O15 O 1.0100(10) 0.6130(11) 0.7778(5) 0.088(2) Uani 1 1 d D U . . .
O16 O 0.9352(10) 0.6620(9) 0.6385(6) 0.0855(19) Uani 1 1 d D U . . .
O17 O 1.2011(11) -0.0947(12) 0.5833(7) 0.122(3) Uani 1 1 d D U . . .
C1 C 0.9190(13) -0.1592(14) 0.7313(7) 0.120(2) Uani 1 1 d G U . . .
C6 C 0.8635(14) -0.1715(14) 0.7201(5) 0.121(2) Uani 1 1 d G U . . .
H6 H 0.8521 -0.1587 0.6922 0.145 Uiso 1 1 calc R U . . .
C5 C 0.8250(12) -0.2029(14) 0.7504(8) 0.121(2) Uani 1 1 d G U . . .
H5 H 0.7878 -0.2112 0.7429 0.145 Uiso 1 1 calc R U . . .
C4 C 0.8420(13) -0.2220(13) 0.7921(7) 0.121(2) Uani 1 1 d G U . . .
H4 H 0.8162 -0.2431 0.8124 0.145 Uiso 1 1 calc R U . . .
C3 C 0.8976(14) -0.2097(14) 0.8034(5) 0.121(2) Uani 1 1 d G U . . .
H3 H 0.9090 -0.2225 0.8313 0.145 Uiso 1 1 calc R U . . .
C2 C 0.9361(12) -0.1783(14) 0.7730(8) 0.121(2) Uani 1 1 d G U . . .
H2 H 0.9733 -0.1701 0.7806 0.145 Uiso 1 1 calc R U . . .
C1A C 1.0645(12) -0.2047(12) 0.6995(7) 0.120(2) Uani 1 1 d G U . . .
C1F C 1.0686(12) -0.2759(15) 0.7163(7) 0.120(2) Uani 1 1 d G U . . .
H1F H 1.0263 -0.2834 0.7215 0.144 Uiso 1 1 calc R U . . .
C1E C 1.1360(15) -0.3360(11) 0.7254(7) 0.120(2) Uani 1 1 d G U . . .
H1E H 1.1388 -0.3837 0.7366 0.144 Uiso 1 1 calc R U . . .
C1D C 1.1993(11) -0.3249(12) 0.7176(7) 0.120(2) Uani 1 1 d G U . . .
H1D H 1.2444 -0.3651 0.7237 0.144 Uiso 1 1 calc R U . . .
C1C C 1.1952(12) -0.2536(15) 0.7008(7) 0.120(2) Uani 1 1 d G U . . .
H1C H 1.2375 -0.2462 0.6956 0.144 Uiso 1 1 calc R U . . .
C1B C 1.1277(16) -0.1935(11) 0.6917(7) 0.120(2) Uani 1 1 d G U . . .
H1B H 1.1250 -0.1459 0.6804 0.144 Uiso 1 1 calc R U . . .
C7 C 0.9927(11) -0.1429(13) 0.6104(7) 0.120(2) Uani 1 1 d G U . . .
H7 H 1.0410 -0.1758 0.6166 0.144 Uiso 1 1 calc R U . . .
C8 C 0.9661(13) -0.1259(14) 0.5710(6) 0.121(2) Uani 1 1 d G U . . .
H8 H 0.9965 -0.1474 0.5509 0.145 Uiso 1 1 calc R U . . .
C9 C 0.8939(13) -0.0767(14) 0.5618(6) 0.121(2) Uani 1 1 d G U . . .
H9 H 0.8761 -0.0653 0.5354 0.145 Uiso 1 1 calc R U . . .
C10 C 0.8484(10) -0.0445(13) 0.5919(7) 0.121(2) Uani 1 1 d G U . . .
H10 H 0.8002 -0.0116 0.5857 0.145 Uiso 1 1 calc R U . . .
C18 C 0.8751(13) -0.0615(14) 0.6313(6) 0.120(2) Uani 1 1 d G U . . .
H18 H 0.8446 -0.0400 0.6514 0.144 Uiso 1 1 calc R U . . .
C19 C 0.9472(14) -0.1107(14) 0.6405(6) 0.120(2) Uani 1 1 d G U . . .
C11 C 1.0179(9) 0.3162(11) 0.7676(6) 0.0851(17) Uani 1 1 d G U . . .
C12 C 1.0800(10) 0.2591(8) 0.7880(6) 0.0859(18) Uani 1 1 d G U . . .
H12 H 1.0851 0.2104 0.7953 0.103 Uiso 1 1 calc R U . . .
C13 C 1.1345(8) 0.2747(9) 0.7976(6) 0.0865(19) Uani 1 1 d G U . . .
H13 H 1.1760 0.2365 0.8113 0.104 Uiso 1 1 calc R U . . .
C14 C 1.1269(9) 0.3475(11) 0.7867(6) 0.0870(18) Uani 1 1 d DG U . . .
C15 C 1.0648(10) 0.4046(8) 0.7663(6) 0.0863(19) Uani 1 1 d G U . . .
H15 H 1.0597 0.4533 0.7590 0.104 Uiso 1 1 calc R U . . .
C16 C 1.0103(8) 0.3890(9) 0.7567(6) 0.0856(18) Uani 1 1 d G U . . .
H16 H 0.9687 0.4272 0.7430 0.103 Uiso 1 1 calc R U . . .
C17 C 1.2215(14) 0.3247(16) 0.8275(8) 0.090(3) Uani 1 1 d D U . . .
H17A H 1.2655 0.2926 0.8164 0.136 Uiso 1 1 calc R U . . .
H17B H 1.1993 0.2954 0.8465 0.136 Uiso 1 1 calc R U . . .
H17C H 1.2327 0.3522 0.8419 0.136 Uiso 1 1 calc R U . . .
C21 C 1.0677(7) 0.2695(12) 0.6344(7) 0.100(2) Uani 1 1 d G U . . .
C22 C 1.1149(11) 0.2119(12) 0.6173(6) 0.102(2) Uani 1 1 d G U . . .
H22 H 1.0969 0.1946 0.6007 0.122 Uiso 1 1 calc R U . . .
C23 C 1.1892(10) 0.1802(11) 0.6248(6) 0.103(2) Uani 1 1 d G U . . .
H23 H 1.2208 0.1417 0.6134 0.123 Uiso 1 1 calc R U . . .
C24 C 1.2161(7) 0.2061(12) 0.6495(7) 0.104(2) Uani 1 1 d DG U . . .
C25 C 1.1688(11) 0.2636(12) 0.6667(6) 0.103(2) Uani 1 1 d G U . . .
H25 H 1.1869 0.2809 0.6832 0.124 Uiso 1 1 calc R U . . .
C26 C 1.0946(10) 0.2953(11) 0.6591(6) 0.102(2) Uani 1 1 d G U . . .
H26 H 1.0630 0.3338 0.6705 0.122 Uiso 1 1 calc R U . . .
C27 C 1.3448(12) 0.1111(15) 0.6527(10) 0.108(3) Uani 1 1 d D U . . .
H27A H 1.3678 0.1240 0.6267 0.162 Uiso 1 1 calc R U . . .
H27B H 1.3246 0.0780 0.6513 0.162 Uiso 1 1 calc R U . . .
H27C H 1.3801 0.0873 0.6745 0.162 Uiso 1 1 calc R U . . .
C31 C 1.0754(9) 0.0781(11) 0.8590(6) 0.0871(18) Uani 1 1 d G U . . .
C32 C 1.1446(10) 0.0464(10) 0.8423(5) 0.0878(19) Uani 1 1 d G U . . .
H32 H 1.1534 0.0162 0.8247 0.105 Uiso 1 1 calc R U . . .
C33 C 1.2006(8) 0.0599(11) 0.8518(6) 0.0884(19) Uani 1 1 d G U . . .
H33 H 1.2469 0.0387 0.8406 0.106 Uiso 1 1 calc R U . . .
C34 C 1.1874(9) 0.1051(11) 0.8780(6) 0.0888(19) Uani 1 1 d DG U . . .
C35 C 1.1182(10) 0.1367(10) 0.8947(5) 0.0882(19) Uani 1 1 d G U . . .
H35 H 1.1094 0.1670 0.9122 0.106 Uiso 1 1 calc R U . . .
C36 C 1.0622(8) 0.1232(11) 0.8852(6) 0.0876(19) Uani 1 1 d G U . . .
H36 H 1.0159 0.1444 0.8964 0.105 Uiso 1 1 calc R U . . .
C37 C 1.3097(12) 0.1006(18) 0.8723(8) 0.091(3) Uani 1 1 d D U . . .
H37A H 1.3078 0.1065 0.8430 0.137 Uiso 1 1 calc R U . . .
H37B H 1.3368 0.0492 0.8858 0.137 Uiso 1 1 calc R U . . .
H37C H 1.3330 0.1292 0.8767 0.137 Uiso 1 1 calc R U . . .
C41 C 1.0739(8) 0.0416(12) 0.7411(7) 0.103(2) Uani 1 1 d G U . . .
C42 C 1.1341(11) -0.0264(10) 0.7510(7) 0.104(2) Uani 1 1 d G U . . .
H42 H 1.1281 -0.0702 0.7576 0.125 Uiso 1 1 calc R U . . .
C43 C 1.2032(9) -0.0291(10) 0.7509(7) 0.105(2) Uani 1 1 d G U . . .
H43 H 1.2434 -0.0746 0.7575 0.126 Uiso 1 1 calc R U . . .
C44 C 1.2121(8) 0.0364(12) 0.7410(7) 0.105(2) Uani 1 1 d DG U . . .
C45 C 1.1520(12) 0.1044(10) 0.7311(7) 0.105(2) Uani 1 1 d G U . . .
H45 H 1.1580 0.1482 0.7245 0.126 Uiso 1 1 calc R U . . .
C46 C 1.0829(9) 0.1071(10) 0.7312(7) 0.104(2) Uani 1 1 d G U . . .
H46 H 1.0426 0.1526 0.7246 0.125 Uiso 1 1 calc R U . . .
C47 C 1.3448(15) -0.0308(15) 0.7559(11) 0.108(3) Uani 1 1 d D U . . .
H47A H 1.3461 -0.0657 0.7421 0.162 Uiso 1 1 calc R U . . .
H47B H 1.3439 -0.0509 0.7855 0.162 Uiso 1 1 calc R U . . .
H47C H 1.3872 -0.0212 0.7483 0.162 Uiso 1 1 calc R U . . .
C52 C 0.7536(10) 0.0086(9) 0.9328(5) 0.0833(17) Uani 1 1 d G U . . .
H52 H 0.7226 0.0465 0.9122 0.100 Uiso 1 1 calc R U . . .
C53 C 0.7455(9) -0.0573(10) 0.9485(6) 0.0840(18) Uani 1 1 d G U . . .
H53 H 0.7091 -0.0634 0.9384 0.101 Uiso 1 1 calc R U . . .
C54 C 0.7918(11) -0.1140(8) 0.9793(6) 0.0846(18) Uani 1 1 d DG U . . .
C55 C 0.8463(10) -0.1048(9) 0.9944(5) 0.0840(18) Uani 1 1 d G U . . .
H55 H 0.8772 -0.1428 1.0150 0.101 Uiso 1 1 calc R U . . .
C56 C 0.8544(9) -0.0390(10) 0.9787(5) 0.0832(17) Uani 1 1 d G U . . .
H56 H 0.8908 -0.0329 0.9888 0.100 Uiso 1 1 calc R U . . .
C51 C 0.8081(11) 0.0177(8) 0.9479(6) 0.0824(16) Uani 1 1 d G U . . .
C57 C 0.8369(14) -0.2373(15) 1.0214(8) 0.087(2) Uani 1 1 d D U . . .
H57A H 0.8852 -0.2474 1.0103 0.131 Uiso 1 1 calc R U . . .
H57B H 0.8290 -0.2816 1.0278 0.131 Uiso 1 1 calc R U . . .
H57C H 0.8313 -0.2215 1.0462 0.131 Uiso 1 1 calc R U . . .
C61 C 0.7406(8) 0.0174(10) 0.8266(6) 0.0832(17) Uani 1 1 d G U . . .
C66 C 0.6706(10) 0.0741(8) 0.8221(6) 0.0840(18) Uani 1 1 d G U . . .
H66 H 0.6637 0.1233 0.8154 0.101 Uiso 1 1 calc R U . . .
C65 C 0.6108(7) 0.0571(9) 0.8275(6) 0.0848(18) Uani 1 1 d G U . . .
H65 H 0.5639 0.0950 0.8245 0.102 Uiso 1 1 calc R U . . .
C64 C 0.6210(8) -0.0164(10) 0.8374(6) 0.0853(18) Uani 1 1 d DG U . . .
C63 C 0.6910(10) -0.0730(8) 0.8419(6) 0.0849(18) Uani 1 1 d G U . . .
H63 H 0.6978 -0.1222 0.8486 0.102 Uiso 1 1 calc R U . . .
C62 C 0.7508(7) -0.0561(9) 0.8365(6) 0.0841(18) Uani 1 1 d G U . . .
H62 H 0.7976 -0.0940 0.8395 0.101 Uiso 1 1 calc R U . . .
C67 C 0.4976(12) 0.0148(14) 0.8326(9) 0.087(3) Uani 1 1 d D U . . .
H67A H 0.4955 0.0461 0.8049 0.131 Uiso 1 1 calc R U . . .
H67B H 0.4864 0.0436 0.8523 0.131 Uiso 1 1 calc R U . . .
H67C H 0.4630 -0.0058 0.8355 0.131 Uiso 1 1 calc R U . . .
C72 C 0.6945(10) 0.0771(11) 0.6539(5) 0.0928(19) Uani 1 1 d G U . . .
H72 H 0.7211 0.0989 0.6348 0.111 Uiso 1 1 calc R U . . .
C73 C 0.6356(11) 0.0724(12) 0.6409(4) 0.093(2) Uani 1 1 d G U . . .
H73 H 0.6227 0.0910 0.6130 0.112 Uiso 1 1 calc R U . . .
C74 C 0.5958(10) 0.0398(12) 0.6695(5) 0.0934(19) Uani 1 1 d DG U . . .
C75 C 0.6150(10) 0.0120(11) 0.7111(5) 0.093(2) Uani 1 1 d G U . . .
H75 H 0.5884 -0.0098 0.7303 0.112 Uiso 1 1 calc R U . . .
C76 C 0.6740(11) 0.0167(12) 0.7242(4) 0.0928(19) Uani 1 1 d G U . . .
H76 H 0.6868 -0.0020 0.7521 0.111 Uiso 1 1 calc R U . . .
C71 C 0.7137(10) 0.0492(12) 0.6956(5) 0.0923(18) Uani 1 1 d G U . . .
C77 C 0.5151(18) 0.0590(18) 0.6175(6) 0.095(3) Uani 1 1 d D U . . .
H77A H 0.5580 0.0525 0.6004 0.142 Uiso 1 1 calc R U . . .
H77B H 0.4815 0.1104 0.6107 0.142 Uiso 1 1 calc R U . . .
H77C H 0.4927 0.0300 0.6126 0.142 Uiso 1 1 calc R U . . .
C81 C 0.5411(11) 0.2626(14) 0.8881(8) 0.116(2) Uani 1 1 d G U . . .
C82 C 0.4710(13) 0.3114(11) 0.8960(8) 0.117(2) Uani 1 1 d G U . . .
H82 H 0.4609 0.3603 0.8944 0.140 Uiso 1 1 calc R U . . .
C83 C 0.4159(9) 0.2872(13) 0.9062(8) 0.118(2) Uani 1 1 d G U . . .
H83 H 0.3690 0.3199 0.9115 0.141 Uiso 1 1 calc R U . . .
C84 C 0.4310(11) 0.2141(14) 0.9086(8) 0.118(2) Uani 1 1 d DG U . . .
C85 C 0.5012(13) 0.1653(11) 0.9008(8) 0.117(2) Uani 1 1 d G U . . .
H85 H 0.5113 0.1164 0.9024 0.141 Uiso 1 1 calc R U . . .
C86 C 0.5562(9) 0.1896(13) 0.8905(8) 0.116(2) Uani 1 1 d G U . . .
H86 H 0.6032 0.1569 0.8853 0.140 Uiso 1 1 calc R U . . .
C87 C 0.3078(15) 0.228(2) 0.9313(12) 0.121(3) Uani 1 1 d D U . . .
H87A H 0.2807 0.2744 0.9117 0.182 Uiso 1 1 calc R U . . .
H87B H 0.3164 0.2380 0.9558 0.182 Uiso 1 1 calc R U . . .
H87C H 0.2805 0.1988 0.9386 0.182 Uiso 1 1 calc R U . . .
C91 C 0.5523(9) 0.2401(13) 0.7493(7) 0.101(2) Uani 1 1 d G U . . .
C92 C 0.5432(10) 0.2028(12) 0.7238(6) 0.102(2) Uani 1 1 d G U . . .
H92 H 0.5779 0.1879 0.7035 0.122 Uiso 1 1 calc R U . . .
C93 C 0.4823(12) 0.1879(12) 0.7287(6) 0.103(2) Uani 1 1 d G U . . .
H93 H 0.4761 0.1629 0.7117 0.123 Uiso 1 1 calc R U . . .
C94 C 0.4304(9) 0.2102(13) 0.7591(7) 0.103(2) Uani 1 1 d DG U . . .
C95 C 0.4396(10) 0.2475(12) 0.7846(6) 0.103(2) Uani 1 1 d G U . . .
H95 H 0.4049 0.2624 0.8049 0.123 Uiso 1 1 calc R U . . .
C96 C 0.5005(12) 0.2624(12) 0.7797(6) 0.102(2) Uani 1 1 d G U . . .
H96 H 0.5066 0.2873 0.7967 0.123 Uiso 1 1 calc R U . . .
C97 C 0.3477(18) 0.1614(18) 0.7444(10) 0.107(3) Uani 1 1 d D U . . .
H97A H 0.3885 0.1351 0.7287 0.160 Uiso 1 1 calc R U . . .
H97B H 0.3104 0.2002 0.7257 0.160 Uiso 1 1 calc R U . . .
H97C H 0.3290 0.1277 0.7621 0.160 Uiso 1 1 calc R U . . .
C101 C 0.8497(8) 0.3635(11) 0.8858(5) 0.0816(17) Uani 1 1 d G U . . .
C102 C 0.9183(10) 0.3282(10) 0.8694(5) 0.0822(18) Uani 1 1 d G U . . .
H102 H 0.9245 0.3003 0.8509 0.099 Uiso 1 1 calc R U . . .
C103 C 0.9776(7) 0.3347(11) 0.8806(5) 0.0828(18) Uani 1 1 d G U . . .
H103 H 1.0235 0.3111 0.8696 0.099 Uiso 1 1 calc R U . . .
C104 C 0.9683(8) 0.3765(11) 0.9082(5) 0.0833(18) Uani 1 1 d DG U . . .
C105 C 0.8997(10) 0.4118(10) 0.9246(5) 0.0826(18) Uani 1 1 d G U . . .
H105 H 0.8935 0.4397 0.9430 0.099 Uiso 1 1 calc R U . . .
C106 C 0.8404(7) 0.4053(11) 0.9134(5) 0.0821(18) Uani 1 1 d G U . . .
H106 H 0.7944 0.4289 0.9243 0.098 Uiso 1 1 calc R U . . .
C107 C 1.0259(16) 0.4259(15) 0.9412(8) 0.086(2) Uani 1 1 d D U . . .
H10A H 0.9911 0.4756 0.9293 0.129 Uiso 1 1 calc R U . . .
H10B H 1.0723 0.4259 0.9429 0.129 Uiso 1 1 calc R U . . .
H10C H 1.0098 0.4077 0.9686 0.129 Uiso 1 1 calc R U . . .
C111 C 0.5121(7) 0.4810(11) 0.8078(6) 0.0798(16) Uani 1 1 d G U . . .
C116 C 0.4931(8) 0.4546(11) 0.7798(5) 0.0804(17) Uani 1 1 d G U . . .
H116 H 0.5276 0.4331 0.7609 0.096 Uiso 1 1 calc R U . . .
C115 C 0.4227(9) 0.4605(11) 0.7799(5) 0.0812(17) Uani 1 1 d G U . . .
H115 H 0.4101 0.4429 0.7611 0.097 Uiso 1 1 calc R U . . .
C114 C 0.3713(7) 0.4927(12) 0.8080(6) 0.0820(17) Uani 1 1 d DG U . . .
C113 C 0.3903(8) 0.5191(11) 0.8361(5) 0.0815(17) Uani 1 1 d G U . . .
H113 H 0.3559 0.5406 0.8549 0.098 Uiso 1 1 calc R U . . .
C112 C 0.4607(9) 0.5132(11) 0.8359(5) 0.0807(17) Uani 1 1 d G U . . .
H112 H 0.4734 0.5308 0.8547 0.097 Uiso 1 1 calc R U . . .
C117 C 0.2516(11) 0.5178(17) 0.8359(8) 0.085(2) Uani 1 1 d D U . . .
H11A H 0.2063 0.5182 0.8309 0.128 Uiso 1 1 calc DR U . . .
H11B H 0.2445 0.5673 0.8341 0.128 Uiso 1 1 calc R U . . .
H11C H 0.2686 0.4866 0.8631 0.128 Uiso 1 1 calc R U . . .
C121 C 0.4845(7) 0.4692(10) 0.6584(5) 0.0786(16) Uani 1 1 d G U . . .
C122 C 0.4324(9) 0.5401(9) 0.6586(5) 0.0796(17) Uani 1 1 d G U . . .
H122 H 0.4446 0.5802 0.6493 0.095 Uiso 1 1 calc R U . . .
C123 C 0.3621(8) 0.5511(8) 0.6725(5) 0.0805(18) Uani 1 1 d G U . . .
H123 H 0.3272 0.5985 0.6727 0.097 Uiso 1 1 calc R U . . .
C124 C 0.3438(7) 0.4911(10) 0.6863(5) 0.0812(18) Uani 1 1 d DG U . . .
C125 C 0.3959(9) 0.4201(9) 0.6862(5) 0.0804(18) Uani 1 1 d G U . . .
H125 H 0.3837 0.3800 0.6954 0.096 Uiso 1 1 calc R U . . .
C126 C 0.4662(8) 0.4092(8) 0.6722(5) 0.0795(17) Uani 1 1 d G U . . .
H126 H 0.5011 0.3617 0.6721 0.095 Uiso 1 1 calc R U . . .
C127 C 0.2496(14) 0.4524(14) 0.7235(8) 0.085(3) Uani 1 1 d D U . . .
H12A H 0.2522 0.4216 0.7065 0.127 Uiso 1 1 calc R U . . .
H12B H 0.2004 0.4755 0.7329 0.127 Uiso 1 1 calc R U . . .
H12C H 0.2809 0.4226 0.7470 0.127 Uiso 1 1 calc R U . . .
C131 C 0.7006(9) 0.2869(10) 0.5834(5) 0.0775(16) Uani 1 1 d G U . . .
C132 C 0.6345(9) 0.2895(10) 0.6015(4) 0.0783(17) Uani 1 1 d G U . . .
H132 H 0.6141 0.3139 0.6224 0.094 Uiso 1 1 calc R U . . .
C133 C 0.5990(7) 0.2557(10) 0.5886(5) 0.0789(17) Uani 1 1 d G U . . .
H133 H 0.5548 0.2574 0.6007 0.095 Uiso 1 1 calc R U . . .
C134 C 0.6295(9) 0.2192(10) 0.5575(5) 0.0791(17) Uani 1 1 d DG U . . .
C135 C 0.6956(9) 0.2166(10) 0.5393(5) 0.0788(17) Uani 1 1 d G U . . .
H135 H 0.7161 0.1921 0.5185 0.095 Uiso 1 1 calc R U . . .
C136 C 0.7312(7) 0.2504(10) 0.5523(5) 0.0782(17) Uani 1 1 d G U . . .
H136 H 0.7754 0.2487 0.5401 0.094 Uiso 1 1 calc R U . . .
C137 C 0.6284(13) 0.1394(13) 0.5196(7) 0.080(2) Uani 1 1 d D U . . .
H13A H 0.5951 0.1256 0.5106 0.120 Uiso 1 1 calc DR U . . .
H13B H 0.6677 0.0957 0.5344 0.120 Uiso 1 1 calc R U . . .
H13C H 0.6475 0.1651 0.4959 0.120 Uiso 1 1 calc R U . . .
C141 C 0.5405(7) 0.6697(10) 0.6981(6) 0.0874(18) Uani 1 1 d G U . . .
C142 C 0.5153(9) 0.7465(10) 0.6862(6) 0.0884(19) Uani 1 1 d G U . . .
H142 H 0.5460 0.7681 0.6721 0.106 Uiso 1 1 calc R U . . .
C143 C 0.4441(10) 0.7910(8) 0.6956(6) 0.0893(19) Uani 1 1 d G U . . .
H143 H 0.4273 0.8423 0.6877 0.107 Uiso 1 1 calc R U . . .
C144 C 0.3982(7) 0.7586(10) 0.7168(6) 0.0902(19) Uani 1 1 d DG U . . .
C145 C 0.4235(9) 0.6819(10) 0.7286(6) 0.0893(19) Uani 1 1 d G U . . .
H145 H 0.3927 0.6602 0.7428 0.107 Uiso 1 1 calc R U . . .
C146 C 0.4946(10) 0.6374(8) 0.7193(6) 0.0883(19) Uani 1 1 d G U . . .
H146 H 0.5115 0.5860 0.7272 0.106 Uiso 1 1 calc R U . . .
C147 C 0.2897(15) 0.8595(16) 0.6900(7) 0.094(3) Uani 1 1 d . U . . .
H14A H 0.2477 0.8968 0.6994 0.141 Uiso 1 1 calc DR U . . .
H14B H 0.2752 0.8441 0.6698 0.141 Uiso 1 1 calc R U . . .
H14C H 0.3242 0.8795 0.6777 0.141 Uiso 1 1 calc R U . . .
C151 C 0.8451(9) 0.5435(11) 0.7835(5) 0.0849(17) Uani 1 1 d G U . . .
C156 C 0.8742(10) 0.5352(11) 0.8207(4) 0.0857(18) Uani 1 1 d G U . . .
H156 H 0.8578 0.5134 0.8458 0.103 Uiso 1 1 calc R U . . .
C155 C 0.9279(10) 0.5593(11) 0.8202(4) 0.0863(18) Uani 1 1 d G U . . .
H155 H 0.9474 0.5537 0.8450 0.104 Uiso 1 1 calc R U . . .
C154 C 0.9525(9) 0.5918(11) 0.7826(5) 0.0869(18) Uani 1 1 d DG U . . .
C153 C 0.9234(10) 0.6002(11) 0.7455(4) 0.0863(18) Uani 1 1 d G U . . .
H153 H 0.9398 0.6219 0.7203 0.104 Uiso 1 1 calc R U . . .
C152 C 0.8697(10) 0.5760(11) 0.7459(4) 0.0855(18) Uani 1 1 d G U . . .
H152 H 0.8502 0.5816 0.7211 0.103 Uiso 1 1 calc R U . . .
C157 C 1.0372(17) 0.6106(17) 0.8149(7) 0.090(3) Uani 1 1 d D U . . .
H15A H 1.0597 0.6444 0.8089 0.135 Uiso 1 1 calc R U . . .
H15B H 1.0725 0.5612 0.8267 0.135 Uiso 1 1 calc R U . . .
H15C H 0.9978 0.6245 0.8344 0.135 Uiso 1 1 calc R U . . .
C161 C 0.8419(10) 0.5243(9) 0.6301(6) 0.0824(16) Uani 1 1 d G U . . .
C162 C 0.9137(9) 0.4961(7) 0.6421(6) 0.0834(17) Uani 1 1 d G U . . .
H162 H 0.9419 0.4451 0.6493 0.100 Uiso 1 1 calc R U . . .
C163 C 0.9435(8) 0.5441(10) 0.6434(6) 0.0840(18) Uani 1 1 d G U . . .
H163 H 0.9915 0.5252 0.6514 0.101 Uiso 1 1 calc R U . . .
C164 C 0.9014(10) 0.6203(9) 0.6326(6) 0.0846(18) Uani 1 1 d DG U . . .
C165 C 0.8296(9) 0.6485(7) 0.6206(6) 0.0841(18) Uani 1 1 d G U . . .
H165 H 0.8014 0.6995 0.6133 0.101 Uiso 1 1 calc R U . . .
C166 C 0.7998(7) 0.6005(10) 0.6193(6) 0.0834(17) Uani 1 1 d G U . . .
H166 H 0.7518 0.6193 0.6113 0.100 Uiso 1 1 calc R U . . .
C167 C 0.8933(15) 0.7406(12) 0.6265(9) 0.087(2) Uani 1 1 d D U . . .
H16A H 0.8788 0.7558 0.5981 0.131 Uiso 1 1 calc R U . . .
H16B H 0.9221 0.7650 0.6294 0.131 Uiso 1 1 calc R U . . .
H16C H 0.8508 0.7538 0.6440 0.131 Uiso 1 1 calc R U . . .
C171 C 0.9928(11) 0.0671(11) 0.6008(8) 0.117(2) Uani 1 1 d G U . . .
C172 C 1.0014(11) 0.0288(14) 0.5714(7) 0.118(2) Uani 1 1 d G U . . .
H172 H 0.9621 0.0410 0.5552 0.142 Uiso 1 1 calc R U . . .
C173 C 1.0685(13) -0.0276(13) 0.5662(7) 0.119(2) Uani 1 1 d G U . . .
H173 H 1.0743 -0.0532 0.5466 0.143 Uiso 1 1 calc R U . . .
C174 C 1.1272(10) -0.0458(12) 0.5904(8) 0.120(2) Uani 1 1 d DG U . . .
C175 C 1.1186(11) -0.0075(14) 0.6198(7) 0.119(2) Uani 1 1 d G U . . .
H175 H 1.1578 -0.0197 0.6359 0.143 Uiso 1 1 calc R U . . .
C176 C 1.0514(14) 0.0489(13) 0.6249(7) 0.118(2) Uani 1 1 d G U . . .
H176 H 1.0457 0.0745 0.6446 0.142 Uiso 1 1 calc R U . . .
C177 C 1.2604(13) -0.0762(19) 0.5828(7) 0.123(3) Uani 1 1 d D U . . .
H17D H 1.3003 -0.1042 0.5673 0.185 Uiso 1 1 calc DR U . . .
H17E H 1.2755 -0.0877 0.6108 0.185 Uiso 1 1 calc R U . . .
H17F H 1.2455 -0.0242 0.5701 0.185 Uiso 1 1 calc R U . . .
C201 C 1.0276(11) -0.1584(11) 0.9470(4) 0.0847(16) Uani 1 1 d G U . . .
C202 C 1.0400(11) -0.0986(9) 0.9485(4) 0.0848(17) Uani 1 1 d G U . . .
H202 H 1.0321 -0.0588 0.9251 0.102 Uiso 1 1 calc R U . . .
C203 C 1.0644(10) -0.0982(9) 0.9850(5) 0.0849(18) Uani 1 1 d G U . . .
H203 H 1.0727 -0.0582 0.9860 0.102 Uiso 1 1 calc R U . . .
C204 C 1.0763(10) -0.1577(10) 1.0200(4) 0.0849(18) Uani 1 1 d G U . . .
H204 H 1.0925 -0.1574 1.0444 0.102 Uiso 1 1 calc R U . . .
C205 C 1.0638(11) -0.2175(9) 1.0184(4) 0.0849(18) Uani 1 1 d G U . . .
H205 H 1.0717 -0.2572 1.0418 0.102 Uiso 1 1 calc R U . . .
C206 C 1.0395(10) -0.2178(9) 0.9819(6) 0.0848(17) Uani 1 1 d G U . . .
H206 H 1.0311 -0.2578 0.9809 0.102 Uiso 1 1 calc R U . . .
C207 C 0.9732(11) -0.2373(10) 0.9122(6) 0.0855(16) Uani 1 1 d G U . . .
C212 C 0.8999(9) -0.2215(8) 0.9199(6) 0.0858(17) Uani 1 1 d G U . . .
H212 H 0.8658 -0.1726 0.9168 0.103 Uiso 1 1 calc R U . . .
C211 C 0.8776(8) -0.2787(11) 0.9323(6) 0.0861(18) Uani 1 1 d G U . . .
H211 H 0.8286 -0.2681 0.9375 0.103 Uiso 1 1 calc R U . . .
C210 C 0.9286(10) -0.3518(9) 0.9369(6) 0.0862(18) Uani 1 1 d G U . . .
H210 H 0.9137 -0.3901 0.9452 0.103 Uiso 1 1 calc R U . . .
C209 C 1.0019(9) -0.3676(8) 0.9292(6) 0.0861(18) Uani 1 1 d G U . . .
H209 H 1.0360 -0.4165 0.9323 0.103 Uiso 1 1 calc R U . . .
C208 C 1.0242(8) -0.3104(11) 0.9168(6) 0.0859(17) Uani 1 1 d G U . . .
H208 H 1.0732 -0.3210 0.9116 0.103 Uiso 1 1 calc R U . . .
C213 C 1.0774(9) -0.1826(12) 0.8653(5) 0.0864(16) Uani 1 1 d G U . . .
C214 C 1.1336(11) -0.1629(11) 0.8667(5) 0.0872(17) Uani 1 1 d G U . . .
H214 H 1.1322 -0.1383 0.8861 0.105 Uiso 1 1 calc R U . . .
C215 C 1.1920(9) -0.1799(11) 0.8391(6) 0.0878(18) Uani 1 1 d G U . . .
H215 H 1.2296 -0.1667 0.8400 0.105 Uiso 1 1 calc R U . . .
C216 C 1.1942(9) -0.2166(11) 0.8101(5) 0.0879(18) Uani 1 1 d G U . . .
H216 H 1.2333 -0.2279 0.7916 0.106 Uiso 1 1 calc R U . . .
C217 C 1.1380(11) -0.2363(11) 0.8087(5) 0.0877(18) Uani 1 1 d G U . . .
H217 H 1.1395 -0.2608 0.7893 0.105 Uiso 1 1 calc R U . . .
C218 C 1.0796(9) -0.2193(11) 0.8363(6) 0.0872(17) Uani 1 1 d G U . . .
H218 H 1.0420 -0.2325 0.8354 0.105 Uiso 1 1 calc R U . . .
C301 C 0.6819(12) 0.2031(9) 1.0132(6) 0.1024(19) Uani 1 1 d G U . . .
C306 C 0.6413(10) 0.1743(12) 1.0001(6) 0.103(2) Uani 1 1 d G U . . .
H306 H 0.6022 0.2057 0.9824 0.123 Uiso 1 1 calc R U . . .
C305 C 0.6589(11) 0.0988(13) 1.0136(6) 0.103(2) Uani 1 1 d G U . . .
H305 H 0.6318 0.0796 1.0049 0.123 Uiso 1 1 calc R U . . .
C304 C 0.7172(12) 0.0519(9) 1.0402(6) 0.103(2) Uani 1 1 d G U . . .
H304 H 0.7291 0.0014 1.0493 0.123 Uiso 1 1 calc R U . . .
C303 C 0.7579(9) 0.0807(12) 1.0533(6) 0.103(2) Uani 1 1 d G U . . .
H303 H 0.7969 0.0493 1.0711 0.123 Uiso 1 1 calc R U . . .
C302 C 0.7402(11) 0.1562(13) 1.0398(6) 0.102(2) Uani 1 1 d G U . . .
H302 H 0.7674 0.1754 1.0486 0.123 Uiso 1 1 calc R U . . .
C307 C 0.6951(12) 0.3266(13) 1.0289(6) 0.1025(19) Uani 1 1 d G U . . .
C312 C 0.6623(10) 0.3264(13) 1.0679(6) 0.103(2) Uani 1 1 d G U . . .
H312 H 0.6255 0.3102 1.0753 0.123 Uiso 1 1 calc R U . . .
C311 C 0.6846(11) 0.3503(13) 1.0959(5) 0.103(2) Uani 1 1 d G U . . .
H311 H 0.6626 0.3502 1.1220 0.123 Uiso 1 1 calc R U . . .
C310 C 0.7397(12) 0.3745(12) 1.0848(6) 0.103(2) Uani 1 1 d G U . . .
H310 H 0.7546 0.3905 1.1035 0.123 Uiso 1 1 calc R U . . .
C309 C 0.7725(10) 0.3747(13) 1.0458(6) 0.103(2) Uani 1 1 d G U . . .
H309 H 0.8093 0.3908 1.0384 0.123 Uiso 1 1 calc R U . . .
C308 C 0.7502(11) 0.3507(13) 1.0179(5) 0.103(2) Uani 1 1 d G U . . .
H308 H 0.7721 0.3509 0.9918 0.123 Uiso 1 1 calc R U . . .
C313 C 0.5665(8) 0.3530(12) 0.9895(6) 0.1039(19) Uani 1 1 d G U . . .
C318 C 0.5384(10) 0.4201(13) 0.9594(6) 0.105(2) Uani 1 1 d G U . . .
H318 H 0.5696 0.4365 0.9410 0.126 Uiso 1 1 calc R U . . .
C317 C 0.4636(11) 0.4627(10) 0.9566(6) 0.105(2) Uani 1 1 d G U . . .
H317 H 0.4448 0.5076 0.9364 0.126 Uiso 1 1 calc R U . . .
C316 C 0.4169(8) 0.4382(12) 0.9840(6) 0.105(2) Uani 1 1 d G U . . .
H316 H 0.3669 0.4667 0.9822 0.126 Uiso 1 1 calc R U . . .
C315 C 0.4450(10) 0.3711(12) 1.0142(6) 0.105(2) Uani 1 1 d G U . . .
H315 H 0.4138 0.3547 1.0325 0.126 Uiso 1 1 calc R U . . .
C314 C 0.5198(11) 0.3285(10) 1.0169(6) 0.105(2) Uani 1 1 d G U . . .
H314 H 0.5386 0.2836 1.0371 0.126 Uiso 1 1 calc R U . . .
C401 C 0.6101(13) 0.7501(11) 0.7700(5) 0.1016(18) Uani 1 1 d G U . . .
C402 C 0.6754(11) 0.7257(10) 0.7482(6) 0.1018(19) Uani 1 1 d G U . . .
H402 H 0.7123 0.6790 0.7588 0.122 Uiso 1 1 calc R U . . .
C403 C 0.6855(10) 0.7710(12) 0.7106(6) 0.102(2) Uani 1 1 d G U . . .
H403 H 0.7291 0.7547 0.6960 0.122 Uiso 1 1 calc R U . . .
C404 C 0.6303(12) 0.8407(11) 0.6948(5) 0.102(2) Uani 1 1 d G U . . .
H404 H 0.6370 0.8710 0.6696 0.122 Uiso 1 1 calc R U . . .
C405 C 0.5650(11) 0.8651(10) 0.7166(6) 0.102(2) Uani 1 1 d G U . . .
H405 H 0.5280 0.9117 0.7060 0.122 Uiso 1 1 calc R U . . .
C406 C 0.5549(10) 0.8198(12) 0.7542(6) 0.1019(19) Uani 1 1 d G U . . .
H406 H 0.5112 0.8361 0.7688 0.122 Uiso 1 1 calc R U . . .
C407 C 0.5087(9) 0.7381(12) 0.8372(7) 0.1021(18) Uani 1 1 d G U . . .
C408 C 0.4989(10) 0.7809(13) 0.8643(7) 0.1025(19) Uani 1 1 d G U . . .
H408 H 0.5391 0.7797 0.8750 0.123 Uiso 1 1 calc R U . . .
C409 C 0.4290(12) 0.8254(12) 0.8754(6) 0.103(2) Uani 1 1 d G U . . .
H409 H 0.4224 0.8541 0.8935 0.123 Uiso 1 1 calc R U . . .
C410 C 0.3689(9) 0.8272(12) 0.8594(7) 0.103(2) Uani 1 1 d G U . . .
H410 H 0.3222 0.8570 0.8668 0.124 Uiso 1 1 calc R U . . .
C411 C 0.3787(10) 0.7845(13) 0.8323(7) 0.103(2) Uani 1 1 d G U . . .
H411 H 0.3385 0.7856 0.8216 0.124 Uiso 1 1 calc R U . . .
C412 C 0.4486(12) 0.7399(12) 0.8212(6) 0.1026(19) Uani 1 1 d G U . . .
H412 H 0.4552 0.7113 0.8031 0.123 Uiso 1 1 calc R U . . .
C413 C 0.6624(11) 0.6689(12) 0.8527(6) 0.1017(18) Uani 1 1 d G U . . .
C414 C 0.6787(12) 0.6042(11) 0.8847(7) 0.1019(19) Uani 1 1 d G U . . .
H414 H 0.6607 0.5705 0.8842 0.122 Uiso 1 1 calc R U . . .
C415 C 0.7219(12) 0.5900(10) 0.9175(6) 0.102(2) Uani 1 1 d G U . . .
H415 H 0.7328 0.5467 0.9388 0.123 Uiso 1 1 calc R U . . .
C416 C 0.7488(11) 0.6404(12) 0.9183(6) 0.102(2) Uani 1 1 d G U . . .
H416 H 0.7777 0.6309 0.9402 0.123 Uiso 1 1 calc R U . . .
C417 C 0.7325(12) 0.7051(11) 0.8863(7) 0.103(2) Uani 1 1 d G U . . .
H417 H 0.7505 0.7389 0.8868 0.123 Uiso 1 1 calc R U . . .
C418 C 0.6893(12) 0.7193(10) 0.8535(6) 0.1021(19) Uani 1 1 d G U . . .
H418 H 0.6784 0.7626 0.8321 0.123 Uiso 1 1 calc R U . . .
C501 C 0.6305(11) 0.6915(10) 0.5081(6) 0.0908(17) Uani 1 1 d G U . . .
C502 C 0.7029(10) 0.6763(8) 0.4972(6) 0.0914(18) Uani 1 1 d G U . . .
H502 H 0.7387 0.6281 0.5054 0.110 Uiso 1 1 calc R U . . .
C503 C 0.7218(8) 0.7332(11) 0.4742(6) 0.0916(19) Uani 1 1 d G U . . .
H503 H 0.7702 0.7231 0.4670 0.110 Uiso 1 1 calc R U . . .
C504 C 0.6683(11) 0.8053(9) 0.4621(6) 0.0915(19) Uani 1 1 d G U . . .
H504 H 0.6810 0.8434 0.4467 0.110 Uiso 1 1 calc R U . . .
C505 C 0.5960(10) 0.8205(8) 0.4729(6) 0.0914(19) Uani 1 1 d G U . . .
H505 H 0.5602 0.8688 0.4648 0.110 Uiso 1 1 calc R U . . .
C506 C 0.5771(8) 0.7636(11) 0.4959(6) 0.0910(18) Uani 1 1 d G U . . .
H506 H 0.5286 0.7737 0.5032 0.109 Uiso 1 1 calc R U . . .
C507 C 0.6023(11) 0.5697(10) 0.5023(5) 0.0905(17) Uani 1 1 d G U . . .
C512 C 0.6160(11) 0.4951(10) 0.5158(4) 0.0907(18) Uani 1 1 d G U . . .
H512 H 0.6325 0.4681 0.5427 0.109 Uiso 1 1 calc R U . . .
C511 C 0.6049(11) 0.4607(8) 0.4893(5) 0.0909(19) Uani 1 1 d G U . . .
H511 H 0.6140 0.4108 0.4983 0.109 Uiso 1 1 calc R U . . .
C510 C 0.5803(11) 0.5010(10) 0.4491(5) 0.0910(19) Uani 1 1 d G U . . .
H510 H 0.5729 0.4780 0.4314 0.109 Uiso 1 1 calc R U . . .
C509 C 0.5666(11) 0.5756(10) 0.4356(4) 0.0911(19) Uani 1 1 d G U . . .
H509 H 0.5501 0.6026 0.4087 0.109 Uiso 1 1 calc R U . . .
C508 C 0.5777(11) 0.6100(8) 0.4622(6) 0.0909(18) Uani 1 1 d G U . . .
H508 H 0.5686 0.6599 0.4531 0.109 Uiso 1 1 calc R U . . .
C513 C 0.5173(8) 0.6589(11) 0.5595(6) 0.0903(17) Uani 1 1 d G U . . .
C514 C 0.5060(9) 0.6999(11) 0.5878(6) 0.0905(18) Uani 1 1 d G U . . .
H514 H 0.5449 0.7042 0.5963 0.109 Uiso 1 1 calc R U . . .
C515 C 0.4364(11) 0.7345(10) 0.6034(5) 0.0908(19) Uani 1 1 d G U . . .
H515 H 0.4288 0.7619 0.6224 0.109 Uiso 1 1 calc R U . . .
C516 C 0.3782(8) 0.7280(11) 0.5907(6) 0.0909(19) Uani 1 1 d G U . . .
H516 H 0.3317 0.7511 0.6011 0.109 Uiso 1 1 calc R U . . .
C517 C 0.3896(9) 0.6870(11) 0.5623(6) 0.0909(19) Uani 1 1 d G U . . .
H517 H 0.3507 0.6827 0.5538 0.109 Uiso 1 1 calc R U . . .
C518 C 0.4591(11) 0.6525(10) 0.5467(5) 0.0906(18) Uani 1 1 d G U . . .
H518 H 0.4668 0.6250 0.5278 0.109 Uiso 1 1 calc R U . . .
C601 C 1.0015(7) 0.2898(9) 0.5014(6) 0.0826(15) Uani 1 1 d G U . . .
C602 C 1.0171(8) 0.2160(10) 0.5213(5) 0.0828(17) Uani 1 1 d G U . . .
H602 H 0.9798 0.2026 0.5338 0.099 Uiso 1 1 calc R U . . .
C603 C 1.0883(10) 0.1622(8) 0.5226(5) 0.0829(18) Uani 1 1 d G U . . .
H603 H 1.0987 0.1128 0.5359 0.099 Uiso 1 1 calc R U . . .
C604 C 1.1440(7) 0.1822(9) 0.5039(5) 0.0829(18) Uani 1 1 d G U . . .
H604 H 1.1917 0.1462 0.5048 0.099 Uiso 1 1 calc R U . . .
C605 C 1.1285(9) 0.2561(10) 0.4840(5) 0.0830(18) Uani 1 1 d G U . . .
H605 H 1.1657 0.2695 0.4715 0.100 Uiso 1 1 calc R U . . .
C606 C 1.0572(10) 0.3099(8) 0.4827(5) 0.0829(17) Uani 1 1 d G U . . .
H606 H 1.0468 0.3593 0.4694 0.099 Uiso 1 1 calc R U . . .
C607 C 0.8729(9) 0.3546(12) 0.4523(4) 0.0835(15) Uani 1 1 d G U . . .
C608 C 0.9183(7) 0.3294(11) 0.4203(5) 0.0842(17) Uani 1 1 d G U . . .
H608 H 0.9686 0.3105 0.4226 0.101 Uiso 1 1 calc R U . . .
C609 C 0.8887(9) 0.3323(11) 0.3847(5) 0.0844(17) Uani 1 1 d G U . . .
H609 H 0.9191 0.3154 0.3632 0.101 Uiso 1 1 calc R U . . .
C610 C 0.8136(9) 0.3604(12) 0.3812(4) 0.0844(18) Uani 1 1 d G U . . .
H610 H 0.7938 0.3623 0.3573 0.101 Uiso 1 1 calc R U . . .
C611 C 0.7682(7) 0.3857(11) 0.4132(5) 0.0843(17) Uani 1 1 d G U . . .
H611 H 0.7180 0.4045 0.4109 0.101 Uiso 1 1 calc R U . . .
C612 C 0.7979(9) 0.3828(11) 0.4488(5) 0.0839(17) Uani 1 1 d G U . . .
H612 H 0.7675 0.3997 0.4703 0.101 Uiso 1 1 calc R U . . .
C613 C 0.9088(10) 0.4438(8) 0.4869(5) 0.0828(15) Uani 1 1 d G U . . .
C614 C 0.9194(10) 0.4787(10) 0.4461(5) 0.0832(17) Uani 1 1 d G U . . .
H614 H 0.9263 0.4555 0.4251 0.100 Uiso 1 1 calc R U . . .
C615 C 0.9197(10) 0.5483(10) 0.4367(4) 0.0835(17) Uani 1 1 d G U . . .
H615 H 0.9268 0.5716 0.4094 0.100 Uiso 1 1 calc R U . . .
C616 C 0.9093(10) 0.5830(8) 0.4680(5) 0.0836(18) Uani 1 1 d G U . . .
H616 H 0.9095 0.6296 0.4617 0.100 Uiso 1 1 calc R U . . .
C617 C 0.8987(10) 0.5481(10) 0.5089(4) 0.0833(17) Uani 1 1 d G U . . .
H617 H 0.8918 0.5713 0.5298 0.100 Uiso 1 1 calc R U . . .
C618 C 0.8985(10) 0.4785(10) 0.5183(4) 0.0830(17) Uani 1 1 d G U . . .
H618 H 0.8914 0.4551 0.5456 0.100 Uiso 1 1 calc R U . . .
F1 F 1.691(2) -0.109(3) 0.5802(17) 0.355(13) Uiso 1 1 d D U . . .
F81 F 1.643(3) -0.117(3) 0.5229(11) 0.357(13) Uiso 1 1 d D U . . .
F122 F 1.5638(19) -0.085(3) 0.5795(17) 0.358(13) Uiso 1 1 d D U . . .
F199 F 1.654(3) -0.208(2) 0.5876(16) 0.355(13) Uiso 1 1 d D U . . .
B30 B 1.6386(19) -0.130(2) 0.5683(12) 0.356(13) Uiso 1 1 d D U . . .
F2 F 0.1683(18) 0.4984(19) 0.9248(8) 0.245(8) Uiso 1 1 d D U . . .
F5 F 0.1540(17) 0.4916(19) 0.9971(10) 0.246(8) Uiso 1 1 d D U . . .
F7 F 0.1889(19) 0.3832(16) 0.9746(11) 0.247(8) Uiso 1 1 d D U . . .
F8 F 0.2713(13) 0.436(2) 0.9680(11) 0.246(8) Uiso 1 1 d D U . . .
B53 B 0.1948(15) 0.4530(16) 0.9659(9) 0.246(8) Uiso 1 1 d D U . . .

loop_
_atom_site_aniso_label
_atom_site_aniso_U_11
_atom_site_aniso_U_22
_atom_site_aniso_U_33
_atom_site_aniso_U_23
_atom_site_aniso_U_13
_atom_site_aniso_U_12
Au1 0.0647(6) 0.0593(6) 0.0462(5) -0.0044(4) -0.0046(4) -0.0231(5)
Au2 0.0692(7) 0.0648(7) 0.0558(5) -0.0004(5) -0.0086(5) -0.0270(5)
Au3 0.0721(7) 0.0732(7) 0.0485(5) -0.0074(5) -0.0038(4) -0.0309(6)
Au4 0.0799(7) 0.0603(7) 0.0614(6) -0.0095(5) -0.0127(5) -0.0210(6)
Au5 0.0702(7) 0.0691(7) 0.0471(5) -0.0059(4) -0.0057(4) -0.0240(5)
Au6 0.0674(7) 0.0674(7) 0.0517(5) -0.0015(4) -0.0070(4) -0.0265(5)
Au7 0.0673(7) 0.0638(7) 0.0594(5) -0.0113(5) -0.0002(5) -0.0244(5)
Au8 0.1020(9) 0.0741(8) 0.0600(6) -0.0129(5) -0.0049(6) -0.0388(7)
Au9 0.0726(7) 0.0780(8) 0.0605(6) -0.0106(5) -0.0021(5) -0.0232(6)
Au10 0.0747(7) 0.0752(7) 0.0490(5) -0.0088(5) -0.0018(5) -0.0276(6)
Au11 0.1403(12) 0.0703(8) 0.0786(8) -0.0193(6) -0.0217(8) -0.0257(8)
Au12 0.0741(7) 0.0751(7) 0.0535(5) -0.0064(5) -0.0076(5) -0.0307(6)
Au13 0.0775(7) 0.0764(8) 0.0610(6) -0.0088(5) 0.0040(5) -0.0314(6)
Au14 0.0765(7) 0.0705(7) 0.0585(6) -0.0073(5) -0.0158(5) -0.0255(6)
Au15 0.0785(8) 0.0797(8) 0.0564(6) -0.0090(5) -0.0027(5) -0.0256(6)
Au16 0.0799(8) 0.0705(7) 0.0597(6) -0.0076(5) -0.0053(5) -0.0293(6)
Au17 0.0738(7) 0.0728(7) 0.0534(5) -0.0085(5) -0.0052(5) -0.0227(6)
Au18 0.0914(8) 0.0766(8) 0.0658(6) -0.0148(5) 0.0005(6) -0.0369(7)
Au19 0.0824(8) 0.0797(8) 0.0496(5) -0.0006(5) -0.0095(5) -0.0255(6)
Ag1 0.0709(13) 0.0758(14) 0.0777(12) -0.0035(10) -0.0064(10) -0.0281(11)
Ag2 0.0714(12) 0.0723(13) 0.0600(10) -0.0066(9) -0.0106(8) -0.0273(10)
Ag3 0.0990(15) 0.0818(14) 0.0604(10) -0.0091(9) -0.0057(10) -0.0441(12)
Ag4 0.0724(12) 0.0742(13) 0.0589(10) -0.0039(9) -0.0057(8) -0.0293(10)
Ag5 0.0723(12) 0.0727(13) 0.0639(10) -0.0096(9) -0.0013(9) -0.0279(10)
Ag6 0.0776(13) 0.0751(13) 0.0633(10) -0.0042(9) -0.0093(9) -0.0330(11)
S1 0.079(4) 0.097(4) 0.075(3) -0.010(3) -0.007(3) -0.043(3)
S2 0.097(4) 0.109(5) 0.077(3) -0.008(3) -0.008(3) -0.042(4)
S3 0.090(4) 0.092(4) 0.068(3) -0.006(3) -0.012(3) -0.037(3)
S4 0.095(4) 0.086(4) 0.095(4) -0.022(3) -0.019(3) -0.009(3)
S5 0.093(4) 0.083(4) 0.069(3) -0.014(3) 0.004(3) -0.045(3)
S6 0.084(4) 0.077(4) 0.077(3) -0.005(3) -0.011(3) -0.034(3)
S7 0.121(4) 0.086(4) 0.065(3) 0.001(3) -0.018(3) -0.049(3)
S8 0.089(4) 0.111(5) 0.122(5) -0.012(4) 0.012(4) -0.041(4)
S9 0.093(4) 0.106(5) 0.100(4) 0.009(3) -0.020(3) -0.057(4)
S10 0.088(4) 0.090(4) 0.060(3) -0.009(3) -0.018(3) -0.036(3)
S11 0.080(3) 0.087(4) 0.070(3) -0.025(3) 0.006(3) -0.037(3)
S12 0.069(3) 0.078(4) 0.065(3) -0.010(3) -0.005(2) -0.018(3)
S13 0.081(3) 0.084(4) 0.054(3) -0.009(2) -0.008(2) -0.031(3)
S14 0.084(4) 0.083(4) 0.074(3) -0.009(3) -0.008(3) -0.026(3)
S15 0.102(4) 0.078(4) 0.066(3) -0.003(3) -0.010(3) -0.041(3)
S16 0.090(4) 0.079(4) 0.067(3) -0.006(3) 0.001(3) -0.041(3)
S17 0.142(5) 0.109(5) 0.089(4) -0.025(4) 0.014(4) -0.057(4)
P1 0.145(4) 0.109(4) 0.097(3) -0.036(3) -0.014(3) -0.038(3)
P2 0.090(3) 0.086(3) 0.075(3) -0.018(2) -0.015(2) -0.031(3)
P3 0.095(3) 0.120(4) 0.074(3) -0.026(3) 0.002(3) -0.030(3)
P4 0.119(4) 0.093(4) 0.091(3) -0.020(3) -0.002(3) -0.046(3)
P5 0.103(3) 0.086(3) 0.067(3) 0.001(2) -0.017(2) -0.036(3)
P6 0.088(3) 0.089(3) 0.063(2) -0.017(2) 0.004(2) -0.034(3)
O1 0.082(4) 0.100(4) 0.079(3) -0.009(3) -0.007(3) -0.042(3)
O2 0.101(4) 0.114(5) 0.081(4) -0.005(3) -0.007(3) -0.039(4)
O3 0.091(4) 0.095(4) 0.071(3) -0.005(3) -0.012(3) -0.037(3)
O4 0.097(4) 0.089(4) 0.099(4) -0.019(4) -0.017(4) -0.008(4)
O5 0.096(4) 0.085(4) 0.073(3) -0.011(3) 0.004(3) -0.043(3)
O6 0.086(4) 0.080(4) 0.081(3) -0.003(3) -0.010(3) -0.033(3)
O7 0.122(5) 0.088(4) 0.067(3) 0.002(3) -0.018(3) -0.049(4)
O8 0.093(4) 0.115(5) 0.127(5) -0.011(4) 0.013(4) -0.040(4)
O9 0.096(4) 0.108(5) 0.103(4) 0.010(4) -0.020(4) -0.056(4)
O10 0.091(4) 0.092(4) 0.063(3) -0.008(3) -0.018(3) -0.035(3)
O11 0.083(4) 0.091(4) 0.075(3) -0.024(3) 0.006(3) -0.036(3)
O12 0.072(3) 0.081(4) 0.069(3) -0.007(3) -0.003(3) -0.016(3)
O13 0.084(4) 0.086(4) 0.059(3) -0.009(3) -0.009(3) -0.031(3)
O14 0.087(4) 0.086(4) 0.079(3) -0.009(3) -0.008(3) -0.022(3)
O15 0.104(4) 0.081(4) 0.070(3) -0.001(3) -0.010(3) -0.041(3)
O16 0.094(4) 0.082(4) 0.072(3) -0.007(3) 0.002(3) -0.039(3)
O17 0.146(5) 0.114(5) 0.094(4) -0.022(4) 0.016(4) -0.053(4)
C1 0.145(4) 0.110(4) 0.098(3) -0.035(3) -0.014(3) -0.038(3)
C6 0.145(4) 0.110(4) 0.098(4) -0.035(3) -0.014(3) -0.038(4)
C5 0.145(4) 0.110(4) 0.099(4) -0.035(3) -0.014(4) -0.038(4)
C4 0.145(4) 0.110(4) 0.099(4) -0.035(3) -0.014(4) -0.038(4)
C3 0.145(4) 0.110(4) 0.099(4) -0.035(3) -0.014(4) -0.038(4)
C2 0.145(4) 0.110(4) 0.098(4) -0.035(3) -0.014(3) -0.038(4)
C1A 0.145(4) 0.110(4) 0.098(3) -0.035(3) -0.014(3) -0.038(3)
C1F 0.145(4) 0.110(4) 0.098(4) -0.035(3) -0.014(3) -0.038(4)
C1E 0.145(4) 0.110(4) 0.098(4) -0.035(3) -0.014(4) -0.038(4)
C1D 0.145(4) 0.110(4) 0.098(4) -0.035(3) -0.014(4) -0.038(4)
C1C 0.145(4) 0.110(4) 0.098(4) -0.035(3) -0.014(4) -0.038(4)
C1B 0.145(4) 0.110(4) 0.098(4) -0.035(3) -0.014(3) -0.038(4)
C7 0.145(4) 0.110(4) 0.098(4) -0.036(3) -0.014(3) -0.038(4)
C8 0.145(4) 0.110(4) 0.098(4) -0.035(3) -0.014(4) -0.038(4)
C9 0.145(4) 0.110(4) 0.098(4) -0.035(3) -0.014(4) -0.038(4)
C10 0.145(4) 0.110(4) 0.098(4) -0.035(3) -0.014(4) -0.038(4)
C18 0.145(4) 0.110(4) 0.098(4) -0.035(3) -0.014(3) -0.038(4)
C19 0.145(4) 0.110(4) 0.098(3) -0.036(3) -0.014(3) -0.038(3)
C11 0.080(4) 0.098(4) 0.076(3) -0.009(3) -0.007(3) -0.043(3)
C12 0.080(4) 0.098(4) 0.077(3) -0.009(3) -0.007(3) -0.042(3)
C13 0.081(4) 0.099(4) 0.077(3) -0.009(3) -0.007(3) -0.042(3)
C14 0.081(4) 0.099(4) 0.078(3) -0.009(3) -0.007(3) -0.042(3)
C15 0.081(4) 0.099(4) 0.077(3) -0.009(3) -0.007(3) -0.042(3)
C16 0.080(4) 0.098(4) 0.077(3) -0.009(3) -0.007(3) -0.043(3)
C17 0.083(4) 0.101(5) 0.080(4) -0.008(4) -0.006(4) -0.041(4)
C21 0.098(4) 0.111(5) 0.078(3) -0.007(3) -0.008(3) -0.041(4)
C22 0.099(4) 0.112(5) 0.079(4) -0.007(3) -0.008(3) -0.041(4)
C23 0.099(4) 0.113(5) 0.080(4) -0.006(3) -0.008(3) -0.040(4)
C24 0.100(4) 0.113(5) 0.080(4) -0.006(3) -0.008(3) -0.039(4)
C25 0.099(4) 0.113(5) 0.080(4) -0.006(3) -0.008(3) -0.040(4)
C26 0.099(4) 0.112(5) 0.079(4) -0.007(3) -0.008(3) -0.040(4)
C27 0.102(5) 0.116(5) 0.082(4) -0.004(4) -0.007(4) -0.037(4)
C31 0.090(4) 0.093(4) 0.069(3) -0.006(3) -0.012(3) -0.037(3)
C32 0.090(4) 0.094(4) 0.069(3) -0.005(3) -0.012(3) -0.037(3)
C33 0.091(4) 0.094(4) 0.070(3) -0.005(3) -0.012(3) -0.037(3)
C34 0.091(4) 0.095(4) 0.070(3) -0.005(3) -0.012(3) -0.037(3)
C35 0.091(4) 0.094(4) 0.070(3) -0.006(3) -0.012(3) -0.037(3)
C36 0.090(4) 0.094(4) 0.069(3) -0.006(3) -0.012(3) -0.037(3)
C37 0.093(4) 0.096(5) 0.072(4) -0.004(4) -0.011(4) -0.036(4)
C41 0.096(4) 0.087(4) 0.097(4) -0.021(3) -0.019(3) -0.009(4)
C42 0.096(4) 0.087(4) 0.097(4) -0.020(3) -0.018(4) -0.009(4)
C43 0.097(4) 0.088(4) 0.098(4) -0.020(3) -0.018(4) -0.008(4)
C44 0.097(4) 0.088(4) 0.098(4) -0.020(3) -0.018(4) -0.008(4)
C45 0.097(4) 0.088(4) 0.098(4) -0.020(3) -0.018(4) -0.008(4)
C46 0.096(4) 0.087(4) 0.097(4) -0.020(3) -0.018(4) -0.009(4)
C47 0.098(5) 0.090(5) 0.100(5) -0.018(4) -0.017(4) -0.007(4)
C52 0.094(4) 0.084(4) 0.071(3) -0.012(3) 0.004(3) -0.044(3)
C53 0.095(4) 0.085(4) 0.072(3) -0.012(3) 0.004(3) -0.044(3)
C54 0.095(4) 0.085(4) 0.072(3) -0.012(3) 0.004(3) -0.043(3)
C55 0.095(4) 0.085(4) 0.072(3) -0.012(3) 0.004(3) -0.044(3)
C56 0.094(4) 0.084(4) 0.071(3) -0.013(3) 0.004(3) -0.044(3)
C51 0.094(4) 0.084(4) 0.070(3) -0.013(3) 0.004(3) -0.044(3)
C57 0.097(4) 0.086(4) 0.075(4) -0.010(4) 0.005(4) -0.043(4)
C61 0.085(4) 0.078(4) 0.078(3) -0.005(3) -0.011(3) -0.034(3)
C66 0.085(4) 0.078(4) 0.079(3) -0.004(3) -0.011(3) -0.034(3)
C65 0.085(4) 0.079(4) 0.080(3) -0.004(3) -0.010(3) -0.033(3)
C64 0.086(4) 0.079(4) 0.080(3) -0.004(3) -0.010(3) -0.033(3)
C63 0.086(4) 0.079(4) 0.080(3) -0.004(3) -0.010(3) -0.033(3)
C62 0.085(4) 0.078(4) 0.079(3) -0.004(3) -0.011(3) -0.034(3)
C67 0.087(4) 0.081(4) 0.083(4) -0.003(4) -0.009(4) -0.033(4)
C72 0.121(4) 0.087(4) 0.066(3) 0.001(3) -0.018(3) -0.049(4)
C73 0.121(5) 0.088(4) 0.066(3) 0.001(3) -0.018(3) -0.049(4)
C74 0.121(4) 0.088(4) 0.066(3) 0.002(3) -0.018(3) -0.049(4)
C75 0.121(5) 0.088(4) 0.066(3) 0.001(3) -0.018(3) -0.049(4)
C76 0.121(4) 0.087(4) 0.066(3) 0.001(3) -0.018(3) -0.049(4)
C71 0.121(4) 0.087(4) 0.065(3) 0.001(3) -0.018(3) -0.049(3)
C77 0.122(5) 0.089(4) 0.067(4) 0.002(4) -0.018(4) -0.048(4)
C81 0.090(4) 0.113(5) 0.124(5) -0.012(4) 0.012(4) -0.041(4)
C82 0.091(4) 0.113(5) 0.125(5) -0.011(4) 0.012(4) -0.040(4)
C83 0.091(4) 0.114(5) 0.125(5) -0.011(4) 0.013(4) -0.040(4)
C84 0.092(4) 0.114(5) 0.126(5) -0.011(4) 0.013(4) -0.040(4)
C85 0.091(4) 0.114(5) 0.125(5) -0.011(4) 0.012(4) -0.040(4)
C86 0.091(4) 0.113(5) 0.125(5) -0.012(4) 0.012(4) -0.040(4)
C87 0.094(5) 0.116(5) 0.128(5) -0.010(5) 0.013(4) -0.039(4)
C91 0.094(4) 0.106(5) 0.101(4) 0.009(3) -0.020(3) -0.057(4)
C92 0.094(4) 0.107(5) 0.102(4) 0.009(4) -0.020(3) -0.057(4)
C93 0.095(4) 0.107(5) 0.102(4) 0.009(4) -0.020(3) -0.056(4)
C94 0.095(4) 0.108(5) 0.103(4) 0.010(4) -0.020(3) -0.056(4)
C95 0.095(4) 0.107(5) 0.102(4) 0.010(4) -0.020(3) -0.056(4)
C96 0.094(4) 0.107(5) 0.102(4) 0.009(4) -0.020(3) -0.057(4)
C97 0.097(5) 0.110(5) 0.104(5) 0.010(4) -0.020(4) -0.055(4)
C101 0.089(4) 0.090(4) 0.061(3) -0.009(3) -0.018(3) -0.036(3)
C102 0.089(4) 0.091(4) 0.062(3) -0.009(3) -0.018(3) -0.035(3)
C103 0.090(4) 0.091(4) 0.062(3) -0.009(3) -0.018(3) -0.035(3)
C104 0.090(4) 0.091(4) 0.063(3) -0.008(3) -0.018(3) -0.035(3)
C105 0.090(4) 0.091(4) 0.062(3) -0.009(3) -0.018(3) -0.036(3)
C106 0.089(4) 0.091(4) 0.062(3) -0.009(3) -0.018(3) -0.036(3)
C107 0.092(4) 0.093(5) 0.065(4) -0.008(3) -0.018(3) -0.034(4)
C111 0.081(3) 0.088(4) 0.072(3) -0.025(3) 0.006(3) -0.037(3)
C116 0.081(4) 0.089(4) 0.072(3) -0.025(3) 0.006(3) -0.036(3)
C115 0.082(4) 0.089(4) 0.073(3) -0.025(3) 0.006(3) -0.036(3)
C114 0.082(4) 0.090(4) 0.074(3) -0.025(3) 0.006(3) -0.036(3)
C113 0.082(4) 0.090(4) 0.073(3) -0.025(3) 0.006(3) -0.036(3)
C112 0.082(4) 0.089(4) 0.073(3) -0.025(3) 0.006(3) -0.036(3)
C117 0.084(4) 0.092(4) 0.076(4) -0.024(4) 0.006(4) -0.035(4)
C121 0.070(3) 0.079(4) 0.066(3) -0.009(3) -0.004(3) -0.018(3)
C122 0.070(3) 0.079(4) 0.066(3) -0.008(3) -0.004(3) -0.017(3)
C123 0.071(3) 0.080(4) 0.067(3) -0.008(3) -0.003(3) -0.017(3)
C124 0.071(3) 0.080(4) 0.068(3) -0.008(3) -0.003(3) -0.017(3)
C125 0.071(3) 0.080(4) 0.067(3) -0.008(3) -0.004(3) -0.017(3)
C126 0.070(3) 0.079(4) 0.066(3) -0.008(3) -0.004(3) -0.017(3)
C127 0.073(4) 0.082(4) 0.071(4) -0.006(3) -0.002(3) -0.016(4)
C131 0.082(3) 0.085(4) 0.056(3) -0.009(2) -0.008(2) -0.031(3)
C132 0.083(4) 0.085(4) 0.057(3) -0.009(3) -0.008(3) -0.031(3)
C133 0.083(4) 0.086(4) 0.058(3) -0.009(3) -0.008(3) -0.031(3)
C134 0.084(4) 0.086(4) 0.058(3) -0.009(3) -0.009(3) -0.031(3)
C135 0.083(4) 0.086(4) 0.058(3) -0.009(3) -0.008(3) -0.031(3)
C136 0.083(4) 0.085(4) 0.057(3) -0.009(3) -0.008(3) -0.031(3)
C137 0.084(4) 0.087(4) 0.059(4) -0.009(3) -0.009(3) -0.032(4)
C141 0.085(4) 0.084(4) 0.075(3) -0.009(3) -0.008(3) -0.025(3)
C142 0.085(4) 0.084(4) 0.076(3) -0.009(3) -0.008(3) -0.024(3)
C143 0.086(4) 0.085(4) 0.077(3) -0.009(3) -0.008(3) -0.024(3)
C144 0.086(4) 0.085(4) 0.077(3) -0.009(3) -0.008(3) -0.023(3)
C145 0.086(4) 0.085(4) 0.077(3) -0.009(3) -0.008(3) -0.024(3)
C146 0.085(4) 0.084(4) 0.076(3) -0.009(3) -0.008(3) -0.024(3)
C147 0.089(4) 0.087(5) 0.081(4) -0.008(4) -0.007(4) -0.021(4)
C151 0.103(4) 0.079(4) 0.067(3) -0.002(3) -0.010(3) -0.041(3)
C156 0.103(4) 0.080(4) 0.068(3) -0.002(3) -0.010(3) -0.041(3)
C155 0.103(4) 0.080(4) 0.069(3) -0.002(3) -0.010(3) -0.041(3)
C154 0.104(4) 0.081(4) 0.069(3) -0.001(3) -0.010(3) -0.041(3)
C153 0.103(4) 0.080(4) 0.069(3) -0.002(3) -0.010(3) -0.041(3)
C152 0.103(4) 0.080(4) 0.068(3) -0.002(3) -0.010(3) -0.041(3)
C157 0.105(5) 0.083(4) 0.072(4) 0.000(4) -0.009(4) -0.041(4)
C161 0.092(4) 0.080(4) 0.069(3) -0.006(3) 0.001(3) -0.040(3)
C162 0.092(4) 0.081(4) 0.070(3) -0.006(3) 0.002(3) -0.040(3)
C163 0.093(4) 0.081(4) 0.071(3) -0.006(3) 0.002(3) -0.040(3)
C164 0.094(4) 0.082(4) 0.071(3) -0.006(3) 0.002(3) -0.040(3)
C165 0.093(4) 0.081(4) 0.070(3) -0.006(3) 0.002(3) -0.040(3)
C166 0.093(4) 0.081(4) 0.070(3) -0.006(3) 0.002(3) -0.040(3)
C167 0.096(4) 0.083(4) 0.073(4) -0.007(4) 0.002(4) -0.038(4)
C171 0.143(5) 0.111(5) 0.091(4) -0.024(4) 0.015(4) -0.055(4)
C172 0.144(5) 0.111(5) 0.092(4) -0.023(4) 0.015(4) -0.055(4)
C173 0.145(5) 0.112(5) 0.092(4) -0.023(4) 0.016(4) -0.054(4)
C174 0.145(5) 0.113(5) 0.093(4) -0.022(4) 0.016(4) -0.054(4)
C175 0.145(5) 0.112(5) 0.092(4) -0.023(4) 0.016(4) -0.054(4)
C176 0.144(5) 0.112(5) 0.092(4) -0.023(4) 0.015(4) -0.055(4)
C177 0.147(6) 0.115(5) 0.096(5) -0.021(4) 0.016(5) -0.052(5)
C201 0.090(3) 0.086(3) 0.075(3) -0.017(2) -0.015(3) -0.032(3)
C202 0.090(3) 0.086(3) 0.075(3) -0.017(3) -0.016(3) -0.032(3)
C203 0.090(3) 0.086(3) 0.075(3) -0.017(3) -0.016(3) -0.032(3)
C204 0.090(3) 0.086(3) 0.075(3) -0.017(3) -0.015(3) -0.032(3)
C205 0.090(3) 0.086(3) 0.075(3) -0.017(3) -0.016(3) -0.032(3)
C206 0.090(3) 0.086(3) 0.075(3) -0.017(3) -0.016(3) -0.032(3)
C207 0.090(3) 0.086(3) 0.076(3) -0.017(3) -0.015(3) -0.031(3)
C212 0.090(3) 0.086(3) 0.076(3) -0.017(3) -0.015(3) -0.031(3)
C211 0.091(3) 0.086(3) 0.076(3) -0.017(3) -0.015(3) -0.031(3)
C210 0.091(3) 0.086(3) 0.076(3) -0.017(3) -0.015(3) -0.031(3)
C209 0.091(3) 0.086(3) 0.076(3) -0.017(3) -0.015(3) -0.031(3)
C208 0.090(3) 0.086(3) 0.076(3) -0.017(3) -0.015(3) -0.031(3)
C213 0.091(3) 0.087(3) 0.076(3) -0.017(2) -0.014(3) -0.031(3)
C214 0.091(3) 0.087(3) 0.076(3) -0.017(3) -0.014(3) -0.030(3)
C215 0.092(3) 0.087(3) 0.077(3) -0.017(3) -0.014(3) -0.030(3)
C216 0.092(3) 0.087(3) 0.077(3) -0.017(3) -0.014(3) -0.030(3)
C217 0.092(3) 0.087(3) 0.076(3) -0.017(3) -0.014(3) -0.030(3)
C218 0.091(3) 0.087(3) 0.076(3) -0.017(3) -0.014(3) -0.030(3)
C301 0.095(3) 0.120(4) 0.074(3) -0.026(3) 0.003(3) -0.030(3)
C306 0.096(4) 0.120(4) 0.074(3) -0.025(3) 0.003(3) -0.030(3)
C305 0.096(4) 0.120(4) 0.074(3) -0.025(3) 0.003(3) -0.030(3)
C304 0.096(4) 0.120(4) 0.074(3) -0.025(3) 0.003(3) -0.030(3)
C303 0.096(4) 0.120(4) 0.074(3) -0.025(3) 0.003(3) -0.030(3)
C302 0.096(4) 0.120(4) 0.074(3) -0.025(3) 0.003(3) -0.030(3)
C307 0.096(3) 0.120(4) 0.074(3) -0.026(3) 0.002(3) -0.030(3)
C312 0.096(4) 0.120(4) 0.074(3) -0.026(3) 0.002(3) -0.030(3)
C311 0.096(4) 0.120(4) 0.074(3) -0.027(3) 0.002(3) -0.030(3)
C310 0.096(4) 0.120(4) 0.074(3) -0.027(3) 0.002(3) -0.030(3)
C309 0.096(4) 0.120(4) 0.074(3) -0.026(3) 0.002(3) -0.030(3)
C308 0.096(4) 0.120(4) 0.074(3) -0.026(3) 0.002(3) -0.030(3)
C313 0.096(3) 0.121(4) 0.075(3) -0.025(3) 0.003(3) -0.029(3)
C318 0.096(4) 0.121(4) 0.075(3) -0.025(3) 0.003(3) -0.029(3)
C317 0.096(4) 0.121(4) 0.076(3) -0.024(3) 0.003(3) -0.028(3)
C316 0.096(4) 0.121(4) 0.076(3) -0.024(3) 0.003(3) -0.028(3)
C315 0.096(4) 0.121(4) 0.076(3) -0.024(3) 0.003(3) -0.028(3)
C314 0.096(4) 0.121(4) 0.075(3) -0.025(3) 0.003(3) -0.029(3)
C401 0.119(4) 0.093(4) 0.091(3) -0.020(3) -0.002(3) -0.045(3)
C402 0.119(4) 0.093(4) 0.091(3) -0.020(3) -0.002(3) -0.045(3)
C403 0.119(4) 0.093(4) 0.091(3) -0.020(3) -0.002(3) -0.045(3)
C404 0.119(4) 0.094(4) 0.091(3) -0.020(3) -0.002(3) -0.045(3)
C405 0.119(4) 0.094(4) 0.091(3) -0.020(3) -0.002(3) -0.045(3)
C406 0.119(4) 0.093(4) 0.091(3) -0.020(3) -0.002(3) -0.045(3)
C407 0.119(4) 0.094(4) 0.091(3) -0.020(3) -0.002(3) -0.045(3)
C408 0.119(4) 0.094(4) 0.091(3) -0.020(3) -0.001(3) -0.045(3)
C409 0.120(4) 0.094(4) 0.091(3) -0.020(3) -0.001(3) -0.044(3)
C410 0.120(4) 0.094(4) 0.091(3) -0.020(3) -0.001(3) -0.044(3)
C411 0.120(4) 0.094(4) 0.091(3) -0.020(3) -0.001(3) -0.044(3)
C412 0.119(4) 0.094(4) 0.091(3) -0.020(3) -0.001(3) -0.044(3)
C413 0.119(4) 0.093(4) 0.091(3) -0.020(3) -0.002(3) -0.046(3)
C414 0.119(4) 0.093(4) 0.091(3) -0.020(3) -0.003(3) -0.046(3)
C415 0.119(4) 0.094(4) 0.092(3) -0.020(3) -0.003(3) -0.045(3)
C416 0.119(4) 0.094(4) 0.092(3) -0.020(3) -0.003(3) -0.045(3)
C417 0.119(4) 0.094(4) 0.092(3) -0.019(3) -0.003(3) -0.045(3)
C418 0.119(4) 0.094(4) 0.092(3) -0.020(3) -0.003(3) -0.046(3)
C501 0.103(3) 0.086(3) 0.068(3) 0.002(2) -0.017(3) -0.035(3)
C502 0.104(3) 0.086(3) 0.068(3) 0.002(3) -0.016(3) -0.035(3)
C503 0.104(4) 0.086(3) 0.068(3) 0.002(3) -0.016(3) -0.035(3)
C504 0.104(4) 0.086(3) 0.068(3) 0.002(3) -0.016(3) -0.035(3)
C505 0.104(4) 0.086(3) 0.068(3) 0.002(3) -0.016(3) -0.035(3)
C506 0.104(3) 0.086(3) 0.068(3) 0.002(3) -0.016(3) -0.035(3)
C507 0.103(3) 0.086(3) 0.067(3) 0.001(2) -0.017(3) -0.035(3)
C512 0.104(3) 0.086(3) 0.067(3) 0.001(3) -0.017(3) -0.035(3)
C511 0.104(4) 0.086(3) 0.067(3) 0.001(3) -0.017(3) -0.035(3)
C510 0.104(4) 0.086(3) 0.067(3) 0.001(3) -0.017(3) -0.035(3)
C509 0.104(4) 0.086(3) 0.068(3) 0.001(3) -0.017(3) -0.035(3)
C508 0.104(3) 0.086(3) 0.067(3) 0.001(3) -0.017(3) -0.035(3)
C513 0.103(3) 0.086(3) 0.067(3) 0.001(2) -0.017(3) -0.035(3)
C514 0.103(3) 0.086(3) 0.067(3) 0.001(3) -0.017(3) -0.035(3)
C515 0.103(4) 0.086(3) 0.067(3) 0.001(3) -0.016(3) -0.035(3)
C516 0.103(4) 0.086(3) 0.068(3) 0.001(3) -0.016(3) -0.035(3)
C517 0.103(4) 0.086(3) 0.068(3) 0.001(3) -0.017(3) -0.035(3)
C518 0.103(3) 0.086(3) 0.067(3) 0.001(3) -0.017(3) -0.035(3)
C601 0.088(3) 0.089(3) 0.064(3) -0.017(2) 0.005(2) -0.034(3)
C602 0.088(3) 0.089(3) 0.064(3) -0.017(3) 0.005(3) -0.034(3)
C603 0.088(3) 0.089(3) 0.064(3) -0.017(3) 0.005(3) -0.034(3)
C604 0.088(3) 0.089(3) 0.064(3) -0.017(3) 0.005(3) -0.034(3)
C605 0.088(3) 0.089(3) 0.064(3) -0.016(3) 0.005(3) -0.034(3)
C606 0.088(3) 0.089(3) 0.064(3) -0.016(3) 0.005(3) -0.034(3)
C607 0.089(3) 0.090(3) 0.064(3) -0.017(2) 0.004(2) -0.034(3)
C608 0.089(3) 0.090(3) 0.064(3) -0.017(3) 0.004(3) -0.033(3)
C609 0.089(3) 0.090(3) 0.064(3) -0.017(3) 0.004(3) -0.033(3)
C610 0.089(3) 0.091(3) 0.064(3) -0.017(3) 0.004(3) -0.033(3)
C611 0.089(3) 0.090(3) 0.064(3) -0.017(3) 0.004(3) -0.033(3)
C612 0.089(3) 0.090(3) 0.064(3) -0.017(3) 0.004(3) -0.033(3)
C613 0.088(3) 0.089(3) 0.063(3) -0.016(2) 0.005(2) -0.034(3)
C614 0.089(3) 0.089(3) 0.064(3) -0.016(3) 0.005(3) -0.034(3)
C615 0.089(3) 0.089(3) 0.064(3) -0.016(3) 0.005(3) -0.034(3)
C616 0.089(3) 0.089(3) 0.064(3) -0.016(3) 0.005(3) -0.034(3)
C617 0.089(3) 0.089(3) 0.064(3) -0.016(3) 0.005(3) -0.034(3)
C618 0.088(3) 0.089(3) 0.064(3) -0.016(3) 0.005(3) -0.034(3)

loop_
_atom_type_symbol
_atom_type_description
_atom_type_scat_dispersion_real
_atom_type_scat_dispersion_imag
_atom_type_scat_source
C C 0.0181 0.0091 'International Tables Vol C Tables 4.2.6.8 and 6.1.1.4'
H H 0.0000 0.0000 'International Tables Vol C Tables 4.2.6.8 and 6.1.1.4'
Ag Ag 0.1306 4.2820 'International Tables Vol C Tables 4.2.6.8 and 6.1.1.4'
Au Au -4.4197 7.2980 'International Tables Vol C Tables 4.2.6.8 and 6.1.1.4'
B B 0.0090 0.0039 'International Tables Vol C Tables 4.2.6.8 and 6.1.1.4'
F F 0.0727 0.0534 'International Tables Vol C Tables 4.2.6.8 and 6.1.1.4'
O O 0.0492 0.0322 'International Tables Vol C Tables 4.2.6.8 and 6.1.1.4'
P P 0.2955 0.4335 'International Tables Vol C Tables 4.2.6.8 and 6.1.1.4'
S S 0.3331 0.5567 'International Tables Vol C Tables 4.2.6.8 and 6.1.1.4'

loop_
_geom_angle_atom_site_label_1
_geom_angle_atom_site_label_2
_geom_angle_atom_site_label_3
_geom_angle
_geom_angle_site_symmetry_1
_geom_angle_site_symmetry_3
_geom_angle_publ_flag
Au2 Au1 Ag1 58.86(5) . . ?
Au2 Au1 Ag2 119.30(6) . . ?
Au2 Au1 Ag3 63.50(5) . . ?
Au2 Au1 Ag4 57.41(5) . . ?
Au2 Au1 Ag5 126.06(6) . . ?
Au2 Au1 Ag6 116.18(5) . . ?
Au3 Au1 Au2 56.49(4) . . ?
Au3 Au1 Au5 174.15(5) . . ?
Au3 Au1 Au6 116.62(5) . . ?
Au3 Au1 Au7 72.06(4) . . ?
Au3 Au1 Ag1 58.17(5) . . ?
Au3 Au1 Ag2 123.78(6) . . ?
Au3 Au1 Ag3 117.01(6) . . ?
Au3 Au1 Ag4 59.51(5) . . ?
Au3 Au1 Ag5 119.11(6) . . ?
Au3 Au1 Ag6 62.85(5) . . ?
Au4 Au1 Au2 75.47(4) . . ?
Au4 Au1 Au3 117.10(4) . . ?
Au4 Au1 Au5 57.05(4) . . ?
Au4 Au1 Au6 113.28(5) . . ?
Au4 Au1 Au7 169.84(5) . . ?
Au4 Au1 Ag1 127.20(6) . . ?
Au4 Au1 Ag2 113.82(6) . . ?
Au4 Au1 Ag3 59.42(5) . . ?
Au4 Au1 Ag4 61.16(5) . . ?
Au4 Au1 Ag5 59.70(5) . . ?
Au4 Au1 Ag6 120.05(6) . . ?
Au5 Au1 Au2 119.52(5) . . ?
Au5 Au1 Au6 67.78(4) . . ?
Au5 Au1 Au7 113.76(4) . . ?
Au5 Au1 Ag1 124.58(6) . . ?
Au5 Au1 Ag2 61.50(5) . . ?
Au5 Au1 Ag3 60.99(5) . . ?
Au5 Au1 Ag4 115.00(5) . . ?
Au5 Au1 Ag5 58.82(5) . . ?
Au5 Au1 Ag6 119.08(6) . . ?
Au6 Au1 Au2 171.24(5) . . ?
Au6 Au1 Au7 56.85(4) . . ?
Au6 Au1 Ag1 113.49(6) . . ?
Au6 Au1 Ag2 58.56(5) . . ?
Au6 Au1 Ag3 120.62(5) . . ?
Au6 Au1 Ag4 125.53(6) . . ?
Au6 Au1 Ag5 61.14(5) . . ?
Au6 Au1 Ag6 59.78(5) . . ?
Au7 Au1 Au2 114.43(5) . . ?
Au7 Au1 Ag1 60.55(5) . . ?
Au7 Au1 Ag2 60.09(5) . . ?
Au7 Au1 Ag3 121.76(6) . . ?
Au7 Au1 Ag4 125.36(6) . . ?
Au7 Au1 Ag5 112.76(6) . . ?
Au7 Au1 Ag6 58.81(5) . . ?
Ag2 Au1 Ag1 72.95(6) . . ?
Ag2 Au1 Ag3 71.53(6) . . ?
Ag2 Au1 Ag4 174.08(7) . . ?
Ag2 Au1 Ag5 105.95(6) . . ?
Ag2 Au1 Ag6 109.05(6) . . ?
Ag3 Au1 Ag1 76.40(7) . . ?
Ag3 Au1 Ag4 102.66(7) . . ?
Ag3 Au1 Ag5 109.99(7) . . ?
Ag3 Au1 Ag6 179.39(7) . . ?
Ag4 Au1 Ag1 107.21(6) . . ?
Ag5 Au1 Ag1 173.01(7) . . ?
Ag5 Au1 Ag4 74.63(6) . . ?
Ag5 Au1 Ag6 69.74(6) . . ?
Ag6 Au1 Ag1 103.90(7) . . ?
Ag6 Au1 Ag4 76.75(6) . . ?
Au1 Au2 Au4 51.89(3) . . ?
Au1 Au2 Au12 125.81(5) . . ?
Au1 Au2 Au13 113.90(5) . . ?
Au1 Au2 Ag1 65.13(5) . . ?
Au1 Au2 Ag3 60.85(5) . . ?
Au1 Au2 Ag4 65.34(5) . . ?
Au3 Au2 Au1 61.22(4) . . ?
Au3 Au2 Au4 102.16(4) . . ?
Au3 Au2 Au12 80.06(4) . . ?
Au3 Au2 Au13 61.47(4) . . ?
Au3 Au2 Ag1 61.84(6) . . ?
Au3 Au2 Ag3 118.96(6) . . ?
Au3 Au2 Ag4 63.96(6) . . ?
Au12 Au2 Au4 109.22(4) . . ?
Au12 Au2 Au13 71.04(4) . . ?
Au12 Au2 Ag3 153.84(7) . . ?
Au13 Au2 Au4 163.57(5) . . ?
Ag1 Au2 Au4 111.92(5) . . ?
Ag1 Au2 Au12 128.24(6) . . ?
Ag1 Au2 Au13 60.67(5) . . ?
Ag1 Au2 Ag3 77.91(7) . . ?
Ag3 Au2 Au4 52.02(5) . . ?
Ag3 Au2 Au13 132.62(6) . . ?
Ag4 Au2 Au4 55.81(5) . . ?
Ag4 Au2 Au12 64.05(5) . . ?
Ag4 Au2 Au13 113.04(6) . . ?
Ag4 Au2 Ag1 118.77(7) . . ?
Ag4 Au2 Ag3 106.29(6) . . ?
S6 Au2 Au1 132.42(18) . . ?
S6 Au2 Au3 165.48(17) . . ?
S6 Au2 Au4 87.09(19) . . ?
S6 Au2 Au12 86.36(17) . . ?
S6 Au2 Au13 109.22(19) . . ?
S6 Au2 Ag1 125.22(19) . . ?
S6 Au2 Ag3 75.55(17) . . ?
S6 Au2 Ag4 114.37(19) . . ?
Au1 Au3 Au7 54.35(3) . . ?
Au1 Au3 Au13 121.42(5) . . ?
Au1 Au3 Ag1 66.06(5) . . ?
Au1 Au3 Ag4 64.62(5) . . ?
Au1 Au3 Ag6 62.43(5) . . ?
Au2 Au3 Au1 62.29(4) . . ?
Au2 Au3 Au7 104.97(4) . . ?
Au2 Au3 Au13 69.53(4) . . ?
Au2 Au3 Ag1 63.47(6) . . ?
Au2 Au3 Ag4 60.85(5) . . ?
Au2 Au3 Ag6 121.19(6) . . ?
Au13 Au3 Au7 114.34(4) . . ?
Ag1 Au3 Au7 57.38(5) . . ?
Ag1 Au3 Au13 63.75(5) . . ?
Ag1 Au3 Ag4 117.49(7) . . ?
Ag1 Au3 Ag6 109.11(6) . . ?
Ag4 Au3 Au7 114.10(5) . . ?
Ag4 Au3 Au13 116.92(6) . . ?
Ag4 Au3 Ag6 78.70(6) . . ?
Ag6 Au3 Au7 53.79(4) . . ?
Ag6 Au3 Au13 164.32(6) . . ?
S10 Au3 Au1 135.69(17) . . ?
S10 Au3 Au2 160.55(19) . . ?
S10 Au3 Au7 86.69(16) . . ?
S10 Au3 Au13 91.58(19) . . ?
S10 Au3 Ag1 113.11(19) . . ?
S10 Au3 Ag4 128.81(19) . . ?
S10 Au3 Ag6 78.26(19) . . ?
Au1 Au4 Au2 52.64(3) . . ?
Au1 Au4 Au8 119.15(5) . . ?
Au1 Au4 Ag3 63.61(6) . . ?
Au1 Au4 Ag4 63.65(5) . . ?
Au1 Au4 Ag5 64.17(5) . . ?
Au5 Au4 Au1 61.80(4) . . ?
Au5 Au4 Au2 104.82(5) . . ?
Au5 Au4 Au8 69.94(4) . . ?
Au5 Au4 Ag3 64.05(5) . . ?
Au5 Au4 Ag4 121.75(6) . . ?
Au5 Au4 Ag5 61.81(5) . . ?
Au8 Au4 Au2 113.77(5) . . ?
Ag3 Au4 Au2 57.18(5) . . ?
Ag3 Au4 Au8 63.17(5) . . ?
Ag3 Au4 Ag4 107.29(7) . . ?
Ag3 Au4 Ag5 117.09(7) . . ?
Ag4 Au4 Au2 51.68(5) . . ?
Ag4 Au4 Au8 161.58(6) . . ?
Ag5 Au4 Au2 110.35(6) . . ?
Ag5 Au4 Au8 120.65(6) . . ?
Ag5 Au4 Ag4 77.49(6) . . ?
S4 Au4 Au1 140.4(2) . . ?
S4 Au4 Au2 92.4(2) . . ?
S4 Au4 Au5 157.3(2) . . ?
S4 Au4 Au8 89.7(2) . . ?
S4 Au4 Ag3 116.4(3) . . ?
S4 Au4 Ag4 80.6(2) . . ?
S4 Au4 Ag5 126.1(3) . . ?
Au1 Au5 Au6 56.16(3) . . ?
Au1 Au5 Au8 110.65(4) . . ?
Au1 Au5 Au9 120.38(5) . . ?
Au1 Au5 Ag2 61.82(4) . . ?
Au1 Au5 Ag3 62.42(5) . . ?
Au1 Au5 Ag5 64.37(5) . . ?
Au4 Au5 Au1 61.16(4) . . ?
Au4 Au5 Au6 107.10(4) . . ?
Au4 Au5 Au8 59.93(4) . . ?
Au4 Au5 Au9 73.64(4) . . ?
Au4 Au5 Ag2 117.84(5) . . ?
Au4 Au5 Ag3 61.15(5) . . ?
Au4 Au5 Ag5 63.01(5) . . ?
Au6 Au5 Au8 166.27(4) . . ?
Au9 Au5 Au6 109.94(5) . . ?
Au9 Au5 Au8 72.21(4) . . ?
Ag2 Au5 Au6 55.25(5) . . ?
Ag2 Au5 Au8 124.59(6) . . ?
Ag2 Au5 Au9 162.40(6) . . ?
Ag3 Au5 Au6 111.85(6) . . ?
Ag3 Au5 Au8 59.19(5) . . ?
Ag3 Au5 Au9 125.05(6) . . ?
Ag3 Au5 Ag2 72.22(6) . . ?
Ag5 Au5 Au6 59.19(5) . . ?
Ag5 Au5 Au8 113.48(6) . . ?
Ag5 Au5 Au9 61.29(5) . . ?
Ag5 Au5 Ag2 110.33(7) . . ?
Ag5 Au5 Ag3 115.67(6) . . ?
S13 Au5 Au1 141.36(18) . . ?
S13 Au5 Au4 157.49(18) . . ?
S13 Au5 Au6 91.82(19) . . ?
S13 Au5 Au8 101.83(19) . . ?
S13 Au5 Au9 88.71(18) . . ?
S13 Au5 Ag2 82.82(18) . . ?
S13 Au5 Ag3 123.33(19) . . ?
S13 Au5 Ag5 120.63(19) . . ?
Au1 Au6 Au5 56.06(3) . . ?
Au1 Au6 Au16 112.86(4) . . ?
Au1 Au6 Au17 121.89(5) . . ?
Au1 Au6 Ag2 63.39(5) . . ?
Au1 Au6 Ag5 62.98(5) . . ?
Au1 Au6 Ag6 63.85(5) . . ?
Au5 Au6 Au16 167.70(5) . . ?
Au7 Au6 Au1 61.70(4) . . ?
Au7 Au6 Au5 108.04(5) . . ?
Au7 Au6 Au16 59.77(4) . . ?
Au7 Au6 Au17 76.86(4) . . ?
Au7 Au6 Ag2 63.42(5) . . ?
Au7 Au6 Ag5 118.73(5) . . ?
Au7 Au6 Ag6 61.70(5) . . ?
Au17 Au6 Au5 108.34(4) . . ?
Au17 Au6 Au16 71.95(4) . . ?
Ag2 Au6 Au5 59.14(5) . . ?
Ag2 Au6 Au16 112.50(6) . . ?
Ag2 Au6 Au17 62.26(5) . . ?
Ag2 Au6 Ag5 110.97(7) . . ?
Ag2 Au6 Ag6 116.34(6) . . ?
Ag5 Au6 Au5 56.00(5) . . ?
Ag5 Au6 Au16 126.39(6) . . ?
Ag5 Au6 Au17 159.58(6) . . ?
Ag6 Au6 Au5 112.55(6) . . ?
Ag6 Au6 Au16 61.49(5) . . ?
Ag6 Au6 Au17 128.44(6) . . ?
Ag6 Au6 Ag5 71.98(6) . . ?
S16 Au6 Au1 137.4(2) . . ?
S16 Au6 Au5 89.5(2) . . ?
S16 Au6 Au7 160.7(2) . . ?
S16 Au6 Au16 102.8(2) . . ?
S16 Au6 Au17 90.24(18) . . ?
S16 Au6 Ag2 122.98(19) . . ?
S16 Au6 Ag5 77.49(19) . . ?
S16 Au6 Ag6 119.60(19) . . ?
Au1 Au7 Au3 53.59(3) . . ?
Au1 Au7 Au16 121.18(5) . . ?
Au1 Au7 Ag1 64.16(5) . . ?
Au1 Au7 Ag2 62.43(5) . . ?
Au1 Au7 Ag6 64.29(5) . . ?
Au6 Au7 Au1 61.45(4) . . ?
Au6 Au7 Au3 105.28(4) . . ?
Au6 Au7 Au16 70.06(4) . . ?
Au6 Au7 Ag1 121.03(6) . . ?
Au6 Au7 Ag2 60.77(5) . . ?
Au6 Au7 Ag6 63.21(5) . . ?
Au16 Au7 Au3 116.97(4) . . ?
Ag1 Au7 Au3 54.03(5) . . ?
Ag1 Au7 Au16 166.01(6) . . ?
Ag2 Au7 Au3 109.82(5) . . ?
Ag2 Au7 Au16 118.61(6) . . ?
Ag2 Au7 Ag1 75.37(6) . . ?
Ag6 Au7 Au3 58.54(5) . . ?
Ag6 Au7 Au16 65.35(5) . . ?
Ag6 Au7 Ag1 110.46(6) . . ?
Ag6 Au7 Ag2 115.39(7) . . ?
S11 Au7 Au1 139.14(19) . . ?
S11 Au7 Au3 89.43(18) . . ?
S11 Au7 Au6 158.1(2) . . ?
S11 Au7 Au16 88.87(19) . . ?
S11 Au7 Ag1 80.8(2) . . ?
S11 Au7 Ag2 129.78(18) . . ?
S11 Au7 Ag6 114.21(18) . . ?
Au4 Au8 Au5 50.13(3) . . ?
Au4 Au8 Au11 75.13(4) . . ?
Au4 Au8 Ag3 56.06(5) . . ?
Au11 Au8 Au5 124.40(5) . . ?
Au11 Au8 Ag3 105.07(6) . . ?
Ag3 Au8 Au5 55.06(5) . . ?
S7 Au8 Au4 91.4(2) . . ?
S7 Au8 Au5 107.0(2) . . ?
S7 Au8 Au11 80.0(2) . . ?
S7 Au8 Ag3 52.1(2) . . ?
S17 Au8 Au4 95.4(3) . . ?
S17 Au8 Au5 78.8(3) . . ?
S17 Au8 Au11 100.0(3) . . ?
S17 Au8 Ag3 133.9(3) . . ?
S17 Au8 S7 173.0(3) . . ?
Au10 Au9 Au5 75.40(4) . . ?
Au10 Au9 Ag5 103.69(6) . . ?
Ag5 Au9 Au5 56.51(5) . . ?
S2 Au9 Au5 102.0(2) . . ?
S2 Au9 Au10 89.6(2) . . ?
S2 Au9 Ag5 54.4(2) . . ?
S2 Au9 S17 170.6(3) . . ?
S17 Au9 Au5 83.8(3) . . ?
S17 Au9 Au10 84.7(3) . . ?
S17 Au9 Ag5 134.4(2) . . ?
S13 Au10 Au9 90.48(16) . . ?
P6 Au10 Au9 102.5(2) . . ?
P6 Au10 S13 167.0(3) . . ?
S4 Au11 Au8 90.6(2) . . ?
P1 Au11 Au8 100.9(3) . . ?
P1 Au11 S4 164.5(4) . . ?
Au2 Au12 Au14 77.46(4) . . ?
Au2 Au12 Ag4 54.77(4) . . ?
Ag4 Au12 Au14 104.06(5) . . ?
S3 Au12 Au2 94.41(17) . . ?
S3 Au12 Au14 82.1(2) . . ?
S3 Au12 Ag4 52.49(19) . . ?
S3 Au12 S5 173.9(3) . . ?
S5 Au12 Au2 91.57(19) . . ?
S5 Au12 Au14 98.3(2) . . ?
S5 Au12 Ag4 132.8(2) . . ?
Au3 Au13 Au2 49.00(3) . . ?
Au3 Au13 Ag1 54.69(5) . . ?
Au15 Au13 Au2 121.08(5) . . ?
Au15 Au13 Au3 72.48(4) . . ?
Au15 Au13 Ag1 100.82(6) . . ?
Ag1 Au13 Au2 53.61(5) . . ?
S5 Au13 Au2 85.18(18) . . ?
S5 Au13 Au3 97.55(19) . . ?
S5 Au13 Au15 97.7(2) . . ?
S5 Au13 Ag1 138.65(19) . . ?
S5 Au13 S8 170.2(3) . . ?
S8 Au13 Au2 104.5(3) . . ?
S8 Au13 Au3 87.9(2) . . ?
S8 Au13 Au15 76.1(3) . . ?
S8 Au13 Ag1 50.9(3) . . ?
S6 Au14 Au12 84.4(2) . . ?
P2 Au14 Au12 109.8(2) . . ?
P2 Au14 S6 164.0(3) . . ?
S10 Au15 Au13 93.5(2) . . ?
P3 Au15 Au13 96.9(3) . . ?
P3 Au15 S10 169.5(3) . . ?
Au7 Au16 Au6 50.17(3) . . ?
Au7 Au16 Au18 76.38(4) . . ?
Au7 Au16 Ag6 55.24(5) . . ?
Au18 Au16 Au6 126.24(5) . . ?
Au18 Au16 Ag6 103.47(5) . . ?
Ag6 Au16 Au6 53.64(4) . . ?
S14 Au16 Au6 81.9(2) . . ?
S14 Au16 Au7 97.7(2) . . ?
S14 Au16 Au18 102.6(2) . . ?
S14 Au16 Ag6 135.5(2) . . ?
S14 Au16 S15 173.9(3) . . ?
S15 Au16 Au6 104.2(2) . . ?
S15 Au16 Au7 86.7(2) . . ?
S15 Au16 Au18 74.3(2) . . ?
S15 Au16 Ag6 50.6(2) . . ?
Au6 Au17 Ag2 55.98(5) . . ?
Au19 Au17 Au6 75.11(4) . . ?
Au19 Au17 Ag2 104.29(6) . . ?
S12 Au17 Au6 100.65(17) . . ?
S12 Au17 Au19 89.45(18) . . ?
S12 Au17 Ag2 54.37(17) . . ?
S12 Au17 S14 170.9(2) . . ?
S14 Au17 Au6 87.85(18) . . ?
S14 Au17 Au19 89.7(2) . . ?
S14 Au17 Ag2 134.43(18) . . ?
S11 Au18 Au16 88.33(18) . . ?
P4 Au18 Au16 101.7(3) . . ?
P4 Au18 S11 168.8(3) . . ?
S16 Au19 Au17 91.94(18) . . ?
P5 Au19 Au17 98.2(2) . . ?
P5 Au19 S16 169.6(3) . . ?
Au1 Ag1 Au13 110.72(7) . . ?
Au1 Ag1 Ag2 51.95(5) . . ?
Au1 Ag1 Ag3 50.56(5) . . ?
Au2 Ag1 Au1 56.00(5) . . ?
Au2 Ag1 Au7 106.99(7) . . ?
Au2 Ag1 Au13 65.72(5) . . ?
Au2 Ag1 Ag2 99.60(7) . . ?
Au2 Ag1 Ag3 52.77(5) . . ?
Au3 Ag1 Au1 55.77(5) . . ?
Au3 Ag1 Au2 54.70(5) . . ?
Au3 Ag1 Au7 68.59(6) . . ?
Au3 Ag1 Au13 61.56(5) . . ?
Au3 Ag1 Ag2 102.88(7) . . ?
Au3 Ag1 Ag3 95.15(7) . . ?
Au7 Ag1 Au1 55.29(5) . . ?
Au7 Ag1 Au13 122.09(8) . . ?
Au7 Ag1 Ag2 51.20(5) . . ?
Au7 Ag1 Ag3 96.89(7) . . ?
Au13 Ag1 Ag2 162.67(8) . . ?
Au13 Ag1 Ag3 114.52(7) . . ?
Ag2 Ag1 Ag3 56.38(6) . . ?
S8 Ag1 Au1 145.3(2) . . ?
S8 Ag1 Au2 112.2(2) . . ?
S8 Ag1 Au3 90.2(2) . . ?
S8 Ag1 Au7 109.7(3) . . ?
S8 Ag1 Au13 46.5(2) . . ?
S8 Ag1 Ag2 147.4(2) . . ?
S8 Ag1 Ag3 153.0(3) . . ?
S9 Ag1 Au1 77.4(2) . . ?
S9 Ag1 Au2 92.0(2) . . ?
S9 Ag1 Au3 131.9(2) . . ?
S9 Ag1 Au7 94.9(2) . . ?
S9 Ag1 Au13 140.4(2) . . ?
S9 Ag1 Ag2 43.9(2) . . ?
S9 Ag1 Ag3 40.3(2) . . ?
S9 Ag1 S8 137.4(3) . . ?
Au1 Ag2 Au17 116.46(7) . . ?
Au1 Ag2 Ag1 55.10(5) . . ?
Au1 Ag2 Ag3 54.50(5) . . ?
Au5 Ag2 Au1 56.68(4) . . ?
Au5 Ag2 Au17 112.89(7) . . ?
Au5 Ag2 Ag1 105.24(6) . . ?
Au5 Ag2 Ag3 53.74(5) . . ?
Au6 Ag2 Au1 58.05(5) . . ?
Au6 Ag2 Au5 65.62(5) . . ?
Au6 Ag2 Au7 55.82(5) . . ?
Au6 Ag2 Au17 61.76(5) . . ?
Au6 Ag2 Ag1 99.67(6) . . ?
Au6 Ag2 Ag3 105.58(7) . . ?
Au7 Ag2 Au1 57.48(4) . . ?
Au7 Ag2 Au5 107.30(7) . . ?
Au7 Ag2 Au17 73.54(6) . . ?
Au7 Ag2 Ag1 53.43(5) . . ?
Au7 Ag2 Ag3 105.02(6) . . ?
Au17 Ag2 Ag1 121.62(7) . . ?
Au17 Ag2 Ag3 166.01(8) . . ?
Ag3 Ag2 Ag1 64.08(6) . . ?
S9 Ag2 Au1 79.10(19) . . ?
S9 Ag2 Au5 98.8(2) . . ?
S9 Ag2 Au6 136.42(19) . . ?
S9 Ag2 Au7 96.1(2) . . ?
S9 Ag2 Au17 148.3(2) . . ?
S9 Ag2 Ag1 42.9(2) . . ?
S9 Ag2 Ag3 45.1(2) . . ?
S9 Ag2 S12 123.1(3) . . ?
S12 Ag2 Au1 157.18(19) . . ?
S12 Ag2 Au5 109.84(17) . . ?
S12 Ag2 Au6 100.41(19) . . ?
S12 Ag2 Au7 119.06(19) . . ?
S12 Ag2 Au17 48.07(19) . . ?
S12 Ag2 Ag1 144.33(18) . . ?
S12 Ag2 Ag3 135.9(2) . . ?
Au1 Ag3 Au2 55.65(5) . . ?
Au1 Ag3 Au8 111.31(8) . . ?
Au1 Ag3 Ag1 53.04(5) . . ?
Au1 Ag3 Ag2 53.97(5) . . ?
Au2 Ag3 Au8 123.44(8) . . ?
Au2 Ag3 Ag1 49.32(5) . . ?
Au2 Ag3 Ag2 99.45(7) . . ?
Au4 Ag3 Au1 56.97(5) . . ?
Au4 Ag3 Au2 70.79(6) . . ?
Au4 Ag3 Au5 54.79(5) . . ?
Au4 Ag3 Au8 60.77(5) . . ?
Au4 Ag3 Ag1 104.60(7) . . ?
Au4 Ag3 Ag2 98.54(7) . . ?
Au5 Ag3 Au1 56.58(5) . . ?
Au5 Ag3 Au2 108.28(7) . . ?
Au5 Ag3 Au8 65.75(5) . . ?
Au5 Ag3 Ag1 101.75(7) . . ?
Au5 Ag3 Ag2 54.04(5) . . ?
Au8 Ag3 Ag1 164.29(9) . . ?
Au8 Ag3 Ag2 114.34(7) . . ?
Ag2 Ag3 Ag1 59.54(6) . . ?
S7 Ag3 Au1 148.2(2) . . ?
S7 Ag3 Au2 111.17(17) . . ?
S7 Ag3 Au4 92.0(2) . . ?
S7 Ag3 Au5 113.4(2) . . ?
S7 Ag3 Au8 47.9(2) . . ?
S7 Ag3 Ag1 144.4(2) . . ?
S7 Ag3 Ag2 149.38(18) . . ?
S9 Ag3 Au1 79.2(2) . . ?
S9 Ag3 Au2 88.4(2) . . ?
S9 Ag3 Au4 136.1(2) . . ?
S9 Ag3 Au5 99.9(2) . . ?
S9 Ag3 Au8 147.4(2) . . ?
S9 Ag3 Ag1 40.1(2) . . ?
S9 Ag3 Ag2 46.0(2) . . ?
S9 Ag3 S7 131.9(3) . . ?
Au1 Ag4 Au12 115.56(7) . . ?
Au1 Ag4 Ag5 52.43(4) . . ?
Au1 Ag4 Ag6 51.44(5) . . ?
Au2 Ag4 Au1 57.25(5) . . ?
Au2 Ag4 Au3 55.19(5) . . ?
Au2 Ag4 Au4 72.51(6) . . ?
Au2 Ag4 Au12 61.19(5) . . ?
Au2 Ag4 Ag5 105.68(6) . . ?
Au2 Ag4 Ag6 96.63(6) . . ?
Au3 Ag4 Au1 55.87(4) . . ?
Au3 Ag4 Au4 108.08(7) . . ?
Au3 Ag4 Au12 75.06(5) . . ?
Au3 Ag4 Ag5 98.53(6) . . ?
Au3 Ag4 Ag6 52.26(5) . . ?
Au4 Ag4 Au1 55.19(4) . . ?
Au4 Ag4 Au12 120.08(8) . . ?
Au4 Ag4 Ag5 50.34(5) . . ?
Au4 Ag4 Ag6 95.99(6) . . ?
Au12 Ag4 Ag5 166.84(8) . . ?
Au12 Ag4 Ag6 123.82(7) . . ?
Ag5 Ag4 Ag6 55.34(5) . . ?
S1 Ag4 Au1 77.19(17) . . ?
S1 Ag4 Au2 132.89(19) . . ?
S1 Ag4 Au3 90.9(2) . . ?
S1 Ag4 Au4 92.17(18) . . ?
S1 Ag4 Au12 147.3(2) . . ?
S1 Ag4 Ag5 42.15(17) . . ?
S1 Ag4 Ag6 39.59(19) . . ?
S1 Ag4 S3 131.7(3) . . ?
S3 Ag4 Au1 149.9(2) . . ?
S3 Ag4 Au2 95.3(2) . . ?
S3 Ag4 Au3 121.17(19) . . ?
S3 Ag4 Au4 108.1(2) . . ?
S3 Ag4 Au12 46.76(19) . . ?
S3 Ag4 Ag5 140.1(2) . . ?
S3 Ag4 Ag6 155.4(2) . . ?
Au1 Ag5 Ag4 52.95(5) . . ?
Au1 Ag5 Ag6 55.20(5) . . ?
Au4 Ag5 Au1 56.13(5) . . ?
Au4 Ag5 Au6 105.55(7) . . ?
Au4 Ag5 Au9 71.00(6) . . ?
Au4 Ag5 Ag4 52.17(5) . . ?
Au4 Ag5 Ag6 104.51(7) . . ?
Au5 Ag5 Au1 56.81(5) . . ?
Au5 Ag5 Au4 55.18(5) . . ?
Au5 Ag5 Au6 64.81(5) . . ?
Au5 Ag5 Au9 62.20(5) . . ?
Au5 Ag5 Ag4 97.09(7) . . ?
Au5 Ag5 Ag6 104.91(7) . . ?
Au6 Ag5 Au1 55.88(5) . . ?
Au6 Ag5 Au9 115.18(7) . . ?
Au6 Ag5 Ag4 102.52(6) . . ?
Au6 Ag5 Ag6 53.25(5) . . ?
Au9 Ag5 Au1 114.37(7) . . ?
Au9 Ag5 Ag4 118.23(7) . . ?
Au9 Ag5 Ag6 166.84(8) . . ?
Ag6 Ag5 Ag4 63.68(6) . . ?
S1 Ag5 Au1 77.48(18) . . ?
S1 Ag5 Au4 93.8(2) . . ?
S1 Ag5 Au5 133.47(19) . . ?
S1 Ag5 Au6 98.1(2) . . ?
S1 Ag5 Au9 145.9(2) . . ?
S1 Ag5 Ag4 41.97(19) . . ?
S1 Ag5 Ag6 44.87(19) . . ?
S1 Ag5 S2 124.4(3) . . ?
S2 Ag5 Au1 158.1(2) . . ?
S2 Ag5 Au4 115.8(2) . . ?
S2 Ag5 Au5 101.4(2) . . ?
S2 Ag5 Au6 115.5(2) . . ?
S2 Ag5 Au9 47.8(2) . . ?
S2 Ag5 Ag4 141.9(2) . . ?
S2 Ag5 Ag6 139.5(2) . . ?
Au1 Ag6 Au3 54.72(5) . . ?
Au1 Ag6 Au16 109.72(6) . . ?
Au1 Ag6 Ag4 51.81(5) . . ?
Au1 Ag6 Ag5 55.06(5) . . ?
Au3 Ag6 Au16 119.74(7) . . ?
Au3 Ag6 Ag4 49.04(5) . . ?
Au3 Ag6 Ag5 100.71(7) . . ?
Au6 Ag6 Au1 56.38(5) . . ?
Au6 Ag6 Au3 106.22(7) . . ?
Au6 Ag6 Au16 64.88(5) . . ?
Au6 Ag6 Ag4 101.51(7) . . ?
Au6 Ag6 Ag5 54.77(5) . . ?
Au7 Ag6 Au1 56.90(5) . . ?
Au7 Ag6 Au3 67.68(5) . . ?
Au7 Ag6 Au6 55.08(5) . . ?
Au7 Ag6 Au16 59.41(5) . . ?
Au7 Ag6 Ag4 102.35(7) . . ?
Au7 Ag6 Ag5 99.88(7) . . ?
Au16 Ag6 Ag4 161.09(8) . . ?
Au16 Ag6 Ag5 114.26(6) . . ?
Ag5 Ag6 Ag4 60.98(6) . . ?
S1 Ag6 Au1 77.9(2) . . ?
S1 Ag6 Au3 88.4(2) . . ?
S1 Ag6 Au6 100.58(18) . . ?
S1 Ag6 Au7 134.8(2) . . ?
S1 Ag6 Au16 150.5(2) . . ?
S1 Ag6 Ag4 40.20(19) . . ?
S1 Ag6 Ag5 45.81(17) . . ?
S1 Ag6 S15 138.1(3) . . ?
S15 Ag6 Au1 142.9(2) . . ?
S15 Ag6 Au3 107.85(18) . . ?
S15 Ag6 Au6 110.79(17) . . ?
S15 Ag6 Au7 86.72(19) . . ?
S15 Ag6 Au16 45.92(16) . . ?
S15 Ag6 Ag4 145.36(17) . . ?
S15 Ag6 Ag5 151.01(18) . . ?
Ag4 S1 Ag5 95.9(3) . . ?
Ag6 S1 Ag4 100.2(3) . . ?
Ag6 S1 Ag5 89.3(2) . . ?
C11 S1 Ag4 125.8(7) . . ?
C11 S1 Ag5 128.0(7) . . ?
C11 S1 Ag6 109.1(8) . . ?
Au9 S2 Ag5 77.8(3) . . ?
C21 S2 Au9 107.7(9) . . ?
C21 S2 Ag5 107.9(8) . . ?
Au12 S3 Ag4 80.7(3) . . ?
C31 S3 Au12 109.3(7) . . ?
C31 S3 Ag4 104.0(8) . . ?
Au11 S4 Au4 104.6(3) . . ?
C41 S4 Au4 113.7(9) . . ?
C41 S4 Au11 111.3(9) . . ?
Au13 S5 Au12 106.4(3) . . ?
C51 S5 Au12 103.8(7) . . ?
C51 S5 Au13 110.1(7) . . ?
Au14 S6 Au2 111.7(3) . . ?
C61 S6 Au2 114.3(7) . . ?
C61 S6 Au14 108.4(7) . . ?
Au8 S7 Ag3 80.0(3) . . ?
C71 S7 Au8 107.9(7) . . ?
C71 S7 Ag3 107.1(8) . . ?
Au13 S8 Ag1 82.6(3) . . ?
C81 S8 Au13 106.2(10) . . ?
C81 S8 Ag1 108.2(10) . . ?
Ag1 S9 Ag2 93.2(3) . . ?
Ag1 S9 Ag3 99.6(3) . . ?
Ag3 S9 Ag2 88.9(3) . . ?
C91 S9 Ag1 120.0(9) . . ?
C91 S9 Ag2 129.4(8) . . ?
C91 S9 Ag3 118.2(9) . . ?
Au15 S10 Au3 102.3(3) . . ?
C101 S10 Au3 116.5(7) . . ?
C101 S10 Au15 104.0(7) . . ?
Au18 S11 Au7 106.4(3) . . ?
C111 S11 Au7 110.8(6) . . ?
C111 S11 Au18 106.8(7) . . ?
Au17 S12 Ag2 77.6(2) . . ?
C121 S12 Au17 106.4(7) . . ?
C121 S12 Ag2 103.3(6) . . ?
Au10 S13 Au5 103.7(3) . . ?
C131 S13 Au5 110.6(6) . . ?
C131 S13 Au10 104.1(6) . . ?
Au16 S14 Au17 106.3(3) . . ?
C141 S14 Au16 107.2(7) . . ?
C141 S14 Au17 101.2(8) . . ?
Au16 S15 Ag6 83.5(2) . . ?
C151 S15 Au16 111.1(6) . . ?
C151 S15 Ag6 110.5(8) . . ?
Au19 S16 Au6 101.0(3) . . ?
C161 S16 Au6 108.8(7) . . ?
C161 S16 Au19 107.0(7) . . ?
Au8 S17 Au9 108.0(4) . . ?
C171 S17 Au8 107.6(9) . . ?
C171 S17 Au9 103.1(10) . . ?
C1 P1 Au11 105.5(9) . . ?
C1 P1 C1A 102.9(13) . . ?
C1A P1 Au11 109.3(10) . . ?
C19 P1 Au11 119.5(10) . . ?
C19 P1 C1 113.0(14) . . ?
C19 P1 C1A 105.4(12) . . ?
C201 P2 Au14 117.6(7) . . ?
C201 P2 C207 104.8(9) . . ?
C207 P2 Au14 110.8(7) . . ?
C213 P2 Au14 109.4(7) . . ?
C213 P2 C201 107.6(10) . . ?
C213 P2 C207 106.0(10) . . ?
C301 P3 Au15 112.7(8) . . ?
C301 P3 C307 106.3(11) . . ?
C307 P3 Au15 109.4(8) . . ?
C313 P3 Au15 112.3(8) . . ?
C313 P3 C301 109.3(12) . . ?
C313 P3 C307 106.4(11) . . ?
C401 P4 Au18 117.0(9) . . ?
C407 P4 Au18 110.9(9) . . ?
C407 P4 C401 105.1(12) . . ?
C413 P4 Au18 111.9(9) . . ?
C413 P4 C401 105.3(12) . . ?
C413 P4 C407 105.8(11) . . ?
C501 P5 Au19 109.2(7) . . ?
C501 P5 C513 104.8(10) . . ?
C507 P5 Au19 112.7(7) . . ?
C507 P5 C501 105.8(10) . . ?
C507 P5 C513 106.0(10) . . ?
C513 P5 Au19 117.4(7) . . ?
C601 P6 Au10 117.9(7) . . ?
C607 P6 Au10 111.4(7) . . ?
C607 P6 C601 105.5(9) . . ?
C613 P6 Au10 111.6(7) . . ?
C613 P6 C601 104.3(10) . . ?
C613 P6 C607 105.1(10) . . ?
C17 O1 C14 114(2) . . ?
C24 O2 C27 125.5(19) . . ?
C34 O3 C37 120(2) . . ?
C44 O4 C47 121(2) . . ?
C54 O5 C57 115(2) . . ?
C67 O6 C64 112.8(19) . . ?
C74 O7 C77 118(2) . . ?
C87 O8 C84 120(3) . . ?
C97 O9 C94 124(2) . . ?
C107 O10 C104 117.7(19) . . ?
C117 O11 C114 114.3(15) . . ?
C124 O12 C127 122.7(18) . . ?
C134 O13 C137 116.7(16) . . ?
C144 O14 C147 106.7(17) . . ?
C154 O15 C157 115.7(19) . . ?
C164 O16 C167 115.1(19) . . ?
C177 O17 C174 122.4(19) . . ?
C6 C1 P1 120.1(15) . . ?
C6 C1 C2 120.0 . . ?
C2 C1 P1 119.7(15) . . ?
C1 C6 H6 120.0 . . ?
C5 C6 C1 120.0 . . ?
C5 C6 H6 120.0 . . ?
C6 C5 H5 120.0 . . ?
C6 C5 C4 120.0 . . ?
C4 C5 H5 120.0 . . ?
C5 C4 H4 120.0 . . ?
C5 C4 C3 120.0 . . ?
C3 C4 H4 120.0 . . ?
C4 C3 H3 120.0 . . ?
C2 C3 C4 120.0 . . ?
C2 C3 H3 120.0 . . ?
C1 C2 H2 120.0 . . ?
C3 C2 C1 120.0 . . ?
C3 C2 H2 120.0 . . ?
C1F C1A P1 118.6(17) . . ?
C1F C1A C1B 120.0 . . ?
C1B C1A P1 121.2(17) . . ?
C1A C1F H1F 120.0 . . ?
C1A C1F C1E 120.0 . . ?
C1E C1F H1F 120.0 . . ?
C1F C1E H1E 120.0 . . ?
C1D C1E C1F 120.0 . . ?
C1D C1E H1E 120.0 . . ?
C1E C1D H1D 120.0 . . ?
C1E C1D C1C 120.0 . . ?
C1C C1D H1D 120.0 . . ?
C1D C1C H1C 120.0 . . ?
C1D C1C C1B 120.0 . . ?
C1B C1C H1C 120.0 . . ?
C1A C1B H1B 120.0 . . ?
C1C C1B C1A 120.0 . . ?
C1C C1B H1B 120.0 . . ?
C8 C7 H7 120.0 . . ?
C8 C7 C19 120.0 . . ?
C19 C7 H7 120.0 . . ?
C7 C8 H8 120.0 . . ?
C7 C8 C9 120.0 . . ?
C9 C8 H8 120.0 . . ?
C8 C9 H9 120.0 . . ?
C10 C9 C8 120.0 . . ?
C10 C9 H9 120.0 . . ?
C9 C10 H10 120.0 . . ?
C9 C10 C18 120.0 . . ?
C18 C10 H10 120.0 . . ?
C10 C18 H18 120.0 . . ?
C10 C18 C19 120.0 . . ?
C19 C18 H18 120.0 . . ?
C7 C19 P1 125.6(14) . . ?
C18 C19 P1 114.4(14) . . ?
C18 C19 C7 120.0 . . ?
C12 C11 S1 118.2(11) . . ?
C12 C11 C16 120.0 . . ?
C16 C11 S1 121.8(11) . . ?
C11 C12 H12 120.0 . . ?
C11 C12 C13 120.0 . . ?
C13 C12 H12 120.0 . . ?
C12 C13 H13 120.0 . . ?
C12 C13 C14 120.0 . . ?
C14 C13 H13 120.0 . . ?
C13 C14 O1 127.6(14) . . ?
C15 C14 O1 112.3(14) . . ?
C15 C14 C13 120.0 . . ?
C14 C15 H15 120.0 . . ?
C14 C15 C16 120.0 . . ?
C16 C15 H15 120.0 . . ?
C11 C16 H16 120.0 . . ?
C15 C16 C11 120.0 . . ?
C15 C16 H16 120.0 . . ?
O1 C17 H17A 109.5 . . ?
O1 C17 H17B 109.5 . . ?
O1 C17 H17C 109.5 . . ?
H17A C17 H17B 109.5 . . ?
H17A C17 H17C 109.5 . . ?
H17B C17 H17C 109.5 . . ?
C22 C21 S2 121.1(14) . . ?
C22 C21 C26 120.0 . . ?
C26 C21 S2 118.7(14) . . ?
C21 C22 H22 120.0 . . ?
C23 C22 C21 120.0 . . ?
C23 C22 H22 120.0 . . ?
C22 C23 H23 120.0 . . ?
C22 C23 C24 120.0 . . ?
C24 C23 H23 120.0 . . ?
C23 C24 O2 125.0(16) . . ?
C25 C24 O2 114.9(16) . . ?
C25 C24 C23 120.0 . . ?
C24 C25 H25 120.0 . . ?
C26 C25 C24 120.0 . . ?
C26 C25 H25 120.0 . . ?
C21 C26 H26 120.0 . . ?
C25 C26 C21 120.0 . . ?
C25 C26 H26 120.0 . . ?
O2 C27 H27A 109.5 . . ?
O2 C27 H27B 109.5 . . ?
O2 C27 H27C 109.5 . . ?
H27A C27 H27B 109.5 . . ?
H27A C27 H27C 109.5 . . ?
H27B C27 H27C 109.5 . . ?
C32 C31 S3 113.9(12) . . ?
C32 C31 C36 120.0 . . ?
C36 C31 S3 126.0(12) . . ?
C31 C32 H32 120.0 . . ?
C33 C32 C31 120.0 . . ?
C33 C32 H32 120.0 . . ?
C32 C33 H33 120.0 . . ?
C32 C33 C34 120.0 . . ?
C34 C33 H33 120.0 . . ?
C33 C34 O3 125.7(15) . . ?
C35 C34 O3 114.2(15) . . ?
C35 C34 C33 120.0 . . ?
C34 C35 H35 120.0 . . ?
C34 C35 C36 120.0 . . ?
C36 C35 H35 120.0 . . ?
C31 C36 H36 120.0 . . ?
C35 C36 C31 120.0 . . ?
C35 C36 H36 120.0 . . ?
O3 C37 H37A 109.5 . . ?
O3 C37 H37B 109.5 . . ?
O3 C37 H37C 109.5 . . ?
H37A C37 H37B 109.5 . . ?
H37A C37 H37C 109.5 . . ?
H37B C37 H37C 109.5 . . ?
C42 C41 S4 118.6(13) . . ?
C42 C41 C46 120.0 . . ?
C46 C41 S4 121.1(13) . . ?
C41 C42 H42 120.0 . . ?
C43 C42 C41 120.0 . . ?
C43 C42 H42 120.0 . . ?
C42 C43 H43 120.0 . . ?
C44 C43 C42 120.0 . . ?
C44 C43 H43 120.0 . . ?
C43 C44 O4 122.2(16) . . ?
C43 C44 C45 120.0 . . ?
C45 C44 O4 117.6(16) . . ?
C44 C45 H45 120.0 . . ?
C46 C45 C44 120.0 . . ?
C46 C45 H45 120.0 . . ?
C41 C46 H46 120.0 . . ?
C45 C46 C41 120.0 . . ?
C45 C46 H46 120.0 . . ?
O4 C47 H47A 109.5 . . ?
O4 C47 H47B 109.5 . . ?
O4 C47 H47C 109.5 . . ?
H47A C47 H47B 109.5 . . ?
H47A C47 H47C 109.5 . . ?
H47B C47 H47C 109.5 . . ?
C53 C52 H52 120.0 . . ?
C53 C52 C51 120.0 . . ?
C51 C52 H52 120.0 . . ?
C52 C53 H53 120.0 . . ?
C52 C53 C54 120.0 . . ?
C54 C53 H53 120.0 . . ?
C53 C54 O5 118.2(14) . . ?
C53 C54 C55 120.0 . . ?
C55 C54 O5 121.6(14) . . ?
C54 C55 H55 120.0 . . ?
C56 C55 C54 120.0 . . ?
C56 C55 H55 120.0 . . ?
C55 C56 H56 120.0 . . ?
C51 C56 C55 120.0 . . ?
C51 C56 H56 120.0 . . ?
C52 C51 S5 123.2(11) . . ?
C56 C51 S5 116.5(11) . . ?
C56 C51 C52 120.0 . . ?
O5 C57 H57A 109.5 . . ?
O5 C57 H57B 109.5 . . ?
O5 C57 H57C 109.5 . . ?
H57A C57 H57B 109.5 . . ?
H57A C57 H57C 109.5 . . ?
H57B C57 H57C 109.5 . . ?
C66 C61 S6 122.9(11) . . ?
C66 C61 C62 120.0 . . ?
C62 C61 S6 116.9(11) . . ?
C61 C66 H66 120.0 . . ?
C61 C66 C65 120.0 . . ?
C65 C66 H66 120.0 . . ?
C66 C65 H65 120.0 . . ?
C66 C65 C64 120.0 . . ?
C64 C65 H65 120.0 . . ?
C65 C64 O6 126.9(14) . . ?
C63 C64 O6 112.8(14) . . ?
C63 C64 C65 120.0 . . ?
C64 C63 H63 120.0 . . ?
C64 C63 C62 120.0 . . ?
C62 C63 H63 120.0 . . ?
C61 C62 H62 120.0 . . ?
C63 C62 C61 120.0 . . ?
C63 C62 H62 120.0 . . ?
O6 C67 H67A 109.5 . . ?
O6 C67 H67B 109.5 . . ?
O6 C67 H67C 109.5 . . ?
H67A C67 H67B 109.5 . . ?
H67A C67 H67C 109.5 . . ?
H67B C67 H67C 109.5 . . ?
C73 C72 H72 120.0 . . ?
C73 C72 C71 120.0 . . ?
C71 C72 H72 120.0 . . ?
C72 C73 H73 120.0 . . ?
C74 C73 C72 120.0 . . ?
C74 C73 H73 120.0 . . ?
C73 C74 O7 123.8(14) . . ?
C73 C74 C75 120.0 . . ?
C75 C74 O7 116.1(14) . . ?
C74 C75 H75 120.0 . . ?
C76 C75 C74 120.0 . . ?
C76 C75 H75 120.0 . . ?
C75 C76 H76 120.0 . . ?
C75 C76 C71 120.0 . . ?
C71 C76 H76 120.0 . . ?
C72 C71 S7 125.8(11) . . ?
C76 C71 S7 114.2(11) . . ?
C76 C71 C72 120.0 . . ?
O7 C77 H77A 109.5 . . ?
O7 C77 H77B 109.5 . . ?
O7 C77 H77C 109.5 . . ?
H77A C77 H77B 109.5 . . ?
H77A C77 H77C 109.5 . . ?
H77B C77 H77C 109.5 . . ?
C82 C81 S8 116.6(15) . . ?
C82 C81 C86 120.0 . . ?
C86 C81 S8 123.3(15) . . ?
C81 C82 H82 120.0 . . ?
C81 C82 C83 120.0 . . ?
C83 C82 H82 120.0 . . ?
C82 C83 H83 120.0 . . ?
C84 C83 C82 120.0 . . ?
C84 C83 H83 120.0 . . ?
C83 C84 O8 121.6(19) . . ?
C85 C84 O8 117.9(19) . . ?
C85 C84 C83 120.0 . . ?
C84 C85 H85 120.0 . . ?
C86 C85 C84 120.0 . . ?
C86 C85 H85 120.0 . . ?
C81 C86 H86 120.0 . . ?
C85 C86 C81 120.0 . . ?
C85 C86 H86 120.0 . . ?
O8 C87 H87A 109.5 . . ?
O8 C87 H87B 109.5 . . ?
O8 C87 H87C 109.5 . . ?
H87A C87 H87B 109.5 . . ?
H87A C87 H87C 109.5 . . ?
H87B C87 H87C 109.5 . . ?
C92 C91 S9 124.7(14) . . ?
C92 C91 C96 120.0 . . ?
C96 C91 S9 115.3(14) . . ?
C91 C92 H92 120.0 . . ?
C93 C92 C91 120.0 . . ?
C93 C92 H92 120.0 . . ?
C92 C93 H93 120.0 . . ?
C92 C93 C94 120.0 . . ?
C94 C93 H93 120.0 . . ?
C93 C94 O9 124.0(18) . . ?
C95 C94 O9 115.8(18) . . ?
C95 C94 C93 120.0 . . ?
C94 C95 H95 120.0 . . ?
C96 C95 C94 120.0 . . ?
C96 C95 H95 120.0 . . ?
C91 C96 H96 120.0 . . ?
C95 C96 C91 120.0 . . ?
C95 C96 H96 120.0 . . ?
O9 C97 H97A 109.5 . . ?
O9 C97 H97B 109.5 . . ?
O9 C97 H97C 109.5 . . ?
H97A C97 H97B 109.5 . . ?
H97A C97 H97C 109.5 . . ?
H97B C97 H97C 109.5 . . ?
C102 C101 S10 121.6(11) . . ?
C102 C101 C106 120.0 . . ?
C106 C101 S10 118.1(11) . . ?
C101 C102 H102 120.0 . . ?
C103 C102 C101 120.0 . . ?
C103 C102 H102 120.0 . . ?
C102 C103 H103 120.0 . . ?
C104 C103 C102 120.0 . . ?
C104 C103 H103 120.0 . . ?
C103 C104 O10 114.5(14) . . ?
C103 C104 C105 120.0 . . ?
C105 C104 O10 125.4(14) . . ?
C104 C105 H105 120.0 . . ?
C106 C105 C104 120.0 . . ?
C106 C105 H105 120.0 . . ?
C101 C106 H106 120.0 . . ?
C105 C106 C101 120.0 . . ?
C105 C106 H106 120.0 . . ?
O10 C107 H10A 109.5 . . ?
O10 C107 H10B 109.5 . . ?
O10 C107 H10C 109.5 . . ?
H10A C107 H10B 109.5 . . ?
H10A C107 H10C 109.5 . . ?
H10B C107 H10C 109.5 . . ?
C116 C111 S11 123.2(10) . . ?
C116 C111 C112 120.0 . . ?
C112 C111 S11 116.2(10) . . ?
C111 C116 H116 120.0 . . ?
C111 C116 C115 120.0 . . ?
C115 C116 H116 120.0 . . ?
C116 C115 H115 120.0 . . ?
C116 C115 C114 120.0 . . ?
C114 C115 H115 120.0 . . ?
C115 C114 O11 112.8(13) . . ?
C113 C114 O11 127.1(13) . . ?
C113 C114 C115 120.0 . . ?
C114 C113 H113 120.0 . . ?
C114 C113 C112 120.0 . . ?
C112 C113 H113 120.0 . . ?
C111 C112 H112 120.0 . . ?
C113 C112 C111 120.0 . . ?
C113 C112 H112 120.0 . . ?
O11 C117 H11A 109.5 . . ?
O11 C117 H11B 109.5 . . ?
O11 C117 H11C 109.5 . . ?
H11A C117 H11B 109.5 . . ?
H11A C117 H11C 109.5 . . ?
H11B C117 H11C 109.5 . . ?
C122 C121 S12 121.1(11) . . ?
C122 C121 C126 120.0 . . ?
C126 C121 S12 118.8(11) . . ?
C121 C122 H122 120.0 . . ?
C123 C122 C121 120.0 . . ?
C123 C122 H122 120.0 . . ?
C122 C123 H123 120.0 . . ?
C124 C123 C122 120.0 . . ?
C124 C123 H123 120.0 . . ?
C123 C124 O12 116.0(14) . . ?
C123 C124 C125 120.0 . . ?
C125 C124 O12 124.0(14) . . ?
C124 C125 H125 120.0 . . ?
C126 C125 C124 120.0 . . ?
C126 C125 H125 120.0 . . ?
C121 C126 H126 120.0 . . ?
C125 C126 C121 120.0 . . ?
C125 C126 H126 120.0 . . ?
O12 C127 H12A 109.5 . . ?
O12 C127 H12B 109.5 . . ?
O12 C127 H12C 109.5 . . ?
H12A C127 H12B 109.5 . . ?
H12A C127 H12C 109.5 . . ?
H12B C127 H12C 109.5 . . ?
C132 C131 S13 115.4(10) . . ?
C132 C131 C136 120.0 . . ?
C136 C131 S13 124.4(10) . . ?
C131 C132 H132 120.0 . . ?
C133 C132 C131 120.0 . . ?
C133 C132 H132 120.0 . . ?
C132 C133 H133 120.0 . . ?
C132 C133 C134 120.0 . . ?
C134 C133 H133 120.0 . . ?
O13 C134 C133 117.4(13) . . ?
O13 C134 C135 122.6(13) . . ?
C133 C134 C135 120.0 . . ?
C134 C135 H135 120.0 . . ?
C136 C135 C134 120.0 . . ?
C136 C135 H135 120.0 . . ?
C131 C136 H136 120.0 . . ?
C135 C136 C131 120.0 . . ?
C135 C136 H136 120.0 . . ?
O13 C137 H13A 109.5 . . ?
O13 C137 H13B 109.5 . . ?
O13 C137 H13C 109.5 . . ?
H13A C137 H13B 109.5 . . ?
H13A C137 H13C 109.5 . . ?
H13B C137 H13C 109.5 . . ?
C142 C141 S14 116.9(12) . . ?
C142 C141 C146 120.0 . . ?
C146 C141 S14 122.5(12) . . ?
C141 C142 H142 120.0 . . ?
C141 C142 C143 120.0 . . ?
C143 C142 H142 120.0 . . ?
C142 C143 H143 120.0 . . ?
C144 C143 C142 120.0 . . ?
C144 C143 H143 120.0 . . ?
C143 C144 O14 128.7(15) . . ?
C143 C144 C145 120.0 . . ?
C145 C144 O14 111.2(16) . . ?
C144 C145 H145 120.0 . . ?
C146 C145 C144 120.0 . . ?
C146 C145 H145 120.0 . . ?
C141 C146 H146 120.0 . . ?
C145 C146 C141 120.0 . . ?
C145 C146 H146 120.0 . . ?
O14 C147 H14A 109.5 . . ?
O14 C147 H14B 109.5 . . ?
O14 C147 H14C 109.5 . . ?
H14A C147 H14B 109.5 . . ?
H14A C147 H14C 109.5 . . ?
H14B C147 H14C 109.5 . . ?
C156 C151 S15 112.9(10) . . ?
C156 C151 C152 120.0 . . ?
C152 C151 S15 127.0(10) . . ?
C151 C156 H156 120.0 . . ?
C151 C156 C155 120.0 . . ?
C155 C156 H156 120.0 . . ?
C156 C155 H155 120.0 . . ?
C154 C155 C156 120.0 . . ?
C154 C155 H155 120.0 . . ?
C155 C154 O15 125.5(13) . . ?
C153 C154 O15 114.4(14) . . ?
C153 C154 C155 120.0 . . ?
C154 C153 H153 120.0 . . ?
C154 C153 C152 120.0 . . ?
C152 C153 H153 120.0 . . ?
C151 C152 H152 120.0 . . ?
C153 C152 C151 120.0 . . ?
C153 C152 H152 120.0 . . ?
O15 C157 H15A 109.5 . . ?
O15 C157 H15B 109.5 . . ?
O15 C157 H15C 109.5 . . ?
H15A C157 H15B 109.5 . . ?
H15A C157 H15C 109.5 . . ?
H15B C157 H15C 109.5 . . ?
C162 C161 S16 120.1(11) . . ?
C162 C161 C166 120.0 . . ?
C166 C161 S16 119.7(11) . . ?
C161 C162 H162 120.0 . . ?
C161 C162 C163 120.0 . . ?
C163 C162 H162 120.0 . . ?
C162 C163 H163 120.0 . . ?
C162 C163 C164 120.0 . . ?
C164 C163 H163 120.0 . . ?
C163 C164 O16 114.5(15) . . ?
C165 C164 O16 125.3(15) . . ?
C165 C164 C163 120.0 . . ?
C164 C165 H165 120.0 . . ?
C164 C165 C166 120.0 . . ?
C166 C165 H165 120.0 . . ?
C161 C166 H166 120.0 . . ?
C165 C166 C161 120.0 . . ?
C165 C166 H166 120.0 . . ?
O16 C167 H16A 109.5 . . ?
O16 C167 H16B 109.5 . . ?
O16 C167 H16C 109.5 . . ?
H16A C167 H16B 109.5 . . ?
H16A C167 H16C 109.5 . . ?
H16B C167 H16C 109.5 . . ?
C172 C171 S17 119.9(15) . . ?
C172 C171 C176 120.0 . . ?
C176 C171 S17 120.1(16) . . ?
C171 C172 H172 120.0 . . ?
C171 C172 C173 120.0 . . ?
C173 C172 H172 120.0 . . ?
C172 C173 H173 120.0 . . ?
C172 C173 C174 120.0 . . ?
C174 C173 H173 120.0 . . ?
C173 C174 O17 124.4(18) . . ?
C173 C174 C175 120.0 . . ?
C175 C174 O17 114.9(18) . . ?
C174 C175 H175 120.0 . . ?
C176 C175 C174 120.0 . . ?
C176 C175 H175 120.0 . . ?
C171 C176 H176 120.0 . . ?
C175 C176 C171 120.0 . . ?
C175 C176 H176 120.0 . . ?
O17 C177 H17D 109.5 . . ?
O17 C177 H17E 109.5 . . ?
O17 C177 H17F 109.5 . . ?
H17D C177 H17E 109.5 . . ?
H17D C177 H17F 109.5 . . ?
H17E C177 H17F 109.5 . . ?
C202 C201 P2 118.8(11) . . ?
C202 C201 C206 120.0 . . ?
C206 C201 P2 121.2(11) . . ?
C201 C202 H202 120.0 . . ?
C203 C202 C201 120.0 . . ?
C203 C202 H202 120.0 . . ?
C202 C203 H203 120.0 . . ?
C202 C203 C204 120.0 . . ?
C204 C203 H203 120.0 . . ?
C203 C204 H204 120.0 . . ?
C203 C204 C205 120.0 . . ?
C205 C204 H204 120.0 . . ?
C204 C205 H205 120.0 . . ?
C204 C205 C206 120.0 . . ?
C206 C205 H205 120.0 . . ?
C201 C206 H206 120.0 . . ?
C205 C206 C201 120.0 . . ?
C205 C206 H206 120.0 . . ?
C212 C207 P2 117.2(12) . . ?
C212 C207 C208 120.0 . . ?
C208 C207 P2 122.7(11) . . ?
C207 C212 H212 120.0 . . ?
C211 C212 C207 120.0 . . ?
C211 C212 H212 120.0 . . ?
C212 C211 H211 120.0 . . ?
C212 C211 C210 120.0 . . ?
C210 C211 H211 120.0 . . ?
C211 C210 H210 120.0 . . ?
C209 C210 C211 120.0 . . ?
C209 C210 H210 120.0 . . ?
C210 C209 H209 120.0 . . ?
C210 C209 C208 120.0 . . ?
C208 C209 H209 120.0 . . ?
C207 C208 H208 120.0 . . ?
C209 C208 C207 120.0 . . ?
C209 C208 H208 120.0 . . ?
C214 C213 P2 121.8(11) . . ?
C214 C213 C218 120.0 . . ?
C218 C213 P2 118.1(11) . . ?
C213 C214 H214 120.0 . . ?
C215 C214 C213 120.0 . . ?
C215 C214 H214 120.0 . . ?
C214 C215 H215 120.0 . . ?
C216 C215 C214 120.0 . . ?
C216 C215 H215 120.0 . . ?
C215 C216 H216 120.0 . . ?
C215 C216 C217 120.0 . . ?
C217 C216 H216 120.0 . . ?
C216 C217 H217 120.0 . . ?
C218 C217 C216 120.0 . . ?
C218 C217 H217 120.0 . . ?
C213 C218 H218 120.0 . . ?
C217 C218 C213 120.0 . . ?
C217 C218 H218 120.0 . . ?
C306 C301 P3 118.7(13) . . ?
C306 C301 C302 120.0 . . ?
C302 C301 P3 121.1(13) . . ?
C301 C306 H306 120.0 . . ?
C301 C306 C305 120.0 . . ?
C305 C306 H306 120.0 . . ?
C306 C305 H305 120.0 . . ?
C304 C305 C306 120.0 . . ?
C304 C305 H305 120.0 . . ?
C305 C304 H304 120.0 . . ?
C305 C304 C303 120.0 . . ?
C303 C304 H304 120.0 . . ?
C304 C303 H303 120.0 . . ?
C302 C303 C304 120.0 . . ?
C302 C303 H303 120.0 . . ?
C301 C302 H302 120.0 . . ?
C303 C302 C301 120.0 . . ?
C303 C302 H302 120.0 . . ?
C312 C307 P3 119.5(12) . . ?
C312 C307 C308 120.0 . . ?
C308 C307 P3 120.4(12) . . ?
C307 C312 H312 120.0 . . ?
C307 C312 C311 120.0 . . ?
C311 C312 H312 120.0 . . ?
C312 C311 H311 120.0 . . ?
C310 C311 C312 120.0 . . ?
C310 C311 H311 120.0 . . ?
C311 C310 H310 120.0 . . ?
C309 C310 C311 120.0 . . ?
C309 C310 H310 120.0 . . ?
C310 C309 H309 120.0 . . ?
C308 C309 C310 120.0 . . ?
C308 C309 H309 120.0 . . ?
C307 C308 H308 120.0 . . ?
C309 C308 C307 120.0 . . ?
C309 C308 H308 120.0 . . ?
C318 C313 P3 118.6(13) . . ?
C318 C313 C314 120.0 . . ?
C314 C313 P3 121.4(13) . . ?
C313 C318 H318 120.0 . . ?
C313 C318 C317 120.0 . . ?
C317 C318 H318 120.0 . . ?
C318 C317 H317 120.0 . . ?
C316 C317 C318 120.0 . . ?
C316 C317 H317 120.0 . . ?
C317 C316 H316 120.0 . . ?
C317 C316 C315 120.0 . . ?
C315 C316 H316 120.0 . . ?
C316 C315 H315 120.0 . . ?
C314 C315 C316 120.0 . . ?
C314 C315 H315 120.0 . . ?
C313 C314 H314 120.0 . . ?
C315 C314 C313 120.0 . . ?
C315 C314 H314 120.0 . . ?
C402 C401 P4 118.1(13) . . ?
C402 C401 C406 120.0 . . ?
C406 C401 P4 121.6(13) . . ?
C401 C402 H402 120.0 . . ?
C401 C402 C403 120.0 . . ?
C403 C402 H402 120.0 . . ?
C402 C403 H403 120.0 . . ?
C404 C403 C402 120.0 . . ?
C404 C403 H403 120.0 . . ?
C403 C404 H404 120.0 . . ?
C405 C404 C403 120.0 . . ?
C405 C404 H404 120.0 . . ?
C404 C405 H405 120.0 . . ?
C404 C405 C406 120.0 . . ?
C406 C405 H405 120.0 . . ?
C401 C406 H406 120.0 . . ?
C405 C406 C401 120.0 . . ?
C405 C406 H406 120.0 . . ?
C408 C407 P4 123.6(13) . . ?
C408 C407 C412 120.0 . . ?
C412 C407 P4 116.1(13) . . ?
C407 C408 H408 120.0 . . ?
C409 C408 C407 120.0 . . ?
C409 C408 H408 120.0 . . ?
C408 C409 H409 120.0 . . ?
C408 C409 C410 120.0 . . ?
C410 C409 H409 120.0 . . ?
C409 C410 H410 120.0 . . ?
C409 C410 C411 120.0 . . ?
C411 C410 H410 120.0 . . ?
C410 C411 H411 120.0 . . ?
C412 C411 C410 120.0 . . ?
C412 C411 H411 120.0 . . ?
C407 C412 H412 120.0 . . ?
C411 C412 C407 120.0 . . ?
C411 C412 H412 120.0 . . ?
C414 C413 P4 114.8(13) . . ?
C414 C413 C418 120.0 . . ?
C418 C413 P4 124.7(13) . . ?
C413 C414 H414 120.0 . . ?
C415 C414 C413 120.0 . . ?
C415 C414 H414 120.0 . . ?
C414 C415 H415 120.0 . . ?
C414 C415 C416 120.0 . . ?
C416 C415 H415 120.0 . . ?
C415 C416 H416 120.0 . . ?
C417 C416 C415 120.0 . . ?
C417 C416 H416 120.0 . . ?
C416 C417 H417 120.0 . . ?
C416 C417 C418 120.0 . . ?
C418 C417 H417 120.0 . . ?
C413 C418 H418 120.0 . . ?
C417 C418 C413 120.0 . . ?
C417 C418 H418 120.0 . . ?
C502 C501 P5 117.7(12) . . ?
C502 C501 C506 120.0 . . ?
C506 C501 P5 122.3(12) . . ?
C501 C502 H502 120.0 . . ?
C501 C502 C503 120.0 . . ?
C503 C502 H502 120.0 . . ?
C502 C503 H503 120.0 . . ?
C504 C503 C502 120.0 . . ?
C504 C503 H503 120.0 . . ?
C503 C504 H504 120.0 . . ?
C503 C504 C505 120.0 . . ?
C505 C504 H504 120.0 . . ?
C504 C505 H505 120.0 . . ?
C504 C505 C506 120.0 . . ?
C506 C505 H505 120.0 . . ?
C501 C506 H506 120.0 . . ?
C505 C506 C501 120.0 . . ?
C505 C506 H506 120.0 . . ?
C512 C507 P5 118.9(10) . . ?
C512 C507 C508 120.0 . . ?
C508 C507 P5 120.9(10) . . ?
C507 C512 H512 120.0 . . ?
C511 C512 C507 120.0 . . ?
C511 C512 H512 120.0 . . ?
C512 C511 H511 120.0 . . ?
C512 C511 C510 120.0 . . ?
C510 C511 H511 120.0 . . ?
C511 C510 H510 120.0 . . ?
C509 C510 C511 120.0 . . ?
C509 C510 H510 120.0 . . ?
C510 C509 H509 120.0 . . ?
C508 C509 C510 120.0 . . ?
C508 C509 H509 120.0 . . ?
C507 C508 H508 120.0 . . ?
C509 C508 C507 120.0 . . ?
C509 C508 H508 120.0 . . ?
C514 C513 P5 118.9(12) . . ?
C514 C513 C518 120.0 . . ?
C518 C513 P5 121.1(12) . . ?
C513 C514 H514 120.0 . . ?
C513 C514 C515 120.0 . . ?
C515 C514 H514 120.0 . . ?
C514 C515 H515 120.0 . . ?
C514 C515 C516 120.0 . . ?
C516 C515 H515 120.0 . . ?
C515 C516 H516 120.0 . . ?
C517 C516 C515 120.0 . . ?
C517 C516 H516 120.0 . . ?
C516 C517 H517 120.0 . . ?
C516 C517 C518 120.0 . . ?
C518 C517 H517 120.0 . . ?
C513 C518 H518 120.0 . . ?
C517 C518 C513 120.0 . . ?
C517 C518 H518 120.0 . . ?
C602 C601 P6 117.1(11) . . ?
C602 C601 C606 120.0 . . ?
C606 C601 P6 122.8(11) . . ?
C601 C602 H602 120.0 . . ?
C601 C602 C603 120.0 . . ?
C603 C602 H602 120.0 . . ?
C602 C603 H603 120.0 . . ?
C604 C603 C602 120.0 . . ?
C604 C603 H603 120.0 . . ?
C603 C604 H604 120.0 . . ?
C603 C604 C605 120.0 . . ?
C605 C604 H604 120.0 . . ?
C604 C605 H605 120.0 . . ?
C606 C605 C604 120.0 . . ?
C606 C605 H605 120.0 . . ?
C601 C606 H606 120.0 . . ?
C605 C606 C601 120.0 . . ?
C605 C606 H606 120.0 . . ?
C608 C607 P6 122.9(10) . . ?
C608 C607 C612 120.0 . . ?
C612 C607 P6 117.1(10) . . ?
C607 C608 H608 120.0 . . ?
C609 C608 C607 120.0 . . ?
C609 C608 H608 120.0 . . ?
C608 C609 H609 120.0 . . ?
C608 C609 C610 120.0 . . ?
C610 C609 H609 120.0 . . ?
C609 C610 H610 120.0 . . ?
C611 C610 C609 120.0 . . ?
C611 C610 H610 120.0 . . ?
C610 C611 H611 120.0 . . ?
C612 C611 C610 120.0 . . ?
C612 C611 H611 120.0 . . ?
C607 C612 H612 120.0 . . ?
C611 C612 C607 120.0 . . ?
C611 C612 H612 120.0 . . ?
C614 C613 P6 119.5(10) . . ?
C614 C613 C618 120.0 . . ?
C618 C613 P6 120.4(10) . . ?
C613 C614 H614 120.0 . . ?
C613 C614 C615 120.0 . . ?
C615 C614 H614 120.0 . . ?
C614 C615 H615 120.0 . . ?
C616 C615 C614 120.0 . . ?
C616 C615 H615 120.0 . . ?
C615 C616 H616 120.0 . . ?
C615 C616 C617 120.0 . . ?
C617 C616 H616 120.0 . . ?
C616 C617 H617 120.0 . . ?
C616 C617 C618 120.0 . . ?
C618 C617 H617 120.0 . . ?
C613 C618 H618 120.0 . . ?
C617 C618 C613 120.0 . . ?
C617 C618 H618 120.0 . . ?
F1 B30 F81 107.5(16) . . ?
F1 B30 F122 112.4(17) . . ?
F122 B30 F81 107.8(17) . . ?
F199 B30 F1 112.2(17) . . ?
F199 B30 F81 109.5(17) . . ?
F199 B30 F122 107.3(16) . . ?
F2 B53 F5 110.5(17) . . ?
F2 B53 F7 110.7(17) . . ?
F2 B53 F8 109.0(17) . . ?
F5 B53 F7 109.2(17) . . ?
F5 B53 F8 109.6(17) . . ?
F7 B53 F8 107.8(16) . . ?

loop_
_geom_bond_atom_site_label_1
_geom_bond_atom_site_label_2
_geom_bond_distance
_geom_bond_site_symmetry_2
_geom_bond_publ_flag
Au1 Au2 2.8189(14) . ?
Au1 Au3 2.7909(13) . ?
Au1 Au4 2.7908(15) . ?
Au1 Au5 2.8079(13) . ?
Au1 Au6 2.8113(14) . ?
Au1 Au7 2.8177(15) . ?
Au1 Ag1 3.085(2) . ?
Au1 Ag2 2.962(2) . ?
Au1 Ag3 2.982(2) . ?
Au1 Ag4 3.046(2) . ?
Au1 Ag5 3.025(2) . ?
Au1 Ag6 3.030(2) . ?
Au2 Au3 2.6548(17) . ?
Au2 Au4 3.4333(16) . ?
Au2 Au12 3.0295(14) . ?
Au2 Au13 3.2954(16) . ?
Au2 Ag1 2.910(2) . ?
Au2 Ag3 3.056(2) . ?
Au2 Ag4 2.824(2) . ?
Au2 S6 2.367(8) . ?
Au3 Au7 3.2992(14) . ?
Au3 Au13 3.0902(16) . ?
Au3 Ag1 2.868(2) . ?
Au3 Ag4 2.905(2) . ?
Au3 Ag6 3.042(2) . ?
Au3 S10 2.367(8) . ?
Au4 Au5 2.6735(14) . ?
Au4 Au8 3.0147(16) . ?
Au4 Ag3 2.866(3) . ?
Au4 Ag4 2.978(2) . ?
Au4 Ag5 2.902(2) . ?
Au4 S4 2.365(8) . ?
Au5 Au6 3.1334(17) . ?
Au5 Au8 3.2722(17) . ?
Au5 Au9 3.0448(16) . ?
Au5 Ag2 2.953(2) . ?
Au5 Ag3 2.942(2) . ?
Au5 Ag5 2.871(2) . ?
Au5 S13 2.385(6) . ?
Au6 Au7 2.6796(15) . ?
Au6 Au16 3.2799(17) . ?
Au6 Au17 3.0042(15) . ?
Au6 Ag2 2.827(2) . ?
Au6 Ag5 2.974(2) . ?
Au6 Ag6 2.917(2) . ?
Au6 S16 2.384(7) . ?
Au7 Au16 3.0148(17) . ?
Au7 Ag1 2.985(2) . ?
Au7 Ag2 2.897(2) . ?
Au7 Ag6 2.877(2) . ?
Au7 S11 2.390(7) . ?
Au8 Au11 3.0326(18) . ?
Au8 Ag3 3.083(3) . ?
Au8 S7 2.323(8) . ?
Au8 S17 2.300(10) . ?
Au9 Au10 3.0161(15) . ?
Au9 Ag5 3.019(2) . ?
Au9 S2 2.289(10) . ?
Au9 S17 2.307(11) . ?
Au10 S13 2.328(7) . ?
Au10 P6 2.272(8) . ?
Au11 S4 2.295(9) . ?
Au11 P1 2.268(11) . ?
Au12 Au14 3.1543(17) . ?
Au12 Ag4 3.109(2) . ?
Au12 S3 2.295(8) . ?
Au12 S5 2.302(7) . ?
Au13 Au15 3.0626(18) . ?
Au13 Ag1 3.152(2) . ?
Au13 S5 2.296(8) . ?
Au13 S8 2.305(10) . ?
Au14 S6 2.310(7) . ?
Au14 P2 2.258(8) . ?
Au15 S10 2.304(8) . ?
Au15 P3 2.274(9) . ?
Au16 Au18 3.0888(17) . ?
Au16 Ag6 3.183(2) . ?
Au16 S14 2.298(7) . ?
Au16 S15 2.301(7) . ?
Au17 Au19 2.9732(16) . ?
Au17 Ag2 3.018(2) . ?
Au17 S12 2.300(8) . ?
Au17 S14 2.324(9) . ?
Au18 S11 2.323(8) . ?
Au18 P4 2.256(10) . ?
Au19 S16 2.336(7) . ?
Au19 P5 2.272(7) . ?
Ag1 Ag2 3.596(3) . ?
Ag1 Ag3 3.753(3) . ?
Ag1 S8 2.468(11) . ?
Ag1 S9 2.451(9) . ?
Ag2 Ag3 3.474(3) . ?
Ag2 S9 2.498(9) . ?
Ag2 S12 2.512(6) . ?
Ag3 S7 2.471(9) . ?
Ag3 S9 2.462(10) . ?
Ag4 Ag5 3.680(3) . ?
Ag4 Ag6 3.773(3) . ?
Ag4 S1 2.474(8) . ?
Ag4 S3 2.499(8) . ?
Ag5 Ag6 3.462(3) . ?
Ag5 S1 2.483(7) . ?
Ag5 S2 2.511(9) . ?
Ag6 S1 2.443(8) . ?
Ag6 S15 2.474(8) . ?
S1 C11 1.783(14) . ?
S2 C21 1.681(15) . ?
S3 C31 1.774(15) . ?
S4 C41 1.757(18) . ?
S5 C51 1.783(15) . ?
S6 C61 1.794(14) . ?
S7 C71 1.751(15) . ?
S8 C81 1.709(18) . ?
S9 C91 1.745(15) . ?
S10 C101 1.763(13) . ?
S11 C111 1.774(13) . ?
S12 C121 1.738(13) . ?
S13 C131 1.810(14) . ?
S14 C141 1.797(14) . ?
S15 C151 1.765(15) . ?
S16 C161 1.758(15) . ?
S17 C171 1.791(19) . ?
P1 C1 1.79(2) . ?
P1 C1A 1.86(2) . ?
P1 C19 1.789(18) . ?
P2 C201 1.805(13) . ?
P2 C207 1.852(17) . ?
P2 C213 1.795(16) . ?
P3 C301 1.81(2) . ?
P3 C307 1.814(18) . ?
P3 C313 1.772(17) . ?
P4 C401 1.818(18) . ?
P4 C407 1.813(19) . ?
P4 C413 1.789(17) . ?
P5 C501 1.818(16) . ?
P5 C507 1.812(17) . ?
P5 C513 1.840(17) . ?
P6 C601 1.817(15) . ?
P6 C607 1.786(14) . ?
P6 C613 1.782(17) . ?
O1 C14 1.391(15) . ?
O1 C17 1.384(17) . ?
O2 C24 1.395(15) . ?
O2 C27 1.410(17) . ?
O3 C34 1.408(15) . ?
O3 C37 1.410(18) . ?
O4 C44 1.429(16) . ?
O4 C47 1.430(18) . ?
O5 C54 1.391(15) . ?
O5 C57 1.407(17) . ?
O6 C64 1.404(15) . ?
O6 C67 1.392(17) . ?
O7 C74 1.394(16) . ?
O7 C77 1.401(17) . ?
O8 C84 1.427(17) . ?
O8 C87 1.400(18) . ?
O9 C94 1.414(16) . ?
O9 C97 1.396(18) . ?
O10 C104 1.408(15) . ?
O10 C107 1.399(17) . ?
O11 C114 1.423(15) . ?
O11 C117 1.415(17) . ?
O12 C124 1.395(15) . ?
O12 C127 1.403(17) . ?
O13 C134 1.387(15) . ?
O13 C137 1.405(17) . ?
O14 C144 1.401(12) . ?
O14 C147 1.52(3) . ?
O15 C154 1.403(15) . ?
O15 C157 1.417(17) . ?
O16 C164 1.393(15) . ?
O16 C167 1.430(18) . ?
O17 C174 1.439(17) . ?
O17 C177 1.422(18) . ?
C1 C6 1.3900 . ?
C1 C2 1.3900 . ?
C6 H6 0.9300 . ?
C6 C5 1.3900 . ?
C5 H5 0.9300 . ?
C5 C4 1.3900 . ?
C4 H4 0.9300 . ?
C4 C3 1.3900 . ?
C3 H3 0.9300 . ?
C3 C2 1.3900 . ?
C2 H2 0.9300 . ?
C1A C1F 1.3900 . ?
C1A C1B 1.3900 . ?
C1F H1F 0.9300 . ?
C1F C1E 1.3900 . ?
C1E H1E 0.9300 . ?
C1E C1D 1.3900 . ?
C1D H1D 0.9300 . ?
C1D C1C 1.3900 . ?
C1C H1C 0.9300 . ?
C1C C1B 1.3900 . ?
C1B H1B 0.9300 . ?
C7 H7 0.9300 . ?
C7 C8 1.3900 . ?
C7 C19 1.3900 . ?
C8 H8 0.9300 . ?
C8 C9 1.3900 . ?
C9 H9 0.9300 . ?
C9 C10 1.3900 . ?
C10 H10 0.9300 . ?
C10 C18 1.3900 . ?
C18 H18 0.9300 . ?
C18 C19 1.3900 . ?
C11 C12 1.3900 . ?
C11 C16 1.3900 . ?
C12 H12 0.9300 . ?
C12 C13 1.3900 . ?
C13 H13 0.9300 . ?
C13 C14 1.3900 . ?
C14 C15 1.3900 . ?
C15 H15 0.9300 . ?
C15 C16 1.3900 . ?
C16 H16 0.9300 . ?
C17 H17A 0.9600 . ?
C17 H17B 0.9600 . ?
C17 H17C 0.9600 . ?
C21 C22 1.3900 . ?
C21 C26 1.3900 . ?
C22 H22 0.9300 . ?
C22 C23 1.3900 . ?
C23 H23 0.9300 . ?
C23 C24 1.3900 . ?
C24 C25 1.3900 . ?
C25 H25 0.9300 . ?
C25 C26 1.3900 . ?
C26 H26 0.9300 . ?
C27 H27A 0.9600 . ?
C27 H27B 0.9600 . ?
C27 H27C 0.9600 . ?
C31 C32 1.3900 . ?
C31 C36 1.3900 . ?
C32 H32 0.9300 . ?
C32 C33 1.3900 . ?
C33 H33 0.9300 . ?
C33 C34 1.3900 . ?
C34 C35 1.3900 . ?
C35 H35 0.9300 . ?
C35 C36 1.3900 . ?
C36 H36 0.9300 . ?
C37 H37A 0.9600 . ?
C37 H37B 0.9600 . ?
C37 H37C 0.9600 . ?
C41 C42 1.3900 . ?
C41 C46 1.3900 . ?
C42 H42 0.9300 . ?
C42 C43 1.3900 . ?
C43 H43 0.9300 . ?
C43 C44 1.3900 . ?
C44 C45 1.3900 . ?
C45 H45 0.9300 . ?
C45 C46 1.3900 . ?
C46 H46 0.9300 . ?
C47 H47A 0.9600 . ?
C47 H47B 0.9600 . ?
C47 H47C 0.9600 . ?
C52 H52 0.9300 . ?
C52 C53 1.3900 . ?
C52 C51 1.3900 . ?
C53 H53 0.9300 . ?
C53 C54 1.3900 . ?
C54 C55 1.3900 . ?
C55 H55 0.9300 . ?
C55 C56 1.3900 . ?
C56 H56 0.9300 . ?
C56 C51 1.3900 . ?
C57 H57A 0.9600 . ?
C57 H57B 0.9600 . ?
C57 H57C 0.9600 . ?
C61 C66 1.3900 . ?
C61 C62 1.3900 . ?
C66 H66 0.9300 . ?
C66 C65 1.3900 . ?
C65 H65 0.9300 . ?
C65 C64 1.3900 . ?
C64 C63 1.3900 . ?
C63 H63 0.9300 . ?
C63 C62 1.3900 . ?
C62 H62 0.9300 . ?
C67 H67A 0.9600 . ?
C67 H67B 0.9600 . ?
C67 H67C 0.9600 . ?
C72 H72 0.9300 . ?
C72 C73 1.3900 . ?
C72 C71 1.3900 . ?
C73 H73 0.9300 . ?
C73 C74 1.3900 . ?
C74 C75 1.3900 . ?
C75 H75 0.9300 . ?
C75 C76 1.3900 . ?
C76 H76 0.9300 . ?
C76 C71 1.3900 . ?
C77 H77A 0.9600 . ?
C77 H77B 0.9600 . ?
C77 H77C 0.9600 . ?
C81 C82 1.3900 . ?
C81 C86 1.3900 . ?
C82 H82 0.9300 . ?
C82 C83 1.3900 . ?
C83 H83 0.9300 . ?
C83 C84 1.3900 . ?
C84 C85 1.3900 . ?
C85 H85 0.9300 . ?
C85 C86 1.3900 . ?
C86 H86 0.9300 . ?
C87 H87A 0.9600 . ?
C87 H87B 0.9600 . ?
C87 H87C 0.9600 . ?
C91 C92 1.3900 . ?
C91 C96 1.3900 . ?
C92 H92 0.9300 . ?
C92 C93 1.3900 . ?
C93 H93 0.9300 . ?
C93 C94 1.3900 . ?
C94 C95 1.3900 . ?
C95 H95 0.9300 . ?
C95 C96 1.3900 . ?
C96 H96 0.9300 . ?
C97 H97A 0.9600 . ?
C97 H97B 0.9600 . ?
C97 H97C 0.9600 . ?
C101 C102 1.3900 . ?
C101 C106 1.3900 . ?
C102 H102 0.9300 . ?
C102 C103 1.3900 . ?
C103 H103 0.9300 . ?
C103 C104 1.3900 . ?
C104 C105 1.3900 . ?
C105 H105 0.9300 . ?
C105 C106 1.3900 . ?
C106 H106 0.9300 . ?
C107 H10A 0.9600 . ?
C107 H10B 0.9600 . ?
C107 H10C 0.9600 . ?
C111 C116 1.3900 . ?
C111 C112 1.3900 . ?
C116 H116 0.9300 . ?
C116 C115 1.3900 . ?
C115 H115 0.9300 . ?
C115 C114 1.3900 . ?
C114 C113 1.3900 . ?
C113 H113 0.9300 . ?
C113 C112 1.3900 . ?
C112 H112 0.9300 . ?
C117 H11A 0.9600 . ?
C117 H11B 0.9600 . ?
C117 H11C 0.9600 . ?
C121 C122 1.3900 . ?
C121 C126 1.3900 . ?
C122 H122 0.9300 . ?
C122 C123 1.3900 . ?
C123 H123 0.9300 . ?
C123 C124 1.3900 . ?
C124 C125 1.3900 . ?
C125 H125 0.9300 . ?
C125 C126 1.3900 . ?
C126 H126 0.9300 . ?
C127 H12A 0.9600 . ?
C127 H12B 0.9600 . ?
C127 H12C 0.9600 . ?
C131 C132 1.3900 . ?
C131 C136 1.3900 . ?
C132 H132 0.9300 . ?
C132 C133 1.3900 . ?
C133 H133 0.9300 . ?
C133 C134 1.3900 . ?
C134 C135 1.3900 . ?
C135 H135 0.9300 . ?
C135 C136 1.3900 . ?
C136 H136 0.9300 . ?
C137 H13A 0.9600 . ?
C137 H13B 0.9600 . ?
C137 H13C 0.9600 . ?
C141 C142 1.3900 . ?
C141 C146 1.3900 . ?
C142 H142 0.9300 . ?
C142 C143 1.3900 . ?
C143 H143 0.9300 . ?
C143 C144 1.3900 . ?
C144 C145 1.3900 . ?
C145 H145 0.9300 . ?
C145 C146 1.3900 . ?
C146 H146 0.9300 . ?
C147 H14A 0.9600 . ?
C147 H14B 0.9600 . ?
C147 H14C 0.9600 . ?
C151 C156 1.3900 . ?
C151 C152 1.3900 . ?
C156 H156 0.9300 . ?
C156 C155 1.3900 . ?
C155 H155 0.9300 . ?
C155 C154 1.3900 . ?
C154 C153 1.3900 . ?
C153 H153 0.9300 . ?
C153 C152 1.3900 . ?
C152 H152 0.9300 . ?
C157 H15A 0.9600 . ?
C157 H15B 0.9600 . ?
C157 H15C 0.9600 . ?
C161 C162 1.3900 . ?
C161 C166 1.3900 . ?
C162 H162 0.9300 . ?
C162 C163 1.3900 . ?
C163 H163 0.9300 . ?
C163 C164 1.3900 . ?
C164 C165 1.3900 . ?
C165 H165 0.9300 . ?
C165 C166 1.3900 . ?
C166 H166 0.9300 . ?
C167 H16A 0.9600 . ?
C167 H16B 0.9600 . ?
C167 H16C 0.9600 . ?
C171 C172 1.3900 . ?
C171 C176 1.3900 . ?
C172 H172 0.9300 . ?
C172 C173 1.3900 . ?
C173 H173 0.9300 . ?
C173 C174 1.3900 . ?
C174 C175 1.3900 . ?
C175 H175 0.9300 . ?
C175 C176 1.3900 . ?
C176 H176 0.9300 . ?
C177 H17D 0.9600 . ?
C177 H17E 0.9600 . ?
C177 H17F 0.9600 . ?
C201 C202 1.3900 . ?
C201 C206 1.3900 . ?
C202 H202 0.9300 . ?
C202 C203 1.3900 . ?
C203 H203 0.9300 . ?
C203 C204 1.3900 . ?
C204 H204 0.9300 . ?
C204 C205 1.3900 . ?
C205 H205 0.9300 . ?
C205 C206 1.3900 . ?
C206 H206 0.9300 . ?
C207 C212 1.3900 . ?
C207 C208 1.3900 . ?
C212 H212 0.9300 . ?
C212 C211 1.3900 . ?
C211 H211 0.9300 . ?
C211 C210 1.3900 . ?
C210 H210 0.9300 . ?
C210 C209 1.3900 . ?
C209 H209 0.9300 . ?
C209 C208 1.3900 . ?
C208 H208 0.9300 . ?
C213 C214 1.3900 . ?
C213 C218 1.3900 . ?
C214 H214 0.9300 . ?
C214 C215 1.3900 . ?
C215 H215 0.9300 . ?
C215 C216 1.3900 . ?
C216 H216 0.9300 . ?
C216 C217 1.3900 . ?
C217 H217 0.9300 . ?
C217 C218 1.3900 . ?
C218 H218 0.9300 . ?
C301 C306 1.3900 . ?
C301 C302 1.3900 . ?
C306 H306 0.9300 . ?
C306 C305 1.3900 . ?
C305 H305 0.9300 . ?
C305 C304 1.3900 . ?
C304 H304 0.9300 . ?
C304 C303 1.3900 . ?
C303 H303 0.9300 . ?
C303 C302 1.3900 . ?
C302 H302 0.9300 . ?
C307 C312 1.3900 . ?
C307 C308 1.3900 . ?
C312 H312 0.9300 . ?
C312 C311 1.3900 . ?
C311 H311 0.9300 . ?
C311 C310 1.3900 . ?
C310 H310 0.9300 . ?
C310 C309 1.3900 . ?
C309 H309 0.9300 . ?
C309 C308 1.3900 . ?
C308 H308 0.9300 . ?
C313 C318 1.3900 . ?
C313 C314 1.3900 . ?
C318 H318 0.9300 . ?
C318 C317 1.3900 . ?
C317 H317 0.9300 . ?
C317 C316 1.3900 . ?
C316 H316 0.9300 . ?
C316 C315 1.3900 . ?
C315 H315 0.9300 . ?
C315 C314 1.3900 . ?
C314 H314 0.9300 . ?
C401 C402 1.3900 . ?
C401 C406 1.3900 . ?
C402 H402 0.9300 . ?
C402 C403 1.3900 . ?
C403 H403 0.9300 . ?
C403 C404 1.3900 . ?
C404 H404 0.9300 . ?
C404 C405 1.3900 . ?
C405 H405 0.9300 . ?
C405 C406 1.3900 . ?
C406 H406 0.9300 . ?
C407 C408 1.3900 . ?
C407 C412 1.3900 . ?
C408 H408 0.9300 . ?
C408 C409 1.3900 . ?
C409 H409 0.9300 . ?
C409 C410 1.3900 . ?
C410 H410 0.9300 . ?
C410 C411 1.3900 . ?
C411 H411 0.9300 . ?
C411 C412 1.3900 . ?
C412 H412 0.9300 . ?
C413 C414 1.3900 . ?
C413 C418 1.3900 . ?
C414 H414 0.9300 . ?
C414 C415 1.3900 . ?
C415 H415 0.9300 . ?
C415 C416 1.3900 . ?
C416 H416 0.9300 . ?
C416 C417 1.3900 . ?
C417 H417 0.9300 . ?
C417 C418 1.3900 . ?
C418 H418 0.9300 . ?
C501 C502 1.3900 . ?
C501 C506 1.3900 . ?
C502 H502 0.9300 . ?
C502 C503 1.3900 . ?
C503 H503 0.9300 . ?
C503 C504 1.3900 . ?
C504 H504 0.9300 . ?
C504 C505 1.3900 . ?
C505 H505 0.9300 . ?
C505 C506 1.3900 . ?
C506 H506 0.9300 . ?
C507 C512 1.3900 . ?
C507 C508 1.3900 . ?
C512 H512 0.9300 . ?
C512 C511 1.3900 . ?
C511 H511 0.9300 . ?
C511 C510 1.3900 . ?
C510 H510 0.9300 . ?
C510 C509 1.3900 . ?
C509 H509 0.9300 . ?
C509 C508 1.3900 . ?
C508 H508 0.9300 . ?
C513 C514 1.3900 . ?
C513 C518 1.3900 . ?
C514 H514 0.9300 . ?
C514 C515 1.3900 . ?
C515 H515 0.9300 . ?
C515 C516 1.3900 . ?
C516 H516 0.9300 . ?
C516 C517 1.3900 . ?
C517 H517 0.9300 . ?
C517 C518 1.3900 . ?
C518 H518 0.9300 . ?
C601 C602 1.3900 . ?
C601 C606 1.3900 . ?
C602 H602 0.9300 . ?
C602 C603 1.3900 . ?
C603 H603 0.9300 . ?
C603 C604 1.3900 . ?
C604 H604 0.9300 . ?
C604 C605 1.3900 . ?
C605 H605 0.9300 . ?
C605 C606 1.3900 . ?
C606 H606 0.9300 . ?
C607 C608 1.3900 . ?
C607 C612 1.3900 . ?
C608 H608 0.9300 . ?
C608 C609 1.3900 . ?
C609 H609 0.9300 . ?
C609 C610 1.3900 . ?
C610 H610 0.9300 . ?
C610 C611 1.3900 . ?
C611 H611 0.9300 . ?
C611 C612 1.3900 . ?
C612 H612 0.9300 . ?
C613 C614 1.3900 . ?
C613 C618 1.3900 . ?
C614 H614 0.9300 . ?
C614 C615 1.3900 . ?
C615 H615 0.9300 . ?
C615 C616 1.3900 . ?
C616 H616 0.9300 . ?
C616 C617 1.3900 . ?
C617 H617 0.9300 . ?
C617 C618 1.3900 . ?
C618 H618 0.9300 . ?
F1 B30 1.457(18) . ?
F81 B30 1.468(19) . ?
F122 B30 1.465(18) . ?
F199 B30 1.456(18) . ?
F2 B53 1.445(18) . ?
F5 B53 1.451(18) . ?
F7 B53 1.452(18) . ?
F8 B53 1.453(18) . ?

loop_
_geom_torsion_atom_site_label_1
_geom_torsion_atom_site_label_2
_geom_torsion_atom_site_label_3
_geom_torsion_atom_site_label_4
_geom_torsion
_geom_torsion_site_symmetry_1
_geom_torsion_site_symmetry_2
_geom_torsion_site_symmetry_3
_geom_torsion_site_symmetry_4
_geom_torsion_publ_flag
Au2 S6 C61 C66 17.8(13) . . . . ?
Au2 S6 C61 C62 -167.2(8) . . . . ?
Au3 S10 C101 C102 16.3(13) . . . . ?
Au3 S10 C101 C106 -169.8(8) . . . . ?
Au4 S4 C41 C42 -172.5(9) . . . . ?
Au4 S4 C41 C46 14.2(15) . . . . ?
Au5 S13 C131 C132 79.8(9) . . . . ?
Au5 S13 C131 C136 -105.2(10) . . . . ?
Au6 S16 C161 C162 88.1(10) . . . . ?
Au6 S16 C161 C166 -96.9(10) . . . . ?
Au7 S11 C111 C116 13.1(13) . . . . ?
Au7 S11 C111 C112 -175.8(8) . . . . ?
Au8 S7 C71 C72 -0.8(15) . . . . ?
Au8 S7 C71 C76 177.4(9) . . . . ?
Au8 S17 C171 C172 102.6(13) . . . . ?
Au8 S17 C171 C176 -80.4(14) . . . . ?
Au9 S2 C21 C22 39.1(14) . . . . ?
Au9 S2 C21 C26 -145.3(10) . . . . ?
Au9 S17 C171 C172 -143.4(12) . . . . ?
Au9 S17 C171 C176 33.6(15) . . . . ?
Au10 S13 C131 C132 -169.4(7) . . . . ?
Au10 S13 C131 C136 5.6(11) . . . . ?
Au10 P6 C601 C602 37.7(12) . . . . ?
Au10 P6 C601 C606 -146.2(8) . . . . ?
Au10 P6 C607 C608 -149.3(10) . . . . ?
Au10 P6 C607 C612 32.7(13) . . . . ?
Au10 P6 C613 C614 -149.7(8) . . . . ?
Au10 P6 C613 C618 28.7(12) . . . . ?
Au11 S4 C41 C42 -54.7(13) . . . . ?
Au11 S4 C41 C46 132.0(11) . . . . ?
Au11 P1 C1 C6 132.3(12) . . . . ?
Au11 P1 C1 C2 -52.4(14) . . . . ?
Au11 P1 C1A C1F 138.8(11) . . . . ?
Au11 P1 C1A C1B -35.8(14) . . . . ?
Au11 P1 C19 C7 111.8(15) . . . . ?
Au11 P1 C19 C18 -67.0(16) . . . . ?
Au12 S3 C31 C32 163.5(8) . . . . ?
Au12 S3 C31 C36 -20.8(13) . . . . ?
Au12 S5 C51 C52 -100.4(11) . . . . ?
Au12 S5 C51 C56 85.4(10) . . . . ?
Au13 S5 C51 C52 13.1(13) . . . . ?
Au13 S5 C51 C56 -161.1(8) . . . . ?
Au13 S8 C81 C82 150.7(11) . . . . ?
Au13 S8 C81 C86 -27.6(17) . . . . ?
Au14 S6 C61 C66 143.0(9) . . . . ?
Au14 S6 C61 C62 -42.0(11) . . . . ?
Au14 P2 C201 C202 -46.9(13) . . . . ?
Au14 P2 C201 C206 135.1(10) . . . . ?
Au14 P2 C207 C212 -31.4(11) . . . . ?
Au14 P2 C207 C208 151.9(9) . . . . ?
Au14 P2 C213 C214 96.4(11) . . . . ?
Au14 P2 C213 C218 -80.8(11) . . . . ?
Au15 S10 C101 C102 128.0(9) . . . . ?
Au15 S10 C101 C106 -58.1(10) . . . . ?
Au15 P3 C301 C306 -83.1(12) . . . . ?
Au15 P3 C301 C302 91.9(11) . . . . ?
Au15 P3 C307 C312 172.1(10) . . . . ?
Au15 P3 C307 C308 -4.5(14) . . . . ?
Au15 P3 C313 C318 -26.5(15) . . . . ?
Au15 P3 C313 C314 153.1(10) . . . . ?
Au16 S14 C141 C142 110.6(9) . . . . ?
Au16 S14 C141 C146 -78.3(11) . . . . ?
Au16 S15 C151 C156 160.2(8) . . . . ?
Au16 S15 C151 C152 -22.0(15) . . . . ?
Au17 S12 C121 C122 42.8(10) . . . . ?
Au17 S12 C121 C126 -141.1(8) . . . . ?
Au17 S14 C141 C142 -138.2(9) . . . . ?
Au17 S14 C141 C146 32.8(11) . . . . ?
Au18 S11 C111 C116 128.5(10) . . . . ?
Au18 S11 C111 C112 -60.3(11) . . . . ?
Au18 P4 C401 C402 -59.1(14) . . . . ?
Au18 P4 C401 C406 115.3(12) . . . . ?
Au18 P4 C407 C408 145.3(11) . . . . ?
Au18 P4 C407 C412 -41.0(13) . . . . ?
Au18 P4 C413 C414 -31.6(13) . . . . ?
Au18 P4 C413 C418 156.8(11) . . . . ?
Au19 S16 C161 C162 -163.4(8) . . . . ?
Au19 S16 C161 C166 11.5(11) . . . . ?
Au19 P5 C501 C502 37.5(12) . . . . ?
Au19 P5 C501 C506 -141.4(10) . . . . ?
Au19 P5 C507 C512 35.0(13) . . . . ?
Au19 P5 C507 C508 -150.2(10) . . . . ?
Au19 P5 C513 C514 54.8(13) . . . . ?
Au19 P5 C513 C518 -125.8(9) . . . . ?
Ag1 S8 C81 C82 -122.0(12) . . . . ?
Ag1 S8 C81 C86 59.8(17) . . . . ?
Ag1 S9 C91 C92 -156.7(10) . . . . ?
Ag1 S9 C91 C96 22.2(14) . . . . ?
Ag2 S9 C91 C92 79.4(16) . . . . ?
Ag2 S9 C91 C96 -101.7(12) . . . . ?
Ag2 S12 C121 C122 123.5(9) . . . . ?
Ag2 S12 C121 C126 -60.4(10) . . . . ?
Ag3 S7 C71 C72 83.9(13) . . . . ?
Ag3 S7 C71 C76 -97.9(10) . . . . ?
Ag3 S9 C91 C92 -34.9(15) . . . . ?
Ag3 S9 C91 C96 144.0(9) . . . . ?
Ag4 S1 C11 C12 24.0(14) . . . . ?
Ag4 S1 C11 C16 -153.5(9) . . . . ?
Ag4 S3 C31 C32 -111.5(9) . . . . ?
Ag4 S3 C31 C36 64.2(12) . . . . ?
Ag5 S1 C11 C12 -112.4(10) . . . . ?
Ag5 S1 C11 C16 70.0(14) . . . . ?
Ag5 S2 C21 C22 121.6(11) . . . . ?
Ag5 S2 C21 C26 -62.8(13) . . . . ?
Ag6 S1 C11 C12 142.8(9) . . . . ?
Ag6 S1 C11 C16 -34.8(12) . . . . ?
Ag6 S15 C151 C156 -109.0(9) . . . . ?
Ag6 S15 C151 C152 68.8(13) . . . . ?
S1 C11 C12 C13 -177.6(15) . . . . ?
S1 C11 C16 C15 177.5(15) . . . . ?
S2 C21 C22 C23 175.5(18) . . . . ?
S2 C21 C26 C25 -175.6(17) . . . . ?
S3 C31 C32 C33 176.0(14) . . . . ?
S3 C31 C36 C35 -175.5(15) . . . . ?
S4 C41 C42 C43 -173.3(17) . . . . ?
S4 C41 C46 C45 173.1(17) . . . . ?
S6 C61 C66 C65 174.8(15) . . . . ?
S6 C61 C62 C63 -175.1(14) . . . . ?
S8 C81 C82 C83 -178(2) . . . . ?
S8 C81 C86 C85 178(2) . . . . ?
S9 C91 C92 C93 178.8(17) . . . . ?
S9 C91 C96 C95 -178.9(15) . . . . ?
S10 C101 C102 C103 173.7(14) . . . . ?
S10 C101 C106 C105 -174.0(14) . . . . ?
S11 C111 C116 C115 170.8(16) . . . . ?
S11 C111 C112 C113 -171.4(15) . . . . ?
S12 C121 C122 C123 176.0(13) . . . . ?
S12 C121 C126 C125 -176.1(13) . . . . ?
S13 C131 C132 C133 175.2(12) . . . . ?
S13 C131 C136 C135 -174.8(14) . . . . ?
S14 C141 C142 C143 171.3(14) . . . . ?
S14 C141 C146 C145 -170.8(15) . . . . ?
S15 C151 C156 C155 178.0(15) . . . . ?
S15 C151 C152 C153 -177.6(17) . . . . ?
S16 C161 C162 C163 174.9(14) . . . . ?
S16 C161 C166 C165 -174.9(14) . . . . ?
S17 C171 C172 C173 177.0(19) . . . . ?
S17 C171 C176 C175 -177.0(19) . . . . ?
P1 C1 C6 C5 175.3(19) . . . . ?
P1 C1 C2 C3 -175.4(19) . . . . ?
P1 C1A C1F C1E -174.7(17) . . . . ?
P1 C1A C1B C1C 174.5(17) . . . . ?
P2 C201 C202 C203 -178.1(15) . . . . ?
P2 C201 C206 C205 178.0(15) . . . . ?
P2 C207 C212 C211 -176.7(13) . . . . ?
P2 C207 C208 C209 176.5(14) . . . . ?
P2 C213 C214 C215 -177.1(15) . . . . ?
P2 C213 C218 C217 177.2(15) . . . . ?
P3 C301 C306 C305 175.0(15) . . . . ?
P3 C301 C302 C303 -174.9(16) . . . . ?
P3 C307 C312 C311 -176.6(17) . . . . ?
P3 C307 C308 C309 176.6(17) . . . . ?
P3 C313 C318 C317 179.6(17) . . . . ?
P3 C313 C314 C315 -179.6(17) . . . . ?
P4 C401 C402 C403 174.6(17) . . . . ?
P4 C401 C406 C405 -174.4(17) . . . . ?
P4 C407 C408 C409 173.5(18) . . . . ?
P4 C407 C412 C411 -174.0(17) . . . . ?
P4 C413 C414 C415 -172.0(16) . . . . ?
P4 C413 C418 C417 171.2(18) . . . . ?
P5 C501 C502 C503 -178.9(15) . . . . ?
P5 C501 C506 C505 178.9(15) . . . . ?
P5 C507 C512 C511 174.8(16) . . . . ?
P5 C507 C508 C509 -174.7(16) . . . . ?
P5 C513 C514 C515 179.3(14) . . . . ?
P5 C513 C518 C517 -179.3(14) . . . . ?
P6 C601 C602 C603 176.3(13) . . . . ?
P6 C601 C606 C605 -176.1(14) . . . . ?
P6 C607 C608 C609 -178.0(17) . . . . ?
P6 C607 C612 C611 178.1(16) . . . . ?
P6 C613 C614 C615 178.4(14) . . . . ?
P6 C613 C618 C617 -178.4(14) . . . . ?
O1 C14 C15 C16 -177.3(18) . . . . ?
O2 C24 C25 C26 -177(2) . . . . ?
O3 C34 C35 C36 177.6(17) . . . . ?
O4 C44 C45 C46 -175(2) . . . . ?
O5 C54 C55 C56 174.7(19) . . . . ?
O6 C64 C63 C62 174.2(18) . . . . ?
O7 C74 C75 C76 -177(2) . . . . ?
O8 C84 C85 C86 172(2) . . . . ?
O9 C94 C95 C96 175.2(19) . . . . ?
O10 C104 C105 C106 178.5(19) . . . . ?
O11 C114 C113 C112 176(2) . . . . ?
O12 C124 C125 C126 -179.3(18) . . . . ?
O13 C134 C135 C136 -179.7(17) . . . . ?
O14 C144 C145 C146 176.2(17) . . . . ?
O15 C154 C153 C152 175.2(19) . . . . ?
O16 C164 C165 C166 -174.2(19) . . . . ?
O17 C174 C175 C176 171(2) . . . . ?
C1 P1 C1A C1F 27.0(16) . . . . ?
C1 P1 C1A C1B -147.6(14) . . . . ?
C1 P1 C19 C7 -123.1(18) . . . . ?
C1 P1 C19 C18 58.1(18) . . . . ?
C1 C6 C5 C4 0.0 . . . . ?
C6 C1 C2 C3 0.0 . . . . ?
C6 C5 C4 C3 0.0 . . . . ?
C5 C4 C3 C2 0.0 . . . . ?
C4 C3 C2 C1 0.0 . . . . ?
C2 C1 C6 C5 0.0 . . . . ?
C1A P1 C1 C6 -113.2(15) . . . . ?
C1A P1 C1 C2 62.2(16) . . . . ?
C1A P1 C19 C7 -12(2) . . . . ?
C1A P1 C19 C18 169.7(15) . . . . ?
C1A C1F C1E C1D 0.0 . . . . ?
C1F C1A C1B C1C 0.0 . . . . ?
C1F C1E C1D C1C 0.0 . . . . ?
C1E C1D C1C C1B 0.0 . . . . ?
C1D C1C C1B C1A 0.0 . . . . ?
C1B C1A C1F C1E 0.0 . . . . ?
C7 C8 C9 C10 0.0 . . . . ?
C8 C7 C19 P1 -179(2) . . . . ?
C8 C7 C19 C18 0.0 . . . . ?
C8 C9 C10 C18 0.0 . . . . ?
C9 C10 C18 C19 0.0 . . . . ?
C10 C18 C19 P1 179(2) . . . . ?
C10 C18 C19 C7 0.0 . . . . ?
C19 P1 C1 C6 0.0(19) . . . . ?
C19 P1 C1 C2 175.3(14) . . . . ?
C19 P1 C1A C1F -91.6(16) . . . . ?
C19 P1 C1A C1B 93.8(16) . . . . ?
C19 C7 C8 C9 0.0 . . . . ?
C11 C12 C13 C14 0.0 . . . . ?
C12 C11 C16 C15 0.0 . . . . ?
C12 C13 C14 O1 177(2) . . . . ?
C12 C13 C14 C15 0.0 . . . . ?
C13 C14 C15 C16 0.0 . . . . ?
C14 C15 C16 C11 0.0 . . . . ?
C16 C11 C12 C13 0.0 . . . . ?
C17 O1 C14 C13 -19(3) . . . . ?
C17 O1 C14 C15 158.2(19) . . . . ?
C21 C22 C23 C24 0.0 . . . . ?
C22 C21 C26 C25 0.0 . . . . ?
C22 C23 C24 O2 176(2) . . . . ?
C22 C23 C24 C25 0.0 . . . . ?
C23 C24 C25 C26 0.0 . . . . ?
C24 C25 C26 C21 0.0 . . . . ?
C26 C21 C22 C23 0.0 . . . . ?
C27 O2 C24 C23 -6(4) . . . . ?
C27 O2 C24 C25 171(2) . . . . ?
C31 C32 C33 C34 0.0 . . . . ?
C32 C31 C36 C35 0.0 . . . . ?
C32 C33 C34 O3 -177(2) . . . . ?
C32 C33 C34 C35 0.0 . . . . ?
C33 C34 C35 C36 0.0 . . . . ?
C34 C35 C36 C31 0.0 . . . . ?
C36 C31 C32 C33 0.0 . . . . ?
C37 O3 C34 C33 1(3) . . . . ?
C37 O3 C34 C35 -176.7(18) . . . . ?
C41 C42 C43 C44 0.0 . . . . ?
C42 C41 C46 C45 0.0 . . . . ?
C42 C43 C44 O4 175(2) . . . . ?
C42 C43 C44 C45 0.0 . . . . ?
C43 C44 C45 C46 0.0 . . . . ?
C44 C45 C46 C41 0.0 . . . . ?
C46 C41 C42 C43 0.0 . . . . ?
C47 O4 C44 C43 2(3) . . . . ?
C47 O4 C44 C45 177(2) . . . . ?
C52 C53 C54 O5 -174.9(19) . . . . ?
C52 C53 C54 C55 0.0 . . . . ?
C53 C52 C51 S5 -174.0(15) . . . . ?
C53 C52 C51 C56 0.0 . . . . ?
C53 C54 C55 C56 0.0 . . . . ?
C54 C55 C56 C51 0.0 . . . . ?
C55 C56 C51 S5 174.4(14) . . . . ?
C55 C56 C51 C52 0.0 . . . . ?
C51 C52 C53 C54 0.0 . . . . ?
C57 O5 C54 C53 176.6(18) . . . . ?
C57 O5 C54 C55 2(3) . . . . ?
C61 C66 C65 C64 0.0 . . . . ?
C66 C61 C62 C63 0.0 . . . . ?
C66 C65 C64 O6 -173(2) . . . . ?
C66 C65 C64 C63 0.0 . . . . ?
C65 C64 C63 C62 0.0 . . . . ?
C64 C63 C62 C61 0.0 . . . . ?
C62 C61 C66 C65 0.0 . . . . ?
C67 O6 C64 C65 -2(3) . . . . ?
C67 O6 C64 C63 -175.9(18) . . . . ?
C72 C73 C74 O7 177(2) . . . . ?
C72 C73 C74 C75 0.0 . . . . ?
C73 C72 C71 S7 178.2(18) . . . . ?
C73 C72 C71 C76 0.0 . . . . ?
C73 C74 C75 C76 0.0 . . . . ?
C74 C75 C76 C71 0.0 . . . . ?
C75 C76 C71 S7 -178.4(16) . . . . ?
C75 C76 C71 C72 0.0 . . . . ?
C71 C72 C73 C74 0.0 . . . . ?
C77 O7 C74 C73 7(3) . . . . ?
C77 O7 C74 C75 -176(2) . . . . ?
C81 C82 C83 C84 0.0 . . . . ?
C82 C81 C86 C85 0.0 . . . . ?
C82 C83 C84 O8 -171(3) . . . . ?
C82 C83 C84 C85 0.0 . . . . ?
C83 C84 C85 C86 0.0 . . . . ?
C84 C85 C86 C81 0.0 . . . . ?
C86 C81 C82 C83 0.0 . . . . ?
C87 O8 C84 C83 -24(4) . . . . ?
C87 O8 C84 C85 164(2) . . . . ?
C91 C92 C93 C94 0.0 . . . . ?
C92 C91 C96 C95 0.0 . . . . ?
C92 C93 C94 O9 -175(2) . . . . ?
C92 C93 C94 C95 0.0 . . . . ?
C93 C94 C95 C96 0.0 . . . . ?
C94 C95 C96 C91 0.0 . . . . ?
C96 C91 C92 C93 0.0 . . . . ?
C97 O9 C94 C93 -11(3) . . . . ?
C97 O9 C94 C95 174(2) . . . . ?
C101 C102 C103 C104 0.0 . . . . ?
C102 C101 C106 C105 0.0 . . . . ?
C102 C103 C104 O10 -178.6(17) . . . . ?
C102 C103 C104 C105 0.0 . . . . ?
C103 C104 C105 C106 0.0 . . . . ?
C104 C105 C106 C101 0.0 . . . . ?
C106 C101 C102 C103 0.0 . . . . ?
C107 O10 C104 C103 175.1(17) . . . . ?
C107 O10 C104 C105 -3(3) . . . . ?
C111 C116 C115 C114 0.0 . . . . ?
C116 C111 C112 C113 0.0 . . . . ?
C116 C115 C114 O11 -176.2(18) . . . . ?
C116 C115 C114 C113 0.0 . . . . ?
C115 C114 C113 C112 0.0 . . . . ?
C114 C113 C112 C111 0.0 . . . . ?
C112 C111 C116 C115 0.0 . . . . ?
C117 O11 C114 C115 175.9(18) . . . . ?
C117 O11 C114 C113 0(3) . . . . ?
C121 C122 C123 C124 0.0 . . . . ?
C122 C121 C126 C125 0.0 . . . . ?
C122 C123 C124 O12 179.3(16) . . . . ?
C122 C123 C124 C125 0.0 . . . . ?
C123 C124 C125 C126 0.0 . . . . ?
C124 C125 C126 C121 0.0 . . . . ?
C126 C121 C122 C123 0.0 . . . . ?
C127 O12 C124 C123 -165.2(19) . . . . ?
C127 O12 C124 C125 14(3) . . . . ?
C131 C132 C133 C134 0.0 . . . . ?
C132 C131 C136 C135 0.0 . . . . ?
C132 C133 C134 O13 179.7(16) . . . . ?
C132 C133 C134 C135 0.0 . . . . ?
C133 C134 C135 C136 0.0 . . . . ?
C134 C135 C136 C131 0.0 . . . . ?
C136 C131 C132 C133 0.0 . . . . ?
C137 O13 C134 C133 -169.9(16) . . . . ?
C137 O13 C134 C135 10(2) . . . . ?
C141 C142 C143 C144 0.0 . . . . ?
C142 C141 C146 C145 0.0 . . . . ?
C142 C143 C144 O14 -175(2) . . . . ?
C142 C143 C144 C145 0.0 . . . . ?
C143 C144 C145 C146 0.0 . . . . ?
C144 C145 C146 C141 0.0 . . . . ?
C146 C141 C142 C143 0.0 . . . . ?
C147 O14 C144 C143 37(3) . . . . ?
C147 O14 C144 C145 -138.6(18) . . . . ?
C151 C156 C155 C154 0.0 . . . . ?
C156 C151 C152 C153 0.0 . . . . ?
C156 C155 C154 O15 -175(2) . . . . ?
C156 C155 C154 C153 0.0 . . . . ?
C155 C154 C153 C152 0.0 . . . . ?
C154 C153 C152 C151 0.0 . . . . ?
C152 C151 C156 C155 0.0 . . . . ?
C157 O15 C154 C155 -10(3) . . . . ?
C157 O15 C154 C153 175.3(19) . . . . ?
C161 C162 C163 C164 0.0 . . . . ?
C162 C161 C166 C165 0.0 . . . . ?
C162 C163 C164 O16 174.8(17) . . . . ?
C162 C163 C164 C165 0.0 . . . . ?
C163 C164 C165 C166 0.0 . . . . ?
C164 C165 C166 C161 0.0 . . . . ?
C166 C161 C162 C163 0.0 . . . . ?
C167 O16 C164 C163 178.5(17) . . . . ?
C167 O16 C164 C165 -7(3) . . . . ?
C171 C172 C173 C174 0.0 . . . . ?
C172 C171 C176 C175 0.0 . . . . ?
C172 C173 C174 O17 -170(2) . . . . ?
C172 C173 C174 C175 0.0 . . . . ?
C173 C174 C175 C176 0.0 . . . . ?
C174 C175 C176 C171 0.0 . . . . ?
C176 C171 C172 C173 0.0 . . . . ?
C177 O17 C174 C173 132(2) . . . . ?
C177 O17 C174 C175 -38(3) . . . . ?
C201 P2 C207 C212 96.3(11) . . . . ?
C201 P2 C207 C208 -80.3(13) . . . . ?
C201 P2 C213 C214 -32.4(14) . . . . ?
C201 P2 C213 C218 150.4(11) . . . . ?
C201 C202 C203 C204 0.0 . . . . ?
C202 C201 C206 C205 0.0 . . . . ?
C202 C203 C204 C205 0.0 . . . . ?
C203 C204 C205 C206 0.0 . . . . ?
C204 C205 C206 C201 0.0 . . . . ?
C206 C201 C202 C203 0.0 . . . . ?
C207 P2 C201 C202 -170.4(11) . . . . ?
C207 P2 C201 C206 11.5(14) . . . . ?
C207 P2 C213 C214 -144.1(11) . . . . ?
C207 P2 C213 C218 38.7(13) . . . . ?
C207 C212 C211 C210 0.0 . . . . ?
C212 C207 C208 C209 0.0 . . . . ?
C212 C211 C210 C209 0.0 . . . . ?
C211 C210 C209 C208 0.0 . . . . ?
C210 C209 C208 C207 0.0 . . . . ?
C208 C207 C212 C211 0.0 . . . . ?
C213 P2 C201 C202 77.1(13) . . . . ?
C213 P2 C201 C206 -101.0(13) . . . . ?
C213 P2 C207 C212 -150.0(10) . . . . ?
C213 P2 C207 C208 33.4(13) . . . . ?
C213 C214 C215 C216 0.0 . . . . ?
C214 C213 C218 C217 0.0 . . . . ?
C214 C215 C216 C217 0.0 . . . . ?
C215 C216 C217 C218 0.0 . . . . ?
C216 C217 C218 C213 0.0 . . . . ?
C218 C213 C214 C215 0.0 . . . . ?
C301 P3 C307 C312 -65.9(14) . . . . ?
C301 P3 C307 C308 117.5(13) . . . . ?
C301 P3 C313 C318 -152.4(12) . . . . ?
C301 P3 C313 C314 27.2(16) . . . . ?
C301 C306 C305 C304 0.0 . . . . ?
C306 C301 C302 C303 0.0 . . . . ?
C306 C305 C304 C303 0.0 . . . . ?
C305 C304 C303 C302 0.0 . . . . ?
C304 C303 C302 C301 0.0 . . . . ?
C302 C301 C306 C305 0.0 . . . . ?
C307 P3 C301 C306 157.1(12) . . . . ?
C307 P3 C301 C302 -28.0(15) . . . . ?
C307 P3 C313 C318 93.2(14) . . . . ?
C307 P3 C313 C314 -87.2(15) . . . . ?
C307 C312 C311 C310 0.0 . . . . ?
C312 C307 C308 C309 0.0 . . . . ?
C312 C311 C310 C309 0.0 . . . . ?
C311 C310 C309 C308 0.0 . . . . ?
C310 C309 C308 C307 0.0 . . . . ?
C308 C307 C312 C311 0.0 . . . . ?
C313 P3 C301 C306 42.6(14) . . . . ?
C313 P3 C301 C302 -142.5(12) . . . . ?
C313 P3 C307 C312 50.5(16) . . . . ?
C313 P3 C307 C308 -126.1(14) . . . . ?
C313 C318 C317 C316 0.0 . . . . ?
C318 C313 C314 C315 0.0 . . . . ?
C318 C317 C316 C315 0.0 . . . . ?
C317 C316 C315 C314 0.0 . . . . ?
C316 C315 C314 C313 0.0 . . . . ?
C314 C313 C318 C317 0.0 . . . . ?
C401 P4 C407 C408 -87.4(16) . . . . ?
C401 P4 C407 C412 86.3(14) . . . . ?
C401 P4 C413 C414 -159.7(12) . . . . ?
C401 P4 C413 C418 28.8(17) . . . . ?
C401 C402 C403 C404 0.0 . . . . ?
C402 C401 C406 C405 0.0 . . . . ?
C402 C403 C404 C405 0.0 . . . . ?
C403 C404 C405 C406 0.0 . . . . ?
C404 C405 C406 C401 0.0 . . . . ?
C406 C401 C402 C403 0.0 . . . . ?
C407 P4 C401 C402 177.4(12) . . . . ?
C407 P4 C401 C406 -8.1(16) . . . . ?
C407 P4 C413 C414 89.3(14) . . . . ?
C407 P4 C413 C418 -82.3(16) . . . . ?
C407 C408 C409 C410 0.0 . . . . ?
C408 C407 C412 C411 0.0 . . . . ?
C408 C409 C410 C411 0.0 . . . . ?
C409 C410 C411 C412 0.0 . . . . ?
C410 C411 C412 C407 0.0 . . . . ?
C412 C407 C408 C409 0.0 . . . . ?
C413 P4 C401 C402 65.9(15) . . . . ?
C413 P4 C401 C406 -119.7(14) . . . . ?
C413 P4 C407 C408 23.7(17) . . . . ?
C413 P4 C407 C412 -162.6(12) . . . . ?
C413 C414 C415 C416 0.0 . . . . ?
C414 C413 C418 C417 0.0 . . . . ?
C414 C415 C416 C417 0.0 . . . . ?
C415 C416 C417 C418 0.0 . . . . ?
C416 C417 C418 C413 0.0 . . . . ?
C418 C413 C414 C415 0.0 . . . . ?
C501 P5 C507 C512 154.3(12) . . . . ?
C501 P5 C507 C508 -30.9(15) . . . . ?
C501 P5 C513 C514 -66.5(12) . . . . ?
C501 P5 C513 C518 112.9(12) . . . . ?
C501 C502 C503 C504 0.0 . . . . ?
C502 C501 C506 C505 0.0 . . . . ?
C502 C503 C504 C505 0.0 . . . . ?
C503 C504 C505 C506 0.0 . . . . ?
C504 C505 C506 C501 0.0 . . . . ?
C506 C501 C502 C503 0.0 . . . . ?
C507 P5 C501 C502 -84.1(12) . . . . ?
C507 P5 C501 C506 97.0(13) . . . . ?
C507 P5 C513 C514 -178.2(10) . . . . ?
C507 P5 C513 C518 1.2(13) . . . . ?
C507 C512 C511 C510 0.0 . . . . ?
C512 C507 C508 C509 0.0 . . . . ?
C512 C511 C510 C509 0.0 . . . . ?
C511 C510 C509 C508 0.0 . . . . ?
C510 C509 C508 C507 0.0 . . . . ?
C508 C507 C512 C511 0.0 . . . . ?
C513 P5 C501 C502 164.1(11) . . . . ?
C513 P5 C501 C506 -14.8(14) . . . . ?
C513 P5 C507 C512 -94.7(13) . . . . ?
C513 P5 C507 C508 80.1(13) . . . . ?
C513 C514 C515 C516 0.0 . . . . ?
C514 C513 C518 C517 0.0 . . . . ?
C514 C515 C516 C517 0.0 . . . . ?
C515 C516 C517 C518 0.0 . . . . ?
C516 C517 C518 C513 0.0 . . . . ?
C518 C513 C514 C515 0.0 . . . . ?
C601 P6 C607 C608 -20.2(15) . . . . ?
C601 P6 C607 C612 161.7(11) . . . . ?
C601 P6 C613 C614 81.9(12) . . . . ?
C601 P6 C613 C618 -99.6(11) . . . . ?
C601 C602 C603 C604 0.0 . . . . ?
C602 C601 C606 C605 0.0 . . . . ?
C602 C603 C604 C605 0.0 . . . . ?
C603 C604 C605 C606 0.0 . . . . ?
C604 C605 C606 C601 0.0 . . . . ?
C606 C601 C602 C603 0.0 . . . . ?
C607 P6 C601 C602 -87.4(12) . . . . ?
C607 P6 C601 C606 88.8(13) . . . . ?
C607 P6 C613 C614 -28.8(13) . . . . ?
C607 P6 C613 C618 149.6(11) . . . . ?
C607 C608 C609 C610 0.0 . . . . ?
C608 C607 C612 C611 0.0 . . . . ?
C608 C609 C610 C611 0.0 . . . . ?
C609 C610 C611 C612 0.0 . . . . ?
C610 C611 C612 C607 0.0 . . . . ?
C612 C607 C608 C609 0.0 . . . . ?
C613 P6 C601 C602 162.1(10) . . . . ?
C613 P6 C601 C606 -21.7(13) . . . . ?
C613 P6 C607 C608 89.7(13) . . . . ?
C613 P6 C607 C612 -88.4(12) . . . . ?
C613 C614 C615 C616 0.0 . . . . ?
C614 C613 C618 C617 0.0 . . . . ?
C614 C615 C616 C617 0.0 . . . . ?
C615 C616 C617 C618 0.0 . . . . ?
C616 C617 C618 C613 0.0 . . . . ?
C618 C613 C614 C615 0.0 . . . . ?

loop_
_smtbx_masks_void_nr
_smtbx_masks_void_average_x
_smtbx_masks_void_average_y
_smtbx_masks_void_average_z
_smtbx_masks_void_volume
_smtbx_masks_void_count_electrons
_smtbx_masks_void_content
1 -0.263 0.618 0.362 184.2 22.6 ?
2 0.263 0.382 0.638 184.2 26.4 ?
3 0.500 1.000 0.500 448.0 94.7 ?
4 0.127 0.450 0.866 11.8 0.5 ?
5 0.250 0.112 0.348 15.7 1.5 ?
6 0.500 0.000 0.000 368.2 53.4 ?
7 0.338 0.138 0.219 12.2 1.0 ?
8 0.430 0.458 0.087 40.7 1.3 ?
9 0.472 0.009 0.744 10.8 0.0 ?
10 0.570 0.542 0.913 40.7 0.0 ?
11 0.528 -0.009 0.256 10.8 0.0 ?
12 0.662 0.862 0.781 12.2 0.7 ?
13 0.750 0.888 0.652 15.7 1.5 ?
14 0.873 0.550 0.134 11.8 0.0 ?
